data_7001361
loop_
_publ_author_name
'Moriuchi, Toshiyuki'
'Fujiwara, Takashi'
'Hirao, Toshikazu'

_publ_section_title
;
 \b-Turn-structure-assembled palladium complexes by
 complexation-induced self-organization of ferrocene--dipeptide
 conjugates
;
_journal_issue 22
_journal_name_full 'Dalton Transactions'
_journal_page_first 4286
_journal_page_last 4288
_journal_paper_doi 10.1039/b817652c
_journal_year 2009
_chemical_absolute_configuration rm
_chemical_formula_moiety 'C96 H104 B2 F8 Fe4 N16 O12 Pd '
_chemical_formula_sum 'C96 H104 B2 F8 Fe4 N16 O12 Pd'
_chemical_formula_weight 2177.37
_space_group_IT_number 4
_symmetry_cell_setting monoclinic
_symmetry_Int_Tables_number 4
_symmetry_space_group_name_Hall 'P 2yb'
_symmetry_space_group_name_H-M 'P 1 21 1'
_cell_angle_alpha 90.0000
_cell_angle_beta 107.4300(8)
_cell_angle_gamma 90.0000
_cell_formula_units_Z 2
_cell_length_a 14.63650(10)
_cell_length_b 24.1369(2)
_cell_length_c 16.88300(10)
_cell_measurement_reflns_used 59220
_cell_measurement_temperature 277.1
_cell_measurement_theta_max 27.5
_cell_measurement_theta_min 1.3
_cell_volume 5690.56(7)
_computing_cell_refinement PROCESS-AUTO
_computing_data_collection PROCESS-AUTO
_computing_data_reduction CrystalStructure
_computing_publication_material 'CrystalStructure 3.8'
_computing_structure_refinement SHELXL
_computing_structure_solution SIR2004
_diffrn_detector_area_resol_mean 5.00
_diffrn_measured_fraction_theta_full 0.999
_diffrn_measured_fraction_theta_max 0.999
_diffrn_measurement_device_type 'Rigaku RAXIS-RAPID'
_diffrn_measurement_method \w
_diffrn_radiation_type 'Mo K\a'
_diffrn_radiation_wavelength 0.71069
_diffrn_reflns_av_R_equivalents 0.070
_diffrn_reflns_limit_h_max 19
_diffrn_reflns_limit_h_min -19
_diffrn_reflns_limit_k_max 31
_diffrn_reflns_limit_k_min -31
_diffrn_reflns_limit_l_max 21
_diffrn_reflns_limit_l_min -21
_diffrn_reflns_number 50269
_diffrn_reflns_theta_full 27.48
_diffrn_reflns_theta_max 27.48
_exptl_absorpt_coefficient_mu 0.724
_exptl_absorpt_correction_T_max 0.930
_exptl_absorpt_correction_T_min 0.507
_exptl_absorpt_correction_type multi-scan
_exptl_absorpt_process_details
;
Higashi, T. (1995). Program for Absorption Correction.
Rigaku Corporation, Tokyo, Japan.
;
_exptl_crystal_colour orange
_exptl_crystal_density_diffrn 1.271
_exptl_crystal_density_method 'not measured'
_exptl_crystal_description block
_exptl_crystal_F_000 2240.00
_exptl_crystal_size_max 0.55
_exptl_crystal_size_mid 0.35
_exptl_crystal_size_min 0.10
_refine_diff_density_max 1.17
_refine_diff_density_min -0.56
_refine_ls_abs_structure_details 'Flack, H. D. (1983), Acta Cryst. A39, 876-881. 12100 Friedel Pairs'
_refine_ls_abs_structure_Flack -0.01(2)
_refine_ls_extinction_method none
_refine_ls_goodness_of_fit_ref 1.044
_refine_ls_hydrogen_treatment refall
_refine_ls_number_parameters 1253
_refine_ls_number_reflns 25438
_refine_ls_R_factor_gt 0.0844
_refine_ls_shift/su_max 0.0010
_refine_ls_structure_factor_coef Fsqd
_refine_ls_weighting_details 'w = 1/[\s^2^(Fo^2^)+(0.1423P)^2^+0.0000P] where P=(Fo^2^+2Fc^2^)/3'
_refine_ls_weighting_scheme calc
_refine_ls_wR_factor_ref 0.2388
_reflns_number_gt 16105
_reflns_number_total 25438
_reflns_threshold_expression F^2^>2.0\s(F^2^)
_cod_data_source_file b817652c.txt
_cod_data_source_block '_fujiwara6215'
_cod_original_formula_sum 'C96 H104 B2 F8 Fe4 N16 O12 Pd '
_cod_database_code 7001361

loop_
_symmetry_equiv_pos_site_id
_symmetry_equiv_pos_as_xyz
1 +X,+Y,+Z
2 -X,1/2+Y,-Z

loop_
_atom_site_label
_atom_site_type_symbol
_atom_site_fract_x
_atom_site_fract_y
_atom_site_fract_z
_atom_site_U_iso_or_equiv
_atom_site_adp_type
_atom_site_occupancy
_atom_site_symmetry_multiplicity
_atom_site_calc_flag
_atom_site_refinement_flags
_atom_site_disorder_assembly
_atom_site_disorder_group
Pd(1) Pd 0.77709(3) 0.25146(2) 0.70529(3) 0.04872(14) Uani 1.00 1 d . . .
Fe(1) Fe 0.91243(9) 0.01726(5) 0.48647(8) 0.0654(3) Uani 1.00 1 d . . .
Fe(2) Fe 0.52464(10) -0.05891(5) 0.56491(8) 0.0705(3) Uani 1.00 1 d . . .
Fe(3) Fe 0.28541(14) 0.14879(8) 0.90227(8) 0.0908(4) Uani 1.00 1 d . . .
Fe(4) Fe 1.01860(10) 0.05475(6) 1.11127(11) 0.0818(4) Uani 1.00 1 d . . .
F(1) F 0.7780(4) 0.3709(2) 0.6326(4) 0.1042(19) Uani 1.00 1 d . . .
F(2) F 0.8401(7) 0.4515(3) 0.6213(7) 0.172(4) Uani 1.00 1 d . . .
F(3) F 0.7696(4) 0.4386(3) 0.7173(4) 0.106(2) Uani 1.00 1 d . . .
F(4) F 0.9123(5) 0.4006(3) 0.7285(6) 0.141(3) Uani 1.00 1 d . . .
F(5) F 0.7950(14) 0.0329(6) 0.8079(12) 0.283(9) Uani 1.00 1 d . . .
F(6) F 0.9141(11) 0.0828(9) 0.8119(15) 0.369(16) Uani 1.00 1 d . . .
F(7) F 0.7771(11) 0.1245(5) 0.7799(9) 0.225(6) Uani 1.00 1 d . . .
F(8) F 0.8063(19) 0.0680(8) 0.6902(11) 0.373(16) Uani 1.00 1 d . . .
O(1A) O 1.1488(3) 0.0954(2) 0.5844(3) 0.0586(12) Uani 1.00 1 d . . .
O(1B) O 0.5500(4) 0.0431(2) 0.4058(3) 0.0635(13) Uani 1.00 1 d . . .
O(1C) O 0.4564(5) 0.2672(3) 0.9564(4) 0.104(2) Uani 1.00 1 d . . .
O(1D) O 1.0778(3) 0.1982(2) 1.1271(3) 0.0626(13) Uani 1.00 1 d . . .
O(2A) O 1.1335(3) 0.1646(2) 0.4160(3) 0.0570(12) Uani 1.00 1 d . . .
O(2B) O 0.3912(3) 0.0930(2) 0.2481(3) 0.0627(13) Uani 1.00 1 d . . .
O(2C) O 0.4430(8) 0.4017(4) 0.9624(7) 0.141(4) Uani 1.00 1 d . . .
O(2D) O 1.2550(4) 0.2763(2) 1.1488(3) 0.0588(12) Uani 1.00 1 d . . .
O(3A) O 1.1377(6) 0.3011(2) 0.5207(6) 0.108(2) Uani 1.00 1 d . . .
O(3B) O 0.5566(6) 0.2337(3) 0.2705(4) 0.098(2) Uani 1.00 1 d . . .
O(3C) O 0.3749(5) 0.4038(3) 0.7211(6) 0.104(2) Uani 1.00 1 d . . .
O(3D) O 1.0822(8) 0.3968(3) 1.0409(4) 0.131(4) Uani 1.00 1 d . . .
N(1A) N 1.1561(4) 0.0500(2) 0.4696(3) 0.0518(13) Uani 1.00 1 d . . .
N(1B) N 0.4333(4) -0.0107(2) 0.3275(3) 0.0533(13) Uani 1.00 1 d . . .
N(1C) N 0.3649(7) 0.2829(4) 1.0375(6) 0.109(3) Uani 1.00 1 d . . .
N(1D) N 1.2213(4) 0.1686(2) 1.2063(3) 0.0524(13) Uani 1.00 1 d . . .
N(2A) N 1.2730(3) 0.1786(2) 0.5154(3) 0.0457(12) Uani 1.00 1 d . . .
N(2B) N 0.5326(4) 0.0877(3) 0.2207(3) 0.0640(17) Uani 1.00 1 d . . .
N(2C) N 0.3051(8) 0.3595(4) 0.8989(9) 0.105(3) Uani 1.00 1 d . . .
N(2D) N 1.1599(4) 0.3082(2) 1.2193(3) 0.0512(13) Uani 1.00 1 d . . .
N(3A) N 1.1293(4) 0.2170(2) 0.5807(4) 0.0548(14) Uani 1.00 1 d . . .
N(3B) N 0.5815(4) 0.1586(3) 0.3557(3) 0.0581(15) Uani 1.00 1 d . . .
N(3C) N 0.4260(4) 0.3301(3) 0.8069(4) 0.0682(18) Uani 1.00 1 d . . .
N(3D) N 1.0406(4) 0.3086(2) 1.0573(3) 0.0574(15) Uani 1.00 1 d . . .
N(4A) N 0.8961(4) 0.2379(2) 0.6710(4) 0.0613(17) Uani 1.00 1 d . . .
N(4B) N 0.6987(4) 0.2280(2) 0.5919(3) 0.0520(14) Uani 1.00 1 d . . .
N(4C) N 0.6571(4) 0.2732(2) 0.7348(3) 0.0492(13) Uani 1.00 1 d . . .
N(4D) N 0.8578(4) 0.2716(2) 0.8217(3) 0.0514(14) Uani 1.00 1 d . . .
C(1A) C 1.0552(5) 0.0149(3) 0.5469(5) 0.0589(18) Uani 1.00 1 d . . .
C(1B) C 0.4550(5) -0.0047(3) 0.4753(5) 0.0620(19) Uani 1.00 1 d . . .
C(1C) C 0.3780(6) 0.1894(3) 0.9955(5) 0.073(2) Uani 1.00 1 d . . .
C(1D) C 1.1246(5) 0.1062(3) 1.1038(5) 0.0592(18) Uani 1.00 1 d . . .
C(2A) C 1.0228(7) -0.0352(3) 0.5011(6) 0.074(2) Uani 1.00 1 d . . .
C(2B) C 0.4842(7) 0.0219(3) 0.5526(5) 0.072(2) Uani 1.00 1 d . . .
C(2C) C 0.4230(8) 0.1464(5) 0.9628(6) 0.110(4) Uani 1.00 1 d . . .
C(2D) C 1.0596(8) 0.0973(4) 1.0217(6) 0.083(2) Uani 1.00 1 d . . .
C(3A) C 0.9531(7) -0.0609(4) 0.5334(8) 0.090(3) Uani 1.00 1 d . . .
C(3B) C 0.4435(10) -0.0030(5) 0.6076(6) 0.096(3) Uani 1.00 1 d . . .
C(3C) C 0.3811(8) 0.0951(4) 0.9728(7) 0.099(3) Uani 1.00 1 d . . .
C(3D) C 1.0567(10) 0.0386(5) 1.0113(8) 0.113(4) Uani 1.00 1 d . . .
C(4A) C 0.9407(7) -0.0259(4) 0.5945(7) 0.084(2) Uani 1.00 1 d . . .
C(4B) C 0.3860(9) -0.0471(6) 0.5655(8) 0.108(4) Uani 1.00 1 d . . .
C(4C) C 0.3114(7) 0.1063(4) 1.0108(6) 0.097(3) Uani 1.00 1 d . . .
C(4D) C 1.1220(8) 0.0136(4) 1.0825(7) 0.089(3) Uani 1.00 1 d . . .
C(5A) C 1.0030(6) 0.0193(3) 0.6055(5) 0.064(2) Uani 1.00 1 d . . .
C(5B) C 0.3916(7) -0.0473(5) 0.4829(6) 0.085(2) Uani 1.00 1 d . . .
C(5C) C 0.3101(6) 0.1648(4) 1.0252(5) 0.083(2) Uani 1.00 1 d . . .
C(5D) C 1.1624(6) 0.0546(3) 1.1380(5) 0.0639(19) Uani 1.00 1 d . . .
C(6A) C 1.1239(5) 0.0562(3) 0.5360(4) 0.0512(15) Uani 1.00 1 d . . .
C(6B) C 0.4832(5) 0.0106(3) 0.4010(4) 0.0552(16) Uani 1.00 1 d . . .
C(6C) C 0.4023(7) 0.2497(6) 0.9945(5) 0.091(2) Uani 1.00 1 d . . .
C(6D) C 1.1372(5) 0.1614(3) 1.1462(4) 0.0513(16) Uani 1.00 1 d . . .
C(7AA) C 1.2329(5) 0.0846(3) 0.4602(4) 0.0531(16) Uani 1.00 1 d . . .
C(7AB) C 1.2527(6) 0.0726(3) 0.3807(5) 0.067(2) Uani 1.00 1 d . . .
C(7BA) C 0.4584(5) 0.0031(3) 0.2532(4) 0.0613(19) Uani 1.00 1 d . . .
C(7BB) C 0.3963(8) -0.0261(4) 0.1782(5) 0.083(2) Uani 1.00 1 d . . .
C(7CA) C 0.3863(12) 0.3418(8) 1.0493(10) 0.161(8) Uani 1.00 1 d . . .
C(7CB) C 0.4829(15) 0.3514(8) 1.1199(11) 0.185(9) Uani 1.00 1 d . . .
C(7DA) C 1.2353(5) 0.2182(3) 1.2584(4) 0.0521(16) Uani 1.00 1 d . . .
C(7DB) C 1.3397(6) 0.2191(4) 1.3139(5) 0.074(2) Uani 1.00 1 d . . .
C(8A) C 1.2073(4) 0.1456(3) 0.4623(4) 0.0480(15) Uani 1.00 1 d . . .
C(8B) C 0.4572(5) 0.0636(3) 0.2414(4) 0.0547(17) Uani 1.00 1 d . . .
C(8C) C 0.3799(12) 0.3704(6) 0.9668(11) 0.125(5) Uani 1.00 1 d . . .
C(8D) C 1.2162(4) 0.2694(2) 1.2038(4) 0.0491(15) Uani 1.00 1 d . . .
C(9AA) C 1.2555(4) 0.2378(3) 0.5158(5) 0.0553(18) Uani 1.00 1 d . . .
C(9AB) C 1.3432(6) 0.2594(4) 0.5849(6) 0.082(2) Uani 1.00 1 d . . .
C(9AC) C 1.4199(8) 0.2183(5) 0.5861(9) 0.111(4) Uani 1.00 1 d . . .
C(9AD) C 1.3688(6) 0.1619(3) 0.5663(6) 0.073(2) Uani 1.00 1 d . . .
C(9BA) C 0.5347(7) 0.1459(4) 0.2034(4) 0.074(2) Uani 1.00 1 d . . .
C(9BB) C 0.6085(9) 0.1506(6) 0.1580(6) 0.100(3) Uani 1.00 1 d . . .
C(9BC) C 0.6717(11) 0.1076(8) 0.1938(10) 0.134(5) Uani 1.00 1 d . . .
C(9BD) C 0.6151(6) 0.0582(6) 0.2068(7) 0.099(3) Uani 1.00 1 d . . .
C(9CA) C 0.2959(8) 0.3878(6) 0.8263(10) 0.113(4) Uani 1.00 1 d . . .
C(9CB) C 0.1952(9) 0.3677(10) 0.7684(15) 0.186(9) Uani 1.00 1 d . . .
C(9CC) C 0.1398(13) 0.3533(9) 0.8197(16) 0.176(9) Uani 1.00 1 d . . .
C(9CD) C 0.2144(11) 0.3359(7) 0.9051(13) 0.146(6) Uani 1.00 1 d . . .
C(9DA) C 1.1482(6) 0.3613(3) 1.1742(4) 0.063(2) Uani 1.00 1 d . . .
C(9DB) C 1.0949(8) 0.3971(5) 1.2213(7) 0.096(3) Uani 1.00 1 d . . .
C(9DC) C 1.0411(9) 0.3571(5) 1.2573(8) 0.103(3) Uani 1.00 1 d . . .
C(9DD) C 1.1067(7) 0.3067(4) 1.2807(6) 0.083(2) Uani 1.00 1 d . . .
C(10A) C 1.1667(5) 0.2552(3) 0.5372(5) 0.0628(17) Uani 1.00 1 d . . .
C(10B) C 0.5575(5) 0.1852(4) 0.2793(4) 0.069(2) Uani 1.00 1 d . . .
C(10C) C 0.3700(6) 0.3756(4) 0.7783(8) 0.079(2) Uani 1.00 1 d . . .
C(10D) C 1.0877(6) 0.3575(3) 1.0833(5) 0.068(2) Uani 1.00 1 d . . .
C(11A) C 1.0518(5) 0.2256(3) 0.6101(4) 0.0504(16) Uani 1.00 1 d . . .
C(11B) C 0.6172(5) 0.1853(3) 0.4324(4) 0.0544(16) Uani 1.00 1 d . . .
C(11C) C 0.5017(5) 0.3125(3) 0.7788(5) 0.0579(18) Uani 1.00 1 d . . .
C(11D) C 0.9812(5) 0.2985(3) 0.9773(4) 0.0570(17) Uani 1.00 1 d . . .
C(12A) C 1.0137(7) 0.2770(4) 0.6160(7) 0.084(3) Uani 1.00 1 d . . .
C(12B) C 0.6454(7) 0.2390(3) 0.4444(5) 0.077(2) Uani 1.00 1 d . . .
C(12C) C 0.5317(5) 0.3380(3) 0.7185(4) 0.0532(16) Uani 1.00 1 d . . .
C(12D) C 0.9324(7) 0.3381(3) 0.9213(5) 0.075(2) Uani 1.00 1 d . . .
C(13A) C 0.9374(7) 0.2809(4) 0.6455(8) 0.088(3) Uani 1.00 1 d . . .
C(13B) C 0.6846(6) 0.2574(4) 0.5240(5) 0.077(2) Uani 1.00 1 d . . .
C(13C) C 0.6097(5) 0.3167(3) 0.6993(4) 0.0529(16) Uani 1.00 1 d . . .
C(13D) C 0.8748(6) 0.3226(3) 0.8485(5) 0.070(2) Uani 1.00 1 d . . .
C(14A) C 0.9335(5) 0.1878(3) 0.6656(5) 0.0621(19) Uani 1.00 1 d . . .
C(14B) C 0.6674(5) 0.1748(3) 0.5806(4) 0.0604(19) Uani 1.00 1 d . . .
C(14C) C 0.6280(5) 0.2479(4) 0.7917(4) 0.0605(17) Uani 1.00 1 d . . .
C(14D) C 0.8989(8) 0.2328(3) 0.8729(6) 0.085(3) Uani 1.00 1 d . . .
C(15A) C 1.0083(5) 0.1806(3) 0.6365(4) 0.0576(18) Uani 1.00 1 d . . .
C(15B) C 0.6291(5) 0.1519(3) 0.5027(4) 0.0564(17) Uani 1.00 1 d . . .
C(15C) C 0.5516(5) 0.2644(3) 0.8161(4) 0.063(2) Uani 1.00 1 d . . .
C(15D) C 0.9640(7) 0.2445(4) 0.9528(5) 0.083(2) Uani 1.00 1 d . . .
C(16A) C 0.8908(8) 0.0796(5) 0.4034(8) 0.098(3) Uani 1.00 1 d . . .
C(16B) C 0.6363(12) -0.0937(7) 0.5348(9) 0.124(5) Uani 1.00 1 d . . .
C(16C) C 0.2362(11) 0.2002(6) 0.8032(6) 0.124(5) Uani 1.00 1 d . . .
C(16D) C 0.923(2) 0.1013(7) 1.160(2) 0.223(16) Uani 1.00 1 d . . .
C(17A) C 0.8422(7) 0.0914(5) 0.4665(9) 0.109(4) Uani 1.00 1 d . . .
C(17B) C 0.5703(12) -0.1341(5) 0.5458(10) 0.138(5) Uani 1.00 1 d . . .
C(17C) C 0.1632(10) 0.1821(8) 0.8367(8) 0.148(6) Uani 1.00 1 d . . .
C(17D) C 0.9790(15) 0.0626(17) 1.2170(12) 0.25(2) Uani 1.00 1 d . . .
C(18A) C 0.7779(7) 0.0464(6) 0.4580(9) 0.102(3) Uani 1.00 1 d . . .
C(18B) C 0.5684(13) -0.1307(6) 0.6292(11) 0.142(6) Uani 1.00 1 d . . .
C(18C) C 0.1581(13) 0.1228(9) 0.8272(12) 0.206(14) Uani 1.00 1 d . . .
C(18D) C 0.9618(14) 0.0095(10) 1.1802(19) 0.178(11) Uani 1.00 1 d . . .
C(19A) C 0.7857(9) 0.0104(7) 0.3961(9) 0.124(5) Uani 1.00 1 d . . .
C(19B) C 0.6255(12) -0.0868(8) 0.6682(7) 0.141(6) Uani 1.00 1 d . . .
C(19C) C 0.230(2) 0.1056(7) 0.7944(13) 0.197(14) Uani 1.00 1 d . . .
C(19D) C 0.8974(17) 0.0162(10) 1.0992(16) 0.220(14) Uani 1.00 1 d . . .
C(20A) C 0.8561(10) 0.0283(7) 0.3630(8) 0.119(4) Uani 1.00 1 d . . .
C(20B) C 0.6657(8) -0.0624(6) 0.6079(13) 0.185(11) Uani 1.00 1 d . . .
C(20C) C 0.2778(13) 0.1532(9) 0.7788(7) 0.170(9) Uani 1.00 1 d . . .
C(20D) C 0.8774(14) 0.0732(12) 1.0865(16) 0.189(11) Uani 1.00 1 d . . .
B(1) B 0.8211(7) 0.4163(3) 0.6724(6) 0.072(2) Uani 1.00 1 d . . .
B(2) B 0.8205(14) 0.0763(7) 0.7727(12) 0.159(10) Uani 1.00 1 d . . .
H(1) H 1.1310 0.0253 0.4328 0.062 Uiso 1.00 1 c R . .
H(2) H 1.1567 0.1851 0.5901 0.066 Uiso 1.00 1 c R . .
H(3) H 0.3860 -0.0326 0.3244 0.064 Uiso 1.00 1 c R . .
H(4) H 0.5740 0.1233 0.3559 0.070 Uiso 1.00 1 c R . .
H(5) H 0.3249 0.2690 1.0605 0.131 Uiso 1.00 1 c R . .
H(6) H 0.4135 0.3107 0.8452 0.082 Uiso 1.00 1 c R . .
H(7) H 1.2661 0.1443 1.2139 0.063 Uiso 1.00 1 c R . .
H(8) H 1.0483 0.2823 1.0930 0.069 Uiso 1.00 1 c R . .
H(9) H 1.0459 -0.0499 0.4565 0.088 Uiso 1.00 1 c R . .
H(10) H 0.9190 -0.0957 0.5145 0.107 Uiso 1.00 1 c R . .
H(11) H 0.8948 -0.0319 0.6256 0.101 Uiso 1.00 1 c R . .
H(12) H 1.0082 0.0495 0.6454 0.077 Uiso 1.00 1 c R . .
H(13) H 1.2908 0.0771 0.5061 0.064 Uiso 1.00 1 c R . .
H(14) H 1.2690 0.0342 0.3790 0.080 Uiso 1.00 1 c R . .
H(15) H 1.3051 0.0951 0.3765 0.080 Uiso 1.00 1 c R . .
H(16) H 1.1968 0.0807 0.3352 0.080 Uiso 1.00 1 c R . .
H(17) H 1.2548 0.2540 0.4624 0.066 Uiso 1.00 1 c R . .
H(18) H 1.3611 0.2962 0.5720 0.098 Uiso 1.00 1 c R . .
H(19) H 1.3303 0.2604 0.6380 0.098 Uiso 1.00 1 c R . .
H(20) H 1.4675 0.2175 0.6402 0.133 Uiso 1.00 1 c R . .
H(21) H 1.4512 0.2276 0.5447 0.133 Uiso 1.00 1 c R . .
H(22) H 1.3996 0.1382 0.5355 0.087 Uiso 1.00 1 c R . .
H(23) H 1.3667 0.1430 0.6164 0.087 Uiso 1.00 1 c R . .
H(24) H 1.0400 0.3086 0.6001 0.100 Uiso 1.00 1 c R . .
H(25) H 0.9120 0.3159 0.6481 0.106 Uiso 1.00 1 c R . .
H(26) H 0.9064 0.1569 0.6826 0.075 Uiso 1.00 1 c R . .
H(27) H 1.0317 0.1451 0.6339 0.069 Uiso 1.00 1 c R . .
H(28) H 0.9412 0.1024 0.3927 0.117 Uiso 1.00 1 c R . .
H(29) H 0.8508 0.1233 0.5039 0.130 Uiso 1.00 1 c R . .
H(30) H 0.7349 0.0409 0.4920 0.123 Uiso 1.00 1 c R . .
H(31) H 0.7494 -0.0241 0.3807 0.149 Uiso 1.00 1 c R . .
H(32) H 0.8764 0.0103 0.3191 0.143 Uiso 1.00 1 c R . .
H(33) H 0.5285 0.0534 0.5661 0.086 Uiso 1.00 1 c R . .
H(34) H 0.4535 0.0077 0.6656 0.116 Uiso 1.00 1 c R . .
H(35) H 0.3481 -0.0724 0.5885 0.130 Uiso 1.00 1 c R . .
H(36) H 0.3583 -0.0731 0.4390 0.102 Uiso 1.00 1 c R . .
H(37) H 0.5243 -0.0095 0.2616 0.074 Uiso 1.00 1 c R . .
H(38) H 0.3990 -0.0653 0.1881 0.099 Uiso 1.00 1 c R . .
H(39) H 0.4186 -0.0181 0.1314 0.099 Uiso 1.00 1 c R . .
H(40) H 0.3314 -0.0135 0.1669 0.099 Uiso 1.00 1 c R . .
H(41) H 0.4723 0.1564 0.1651 0.088 Uiso 1.00 1 c R . .
H(42) H 0.5802 0.1450 0.0988 0.120 Uiso 1.00 1 c R . .
H(43) H 0.6403 0.1863 0.1675 0.120 Uiso 1.00 1 c R . .
H(44) H 0.7149 0.1196 0.2467 0.161 Uiso 1.00 1 c R . .
H(45) H 0.7096 0.0976 0.1577 0.161 Uiso 1.00 1 c R . .
H(46) H 0.5960 0.0345 0.1581 0.119 Uiso 1.00 1 c R . .
H(47) H 0.6498 0.0365 0.2548 0.119 Uiso 1.00 1 c R . .
H(48) H 0.6383 0.2627 0.3996 0.093 Uiso 1.00 1 c R . .
H(49) H 0.7031 0.2944 0.5306 0.092 Uiso 1.00 1 c R . .
H(50) H 0.6719 0.1530 0.6270 0.072 Uiso 1.00 1 c R . .
H(51) H 0.6115 0.1148 0.4970 0.068 Uiso 1.00 1 c R . .
H(52) H 0.6538 -0.0870 0.4840 0.149 Uiso 1.00 1 c R . .
H(53) H 0.5353 -0.1609 0.5041 0.165 Uiso 1.00 1 c R . .
H(54) H 0.5291 -0.1539 0.6539 0.170 Uiso 1.00 1 c R . .
H(55) H 0.6353 -0.0741 0.7253 0.169 Uiso 1.00 1 c R . .
H(56) H 0.7092 -0.0306 0.6177 0.222 Uiso 1.00 1 c R . .
H(57) H 0.4752 0.1515 0.9382 0.132 Uiso 1.00 1 c R . .
H(58) H 0.3978 0.0586 0.9558 0.118 Uiso 1.00 1 c R . .
H(59) H 0.2685 0.0790 1.0239 0.117 Uiso 1.00 1 c R . .
H(60) H 0.2664 0.1842 1.0499 0.099 Uiso 1.00 1 c R . .
H(61) H 0.3357 0.3580 1.0691 0.193 Uiso 1.00 1 c R . .
H(62) H 0.4809 0.3323 1.1692 0.222 Uiso 1.00 1 c R . .
H(63) H 0.4917 0.3903 1.1312 0.222 Uiso 1.00 1 c R . .
H(64) H 0.5351 0.3375 1.1023 0.222 Uiso 1.00 1 c R . .
H(65) H 0.2937 0.4277 0.8362 0.136 Uiso 1.00 1 c R . .
H(66) H 0.1642 0.3971 0.7307 0.223 Uiso 1.00 1 c R . .
H(67) H 0.2031 0.3360 0.7358 0.223 Uiso 1.00 1 c R . .
H(68) H 0.0974 0.3227 0.7962 0.211 Uiso 1.00 1 c R . .
H(69) H 0.1016 0.3845 0.8274 0.211 Uiso 1.00 1 c R . .
H(70) H 0.1974 0.3515 0.9517 0.176 Uiso 1.00 1 c R . .
H(71) H 0.2185 0.2959 0.9109 0.176 Uiso 1.00 1 c R . .
H(72) H 0.4999 0.3691 0.6910 0.064 Uiso 1.00 1 c R . .
H(73) H 0.6298 0.3345 0.6585 0.063 Uiso 1.00 1 c R . .
H(74) H 0.6618 0.2168 0.8171 0.073 Uiso 1.00 1 c R . .
H(75) H 0.5327 0.2448 0.8560 0.076 Uiso 1.00 1 c R . .
H(76) H 0.2561 0.2387 0.8000 0.149 Uiso 1.00 1 c R . .
H(77) H 0.1209 0.2056 0.8577 0.178 Uiso 1.00 1 c R . .
H(78) H 0.1131 0.0984 0.8433 0.247 Uiso 1.00 1 c R . .
H(79) H 0.2451 0.0672 0.7843 0.236 Uiso 1.00 1 c R . .
H(80) H 0.3326 0.1533 0.7567 0.204 Uiso 1.00 1 c R . .
H(81) H 1.0229 0.1252 0.9830 0.099 Uiso 1.00 1 c R . .
H(82) H 1.0176 0.0188 0.9621 0.135 Uiso 1.00 1 c R . .
H(83) H 1.1350 -0.0262 1.0906 0.107 Uiso 1.00 1 c R . .
H(84) H 1.2081 0.0489 1.1932 0.077 Uiso 1.00 1 c R . .
H(85) H 1.1919 0.2174 1.2928 0.062 Uiso 1.00 1 c R . .
H(86) H 1.3522 0.1868 1.3486 0.089 Uiso 1.00 1 c R . .
H(87) H 1.3505 0.2517 1.3480 0.089 Uiso 1.00 1 c R . .
H(88) H 1.3816 0.2195 1.2797 0.089 Uiso 1.00 1 c R . .
H(89) H 1.2109 0.3775 1.1785 0.076 Uiso 1.00 1 c R . .
H(90) H 1.1398 0.4182 1.2648 0.115 Uiso 1.00 1 c R . .
H(91) H 1.0515 0.4226 1.1839 0.115 Uiso 1.00 1 c R . .
H(92) H 0.9808 0.3472 1.2169 0.124 Uiso 1.00 1 c R . .
H(93) H 1.0283 0.3726 1.3059 0.124 Uiso 1.00 1 c R . .
H(94) H 1.1496 0.3099 1.3368 0.099 Uiso 1.00 1 c R . .
H(95) H 1.0699 0.2727 1.2760 0.099 Uiso 1.00 1 c R . .
H(96) H 0.9400 0.3755 0.9350 0.090 Uiso 1.00 1 c R . .
H(97) H 0.8435 0.3506 0.8128 0.084 Uiso 1.00 1 c R . .
H(98) H 0.8857 0.1961 0.8570 0.102 Uiso 1.00 1 c R . .
H(99) H 0.9943 0.2159 0.9877 0.099 Uiso 1.00 1 c R . .
H(100) H 0.9247 0.1416 1.1677 0.268 Uiso 1.00 1 c R . .
H(101) H 1.0218 0.0711 1.2725 0.304 Uiso 1.00 1 c R . .
H(102) H 0.9868 -0.0257 1.2069 0.214 Uiso 1.00 1 c R . .
H(103) H 0.8702 -0.0136 1.0597 0.264 Uiso 1.00 1 c R . .
H(104) H 0.8367 0.0901 1.0353 0.227 Uiso 1.00 1 c R . .

loop_
_atom_site_aniso_label
_atom_site_aniso_U_11
_atom_site_aniso_U_22
_atom_site_aniso_U_33
_atom_site_aniso_U_12
_atom_site_aniso_U_13
_atom_site_aniso_U_23
Pd(1) 0.0355(2) 0.0680(3) 0.0433(2) 0.0019(2) 0.01279(17) -0.0119(2)
Fe(1) 0.0553(6) 0.0734(7) 0.0738(7) -0.0087(5) 0.0290(5) 0.0089(6)
Fe(2) 0.0761(8) 0.0672(7) 0.0654(7) 0.0075(6) 0.0172(6) 0.0109(5)
Fe(3) 0.1064(12) 0.1128(12) 0.0483(6) 0.0109(9) 0.0158(7) 0.0043(7)
Fe(4) 0.0606(7) 0.0652(7) 0.1150(11) -0.0131(6) 0.0191(7) 0.0017(7)
F(1) 0.089(4) 0.083(4) 0.141(5) 0.017(3) 0.033(4) -0.004(3)
F(2) 0.193(9) 0.104(5) 0.276(12) 0.017(5) 0.157(10) 0.040(6)
F(3) 0.097(4) 0.126(5) 0.104(4) 0.027(3) 0.045(3) 0.015(3)
F(4) 0.093(5) 0.128(6) 0.198(8) -0.004(4) 0.036(5) 0.025(6)
F(5) 0.35(2) 0.190(14) 0.36(2) -0.013(14) 0.18(2) 0.089(15)
F(6) 0.191(16) 0.37(3) 0.41(3) -0.025(18) -0.112(19) 0.06(2)
F(7) 0.284(18) 0.160(11) 0.219(13) -0.034(11) 0.060(13) -0.007(9)
F(8) 0.53(4) 0.27(2) 0.41(3) -0.03(2) 0.27(3) -0.15(2)
O(1A) 0.058(2) 0.066(3) 0.055(2) 0.005(2) 0.021(2) 0.000(2)
O(1B) 0.053(2) 0.078(3) 0.052(2) -0.009(2) 0.004(2) 0.005(2)
O(1C) 0.092(4) 0.155(8) 0.095(4) -0.009(4) 0.073(4) 0.004(4)
O(1D) 0.055(3) 0.056(3) 0.067(3) -0.000(2) 0.004(2) 0.001(2)
O(2A) 0.042(2) 0.065(3) 0.059(2) 0.010(2) 0.008(2) 0.001(2)
O(2B) 0.049(2) 0.072(3) 0.068(3) 0.007(2) 0.019(2) -0.002(2)
O(2C) 0.147(8) 0.130(7) 0.186(10) -0.051(6) 0.112(8) -0.037(7)
O(2D) 0.067(3) 0.066(3) 0.052(2) 0.002(2) 0.030(2) -0.001(2)
O(3A) 0.110(5) 0.056(3) 0.192(8) 0.026(3) 0.098(6) 0.032(4)
O(3B) 0.118(6) 0.097(5) 0.068(3) -0.025(4) 0.009(3) 0.025(3)
O(3C) 0.085(4) 0.079(4) 0.161(7) 0.026(3) 0.057(5) 0.028(5)
O(3D) 0.208(10) 0.057(3) 0.076(4) -0.035(5) -0.034(5) 0.011(3)
N(1A) 0.048(3) 0.055(3) 0.058(3) -0.004(2) 0.025(2) -0.007(2)
N(1B) 0.047(3) 0.052(3) 0.056(3) -0.000(2) 0.009(2) -0.008(2)
N(1C) 0.127(8) 0.130(8) 0.110(6) -0.043(6) 0.095(6) -0.037(6)
N(1D) 0.052(3) 0.057(3) 0.048(3) -0.000(2) 0.015(2) -0.002(2)
N(2A) 0.033(2) 0.053(3) 0.054(3) 0.001(2) 0.018(2) -0.000(2)
N(2B) 0.050(3) 0.102(5) 0.039(3) 0.003(3) 0.011(2) -0.005(3)
N(2C) 0.090(6) 0.097(7) 0.162(10) -0.007(5) 0.089(7) -0.019(7)
N(2D) 0.049(3) 0.063(3) 0.043(2) 0.001(2) 0.016(2) -0.013(2)
N(3A) 0.043(2) 0.058(3) 0.070(3) 0.007(2) 0.027(2) 0.001(3)
N(3B) 0.058(3) 0.076(4) 0.035(2) -0.012(3) 0.006(2) 0.002(2)
N(3C) 0.054(3) 0.076(4) 0.088(4) 0.010(3) 0.042(3) 0.005(3)
N(3D) 0.067(3) 0.046(3) 0.050(3) -0.004(2) 0.003(2) -0.004(2)
N(4A) 0.045(3) 0.072(4) 0.068(3) 0.003(2) 0.018(2) -0.017(3)
N(4B) 0.049(3) 0.069(3) 0.038(2) -0.001(2) 0.012(2) -0.006(2)
N(4C) 0.040(2) 0.068(3) 0.043(2) -0.004(2) 0.016(2) -0.003(2)
N(4D) 0.039(2) 0.068(4) 0.045(3) 0.009(2) 0.008(2) -0.006(2)
C(1A) 0.055(4) 0.057(4) 0.076(4) 0.011(3) 0.037(3) 0.019(3)
C(1B) 0.054(4) 0.065(4) 0.064(4) 0.004(3) 0.013(3) 0.007(3)
C(1C) 0.066(5) 0.107(7) 0.052(4) 0.009(4) 0.028(4) 0.008(4)
C(1D) 0.057(4) 0.061(4) 0.058(4) -0.010(3) 0.014(3) -0.006(3)
C(2A) 0.084(6) 0.054(4) 0.101(6) -0.000(4) 0.056(5) -0.004(4)
C(2B) 0.098(6) 0.063(4) 0.066(4) -0.001(4) 0.043(4) -0.001(4)
C(2C) 0.106(9) 0.163(13) 0.065(6) 0.037(9) 0.032(6) 0.025(7)
C(2D) 0.093(7) 0.083(6) 0.059(5) -0.005(5) 0.002(4) -0.019(4)
C(3A) 0.080(6) 0.067(5) 0.128(9) -0.005(4) 0.042(6) 0.011(6)
C(3B) 0.122(9) 0.111(8) 0.068(5) 0.013(7) 0.045(6) 0.001(5)
C(3C) 0.095(8) 0.120(9) 0.083(7) 0.017(7) 0.030(6) 0.023(6)
C(3D) 0.130(10) 0.093(7) 0.095(8) -0.011(7) 0.002(7) -0.047(6)
C(4A) 0.083(6) 0.086(6) 0.095(7) 0.005(5) 0.043(5) 0.034(5)
C(4B) 0.089(7) 0.150(12) 0.100(8) -0.002(8) 0.050(7) 0.024(8)
C(4C) 0.094(7) 0.131(10) 0.069(6) 0.005(7) 0.028(5) 0.032(6)
C(4D) 0.084(6) 0.065(5) 0.108(8) -0.004(5) 0.012(6) -0.016(5)
C(5A) 0.068(4) 0.070(5) 0.063(4) 0.008(4) 0.032(4) 0.019(3)
C(5B) 0.074(5) 0.099(7) 0.079(6) -0.011(5) 0.018(5) 0.017(5)
C(5C) 0.083(6) 0.122(9) 0.045(4) -0.013(5) 0.023(4) 0.008(4)
C(5D) 0.063(4) 0.056(4) 0.073(5) -0.010(3) 0.021(4) -0.005(3)
C(6A) 0.042(3) 0.056(4) 0.058(3) 0.009(3) 0.019(3) 0.003(3)
C(6B) 0.057(4) 0.051(4) 0.059(4) 0.005(3) 0.020(3) -0.000(3)
C(6C) 0.084(5) 0.136(9) 0.068(4) -0.006(7) 0.047(4) -0.011(6)
C(6D) 0.053(4) 0.052(4) 0.047(3) -0.005(3) 0.011(3) 0.005(3)
C(7AA) 0.045(3) 0.063(4) 0.052(3) -0.002(3) 0.016(3) -0.001(3)
C(7AB) 0.080(5) 0.053(4) 0.086(5) 0.007(3) 0.053(4) -0.003(3)
C(7BA) 0.047(3) 0.077(5) 0.057(4) 0.009(3) 0.010(3) -0.017(3)
C(7BB) 0.106(7) 0.068(5) 0.069(5) 0.006(5) 0.019(5) -0.016(4)
C(7CA) 0.173(15) 0.179(16) 0.186(16) -0.087(13) 0.138(14) -0.098(13)
C(7CB) 0.23(2) 0.167(17) 0.166(17) -0.100(17) 0.074(17) -0.066(14)
C(7DA) 0.048(3) 0.062(4) 0.044(3) -0.008(3) 0.011(3) -0.008(3)
C(7DB) 0.075(5) 0.072(5) 0.060(4) -0.007(4) -0.003(4) -0.002(4)
C(8A) 0.039(3) 0.057(4) 0.051(3) 0.008(3) 0.019(3) 0.001(3)
C(8B) 0.048(3) 0.074(5) 0.038(3) 0.007(3) 0.006(2) -0.006(3)
C(8C) 0.134(12) 0.121(10) 0.164(13) -0.050(9) 0.113(11) -0.063(10)
C(8D) 0.046(3) 0.057(4) 0.043(3) -0.008(2) 0.011(2) -0.008(2)
C(9AA) 0.043(3) 0.060(4) 0.069(4) 0.002(2) 0.026(3) 0.009(3)
C(9AB) 0.058(4) 0.081(6) 0.101(6) -0.012(4) 0.015(4) -0.006(5)
C(9AC) 0.075(6) 0.096(7) 0.135(10) -0.008(6) -0.007(6) -0.027(7)
C(9AD) 0.051(4) 0.068(5) 0.090(6) 0.009(3) 0.007(4) -0.005(4)
C(9BA) 0.077(5) 0.096(6) 0.045(4) -0.016(4) 0.013(3) 0.011(4)
C(9BB) 0.103(8) 0.144(11) 0.058(5) -0.019(8) 0.031(5) 0.017(6)
C(9BC) 0.108(10) 0.203(17) 0.118(10) -0.027(11) 0.072(9) 0.008(11)
C(9BD) 0.051(4) 0.169(11) 0.087(6) 0.014(6) 0.037(5) -0.010(7)
C(9CA) 0.074(6) 0.102(8) 0.183(14) 0.019(6) 0.070(8) -0.008(9)
C(9CB) 0.051(6) 0.22(2) 0.29(2) 0.026(9) 0.060(11) 0.027(19)
C(9CC) 0.108(12) 0.151(15) 0.30(2) 0.042(11) 0.101(16) 0.044(17)
C(9CD) 0.111(10) 0.151(13) 0.230(19) -0.023(9) 0.131(13) -0.024(13)
C(9DA) 0.069(4) 0.051(4) 0.054(4) 0.007(3) -0.005(3) -0.021(3)
C(9DB) 0.090(7) 0.094(7) 0.099(7) 0.010(6) 0.021(6) -0.054(6)
C(9DC) 0.103(8) 0.096(8) 0.125(9) 0.018(6) 0.055(7) -0.037(7)
C(9DD) 0.087(6) 0.098(7) 0.079(5) 0.002(5) 0.050(5) -0.015(5)
C(10A) 0.059(3) 0.055(4) 0.082(4) 0.009(4) 0.034(3) 0.008(4)
C(10B) 0.051(4) 0.106(7) 0.045(4) -0.019(4) 0.006(3) 0.014(4)
C(10C) 0.055(4) 0.063(5) 0.123(8) -0.007(4) 0.034(5) -0.011(5)
C(10D) 0.071(5) 0.054(4) 0.063(4) 0.003(3) -0.003(4) -0.008(3)
C(11A) 0.045(3) 0.052(3) 0.056(3) 0.003(3) 0.019(3) -0.009(3)
C(11B) 0.051(3) 0.070(4) 0.042(3) -0.001(3) 0.013(3) 0.001(3)
C(11C) 0.046(3) 0.069(4) 0.064(4) -0.001(3) 0.025(3) -0.010(3)
C(11D) 0.053(4) 0.052(3) 0.059(4) 0.009(3) 0.007(3) -0.010(3)
C(12A) 0.078(6) 0.056(4) 0.142(9) -0.007(4) 0.070(6) -0.013(5)
C(12B) 0.100(6) 0.072(6) 0.055(4) -0.014(4) 0.015(4) 0.009(3)
C(12C) 0.046(3) 0.050(3) 0.067(4) 0.000(2) 0.023(3) 0.000(3)
C(12D) 0.081(5) 0.057(4) 0.070(5) -0.002(4) -0.002(4) -0.007(4)
C(13A) 0.074(5) 0.065(5) 0.150(10) 0.009(4) 0.070(6) -0.008(6)
C(13B) 0.081(5) 0.076(5) 0.067(4) -0.019(5) 0.012(4) -0.002(5)
C(13C) 0.048(3) 0.062(4) 0.054(3) -0.004(3) 0.022(3) -0.003(3)
C(13D) 0.075(5) 0.063(5) 0.059(4) 0.012(4) -0.001(4) -0.005(3)
C(14A) 0.057(4) 0.064(4) 0.069(4) -0.002(3) 0.025(3) -0.001(3)
C(14B) 0.060(4) 0.076(5) 0.045(3) 0.005(3) 0.014(3) 0.008(3)
C(14C) 0.052(3) 0.074(4) 0.059(3) 0.017(4) 0.023(3) 0.009(4)
C(14D) 0.100(7) 0.059(4) 0.072(5) 0.011(4) -0.014(5) -0.022(4)
C(15A) 0.059(4) 0.058(4) 0.066(4) 0.016(3) 0.033(3) 0.001(3)
C(15B) 0.061(4) 0.066(4) 0.039(3) -0.013(3) 0.010(3) -0.012(3)
C(15C) 0.053(3) 0.084(6) 0.060(4) 0.012(3) 0.027(3) 0.018(3)
C(15D) 0.094(6) 0.058(4) 0.068(4) 0.009(4) -0.019(4) -0.011(4)
C(16A) 0.069(6) 0.108(8) 0.113(8) 0.002(5) 0.021(6) 0.039(7)
C(16B) 0.112(11) 0.119(11) 0.150(13) 0.047(9) 0.052(10) 0.035(10)
C(16C) 0.153(13) 0.143(12) 0.051(5) 0.027(10) -0.007(7) 0.019(6)
C(16D) 0.18(2) 0.27(3) 0.27(3) -0.09(2) 0.14(2) -0.03(3)
C(17A) 0.056(5) 0.112(8) 0.141(11) 0.013(5) 0.003(6) 0.046(8)
C(17B) 0.178(16) 0.093(9) 0.156(14) 0.049(10) 0.070(12) -0.010(9)
C(17C) 0.124(12) 0.20(2) 0.087(9) -0.046(12) -0.028(8) 0.017(10)
C(17D) 0.15(2) 0.47(6) 0.19(2) -0.14(3) 0.13(2) -0.09(3)
C(18A) 0.055(5) 0.140(11) 0.117(9) 0.000(6) 0.034(6) 0.006(8)
C(18B) 0.176(17) 0.102(10) 0.173(16) 0.047(11) 0.091(14) 0.074(11)
C(18C) 0.20(2) 0.20(2) 0.123(16) -0.096(18) -0.098(16) 0.052(14)
C(18D) 0.121(15) 0.170(18) 0.26(2) 0.007(12) 0.087(16) 0.13(2)
C(19A) 0.072(6) 0.159(13) 0.122(10) -0.034(8) -0.002(7) 0.047(10)
C(19B) 0.119(12) 0.179(18) 0.119(11) 0.052(12) 0.027(9) 0.081(12)
C(19C) 0.28(3) 0.19(2) 0.084(12) 0.05(2) -0.007(16) -0.009(13)
C(19D) 0.20(2) 0.23(3) 0.27(3) -0.15(2) 0.13(2) -0.08(2)
C(20A) 0.098(8) 0.175(14) 0.082(7) -0.019(9) 0.025(6) 0.021(8)
C(20B) 0.053(6) 0.121(12) 0.32(3) 0.016(7) -0.030(12) 0.036(18)
C(20C) 0.25(2) 0.21(2) 0.051(6) 0.09(2) 0.046(10) 0.026(9)
C(20D) 0.094(12) 0.152(17) 0.33(3) 0.028(11) 0.082(17) 0.05(2)
B(1) 0.084(6) 0.047(4) 0.101(7) 0.014(4) 0.053(6) 0.039(5)
B(2) 0.24(3) 0.094(12) 0.18(2) -0.001(15) 0.12(2) -0.001(13)

loop_
_atom_type_symbol
_atom_type_description
_atom_type_scat_dispersion_real
_atom_type_scat_dispersion_imag
_atom_type_scat_source
C C 0.003 0.002
;
International Tables for Crystallography
(1992, Vol. C, Tables 4.2.6.8 and 6.1.1.4)
;
H H 0.000 0.000
;
International Tables for Crystallography
(1992, Vol. C, Table 6.1.1.4)
;
O O 0.011 0.006
;
International Tables for Crystallography
(1992, Vol. C, Tables 4.2.6.8 and 6.1.1.4)
;
N N 0.006 0.003
;
International Tables for Crystallography
(1992, Vol. C, Tables 4.2.6.8 and 6.1.1.4)
;
Fe Fe 0.346 0.844
;
International Tables for Crystallography
(1992, Vol. C, Tables 4.2.6.8 and 6.1.1.4)
;
Pd Pd -0.999 1.007
;
International Tables for Crystallography
(1992, Vol. C, Tables 4.2.6.8 and 6.1.1.4)
;
B B 0.001 0.001
;
International Tables for Crystallography
(1992, Vol. C, Tables 4.2.6.8 and 6.1.1.4)
;
F F 0.017 0.010
;
International Tables for Crystallography
(1992, Vol. C, Tables 4.2.6.8 and 6.1.1.4)
;

loop_
_geom_angle_atom_site_label_1
_geom_angle_atom_site_label_2
_geom_angle_atom_site_label_3
_geom_angle
_geom_angle_publ_flag
_geom_angle_site_symmetry_1
_geom_angle_site_symmetry_2
_geom_angle_site_symmetry_3
N(4A) Pd(1) N(4B) 88.6(2) yes . . .
N(4A) Pd(1) N(4C) 174.1(2) yes . . .
N(4A) Pd(1) N(4D) 90.9(2) yes . . .
N(4B) Pd(1) N(4C) 91.0(2) yes . . .
N(4B) Pd(1) N(4D) 177.4(2) yes . . .
N(4C) Pd(1) N(4D) 89.8(2) yes . . .
C(1A) Fe(1) C(2A) 41.6(3) yes . . .
C(1A) Fe(1) C(3A) 69.3(3) yes . . .
C(1A) Fe(1) C(4A) 68.5(4) yes . . .
C(1A) Fe(1) C(5A) 40.9(3) yes . . .
C(1A) Fe(1) C(16A) 107.1(4) yes . . .
C(1A) Fe(1) C(17A) 119.9(3) yes . . .
C(1A) Fe(1) C(18A) 156.4(4) yes . . .
C(1A) Fe(1) C(19A) 161.4(5) yes . . .
C(1A) Fe(1) C(20A) 124.3(5) yes . . .
C(2A) Fe(1) C(3A) 41.2(4) yes . . .
C(2A) Fe(1) C(4A) 68.1(4) yes . . .
C(2A) Fe(1) C(5A) 68.6(4) yes . . .
C(2A) Fe(1) C(16A) 120.6(5) yes . . .
C(2A) Fe(1) C(17A) 156.9(4) yes . . .
C(2A) Fe(1) C(18A) 160.8(4) yes . . .
C(2A) Fe(1) C(19A) 124.2(5) yes . . .
C(2A) Fe(1) C(20A) 106.0(5) yes . . .
C(3A) Fe(1) C(4A) 39.6(5) yes . . .
C(3A) Fe(1) C(5A) 67.6(4) yes . . .
C(3A) Fe(1) C(16A) 156.4(5) yes . . .
C(3A) Fe(1) C(17A) 159.7(6) yes . . .
C(3A) Fe(1) C(18A) 124.1(5) yes . . .
C(3A) Fe(1) C(19A) 108.0(6) yes . . .
C(3A) Fe(1) C(20A) 120.0(6) yes . . .
C(4A) Fe(1) C(5A) 40.0(4) yes . . .
C(4A) Fe(1) C(16A) 162.5(5) yes . . .
C(4A) Fe(1) C(17A) 123.7(5) yes . . .
C(4A) Fe(1) C(18A) 108.4(5) yes . . .
C(4A) Fe(1) C(19A) 121.9(5) yes . . .
C(4A) Fe(1) C(20A) 154.9(6) yes . . .
C(5A) Fe(1) C(16A) 125.8(4) yes . . .
C(5A) Fe(1) C(17A) 106.6(4) yes . . .
C(5A) Fe(1) C(18A) 121.7(5) yes . . .
C(5A) Fe(1) C(19A) 156.6(5) yes . . .
C(5A) Fe(1) C(20A) 162.6(5) yes . . .
C(16A) Fe(1) C(17A) 42.6(6) yes . . .
C(16A) Fe(1) C(18A) 68.5(5) yes . . .
C(16A) Fe(1) C(19A) 67.6(6) yes . . .
C(16A) Fe(1) C(20A) 41.6(6) yes . . .
C(17A) Fe(1) C(18A) 40.9(5) yes . . .
C(17A) Fe(1) C(19A) 69.2(6) yes . . .
C(17A) Fe(1) C(20A) 71.5(6) yes . . .
C(18A) Fe(1) C(19A) 40.3(6) yes . . .
C(18A) Fe(1) C(20A) 68.8(6) yes . . .
C(19A) Fe(1) C(20A) 39.9(6) yes . . .
C(1B) Fe(2) C(2B) 40.4(3) yes . . .
C(1B) Fe(2) C(3B) 68.0(4) yes . . .
C(1B) Fe(2) C(4B) 68.7(4) yes . . .
C(1B) Fe(2) C(5B) 40.7(4) yes . . .
C(1B) Fe(2) C(16B) 110.0(5) yes . . .
C(1B) Fe(2) C(17B) 125.8(5) yes . . .
C(1B) Fe(2) C(18B) 161.9(5) yes . . .
C(1B) Fe(2) C(19B) 158.0(6) yes . . .
C(1B) Fe(2) C(20B) 122.6(6) yes . . .
C(2B) Fe(2) C(3B) 39.4(5) yes . . .
C(2B) Fe(2) C(4B) 67.0(5) yes . . .
C(2B) Fe(2) C(5B) 67.0(4) yes . . .
C(2B) Fe(2) C(16B) 127.0(6) yes . . .
C(2B) Fe(2) C(17B) 163.6(6) yes . . .
C(2B) Fe(2) C(18B) 154.8(6) yes . . .
C(2B) Fe(2) C(19B) 121.4(5) yes . . .
C(2B) Fe(2) C(20B) 108.6(5) yes . . .
C(3B) Fe(2) C(4B) 40.1(5) yes . . .
C(3B) Fe(2) C(5B) 67.4(4) yes . . .
C(3B) Fe(2) C(16B) 161.2(6) yes . . .
C(3B) Fe(2) C(17B) 155.2(6) yes . . .
C(3B) Fe(2) C(18B) 119.4(7) yes . . .
C(3B) Fe(2) C(19B) 105.2(5) yes . . .
C(3B) Fe(2) C(20B) 123.2(6) yes . . .
C(4B) Fe(2) C(5B) 40.6(5) yes . . .
C(4B) Fe(2) C(16B) 158.3(6) yes . . .
C(4B) Fe(2) C(17B) 120.5(6) yes . . .
C(4B) Fe(2) C(18B) 105.5(7) yes . . .
C(4B) Fe(2) C(19B) 120.5(6) yes . . .
C(4B) Fe(2) C(20B) 158.6(7) yes . . .
C(5B) Fe(2) C(16B) 124.2(5) yes . . .
C(5B) Fe(2) C(17B) 108.3(5) yes . . .
C(5B) Fe(2) C(18B) 124.0(5) yes . . .
C(5B) Fe(2) C(19B) 158.0(6) yes . . .
C(5B) Fe(2) C(20B) 159.2(7) yes . . .
C(16B) Fe(2) C(17B) 41.4(7) yes . . .
C(16B) Fe(2) C(18B) 68.6(7) yes . . .
C(16B) Fe(2) C(19B) 69.3(6) yes . . .
C(16B) Fe(2) C(20B) 40.9(7) yes . . .
C(17B) Fe(2) C(18B) 41.1(7) yes . . .
C(17B) Fe(2) C(19B) 69.2(6) yes . . .
C(17B) Fe(2) C(20B) 69.9(6) yes . . .
C(18B) Fe(2) C(19B) 39.8(7) yes . . .
C(18B) Fe(2) C(20B) 69.0(7) yes . . .
C(19B) Fe(2) C(20B) 42.2(8) yes . . .
C(1C) Fe(3) C(2C) 42.2(4) yes . . .
C(1C) Fe(3) C(3C) 70.3(4) yes . . .
C(1C) Fe(3) C(4C) 68.8(4) yes . . .
C(1C) Fe(3) C(5C) 39.8(4) yes . . .
C(1C) Fe(3) C(16C) 109.7(4) yes . . .
C(1C) Fe(3) C(17C) 122.0(6) yes . . .
C(1C) Fe(3) C(18C) 158.3(7) yes . . .
C(1C) Fe(3) C(19C) 161.1(9) yes . . .
C(1C) Fe(3) C(20C) 126.2(6) yes . . .
C(2C) Fe(3) C(3C) 41.6(5) yes . . .
C(2C) Fe(3) C(4C) 68.4(4) yes . . .
C(2C) Fe(3) C(5C) 68.6(4) yes . . .
C(2C) Fe(3) C(16C) 120.0(6) yes . . .
C(2C) Fe(3) C(17C) 156.8(6) yes . . .
C(2C) Fe(3) C(18C) 158.1(7) yes . . .
C(2C) Fe(3) C(19C) 121.2(9) yes . . .
C(2C) Fe(3) C(20C) 105.3(6) yes . . .
C(3C) Fe(3) C(4C) 40.0(5) yes . . .
C(3C) Fe(3) C(5C) 68.9(4) yes . . .
C(3C) Fe(3) C(16C) 153.0(6) yes . . .
C(3C) Fe(3) C(17C) 161.3(6) yes . . .
C(3C) Fe(3) C(18C) 121.3(6) yes . . .
C(3C) Fe(3) C(19C) 102.7(6) yes . . .
C(3C) Fe(3) C(20C) 116.7(7) yes . . .
C(4C) Fe(3) C(5C) 41.3(4) yes . . .
C(4C) Fe(3) C(16C) 166.7(5) yes . . .
C(4C) Fe(3) C(17C) 127.2(6) yes . . .
C(4C) Fe(3) C(18C) 107.3(6) yes . . .
C(4C) Fe(3) C(19C) 117.6(6) yes . . .
C(4C) Fe(3) C(20C) 151.4(7) yes . . .
C(5C) Fe(3) C(16C) 129.3(5) yes . . .
C(5C) Fe(3) C(17C) 110.5(5) yes . . .
C(5C) Fe(3) C(18C) 123.3(7) yes . . .
C(5C) Fe(3) C(19C) 155.3(7) yes . . .
C(5C) Fe(3) C(20C) 164.4(7) yes . . .
C(16C) Fe(3) C(17C) 41.5(7) yes . . .
C(16C) Fe(3) C(18C) 68.9(7) yes . . .
C(16C) Fe(3) C(19C) 68.3(6) yes . . .
C(16C) Fe(3) C(20C) 40.3(7) yes . . .
C(17C) Fe(3) C(18C) 42.3(8) yes . . .
C(17C) Fe(3) C(19C) 69.9(8) yes . . .
C(17C) Fe(3) C(20C) 69.2(7) yes . . .
C(18C) Fe(3) C(19C) 40.1(10) yes . . .
C(18C) Fe(3) C(20C) 67.6(8) yes . . .
C(19C) Fe(3) C(20C) 40.2(9) yes . . .
C(1D) Fe(4) C(2D) 41.4(3) yes . . .
C(1D) Fe(4) C(3D) 69.4(4) yes . . .
C(1D) Fe(4) C(4D) 68.7(4) yes . . .
C(1D) Fe(4) C(5D) 41.0(3) yes . . .
C(1D) Fe(4) C(16D) 107.6(7) yes . . .
C(1D) Fe(4) C(17D) 114.9(9) yes . . .
C(1D) Fe(4) C(18D) 148.5(7) yes . . .
C(1D) Fe(4) C(19D) 166.9(7) yes . . .
C(1D) Fe(4) C(20D) 127.2(8) yes . . .
C(2D) Fe(4) C(3D) 41.3(4) yes . . .
C(2D) Fe(4) C(4D) 70.1(4) yes . . .
C(2D) Fe(4) C(5D) 69.6(4) yes . . .
C(2D) Fe(4) C(16D) 112.8(8) yes . . .
C(2D) Fe(4) C(17D) 144.7(12) yes . . .
C(2D) Fe(4) C(18D) 170.1(7) yes . . .
C(2D) Fe(4) C(19D) 127.9(8) yes . . .
C(2D) Fe(4) C(20D) 104.0(8) yes . . .
C(3D) Fe(4) C(4D) 42.3(5) yes . . .
C(3D) Fe(4) C(5D) 69.3(4) yes . . .
C(3D) Fe(4) C(16D) 145.0(9) yes . . .
C(3D) Fe(4) C(17D) 174.0(12) yes . . .
C(3D) Fe(4) C(18D) 132.9(9) yes . . .
C(3D) Fe(4) C(19D) 107.3(9) yes . . .
C(3D) Fe(4) C(20D) 113.5(8) yes . . .
C(4D) Fe(4) C(5D) 40.0(3) yes . . .
C(4D) Fe(4) C(16D) 171.2(9) yes . . .
C(4D) Fe(4) C(17D) 134.1(8) yes . . .
C(4D) Fe(4) C(18D) 110.9(8) yes . . .
C(4D) Fe(4) C(19D) 117.9(8) yes . . .
C(4D) Fe(4) C(20D) 149.5(8) yes . . .
C(5D) Fe(4) C(16D) 132.2(8) yes . . .
C(5D) Fe(4) C(17D) 110.8(6) yes . . .
C(5D) Fe(4) C(18D) 117.8(6) yes . . .
C(5D) Fe(4) C(19D) 151.0(7) yes . . .
C(5D) Fe(4) C(20D) 167.4(8) yes . . .
C(16D) Fe(4) C(17D) 39.3(12) yes . . .
C(16D) Fe(4) C(18D) 67.8(10) yes . . .
C(16D) Fe(4) C(19D) 67.4(10) yes . . .
C(16D) Fe(4) C(20D) 39.1(11) yes . . .
C(17D) Fe(4) C(18D) 41.4(14) yes . . .
C(17D) Fe(4) C(19D) 69.5(11) yes . . .
C(17D) Fe(4) C(20D) 67.8(9) yes . . .
C(18D) Fe(4) C(19D) 42.5(9) yes . . .
C(18D) Fe(4) C(20D) 69.9(10) yes . . .
C(19D) Fe(4) C(20D) 41.3(10) yes . . .
C(6A) N(1A) C(7AA) 120.2(6) yes . . .
C(6B) N(1B) C(7BA) 120.3(6) yes . . .
C(6C) N(1C) C(7CA) 124.4(13) yes . . .
C(6D) N(1D) C(7DA) 119.3(6) yes . . .
C(8A) N(2A) C(9AA) 119.3(5) yes . . .
C(8A) N(2A) C(9AD) 126.1(6) yes . . .
C(9AA) N(2A) C(9AD) 114.0(5) yes . . .
C(8B) N(2B) C(9BA) 122.0(7) yes . . .
C(8B) N(2B) C(9BD) 126.1(8) yes . . .
C(9BA) N(2B) C(9BD) 111.7(8) yes . . .
C(8C) N(2C) C(9CA) 119.9(12) yes . . .
C(8C) N(2C) C(9CD) 122.0(16) yes . . .
C(9CA) N(2C) C(9CD) 113.9(11) yes . . .
C(8D) N(2D) C(9DA) 119.6(6) yes . . .
C(8D) N(2D) C(9DD) 127.9(7) yes . . .
C(9DA) N(2D) C(9DD) 112.4(7) yes . . .
C(10A) N(3A) C(11A) 125.8(6) yes . . .
C(10B) N(3B) C(11B) 124.5(7) yes . . .
C(10C) N(3C) C(11C) 125.1(9) yes . . .
C(10D) N(3D) C(11D) 124.7(6) yes . . .
Pd(1) N(4A) C(13A) 118.6(6) yes . . .
Pd(1) N(4A) C(14A) 124.8(6) yes . . .
C(13A) N(4A) C(14A) 116.4(8) yes . . .
Pd(1) N(4B) C(13B) 125.4(6) yes . . .
Pd(1) N(4B) C(14B) 118.4(4) yes . . .
C(13B) N(4B) C(14B) 115.6(6) yes . . .
Pd(1) N(4C) C(13C) 118.4(5) yes . . .
Pd(1) N(4C) C(14C) 123.6(5) yes . . .
C(13C) N(4C) C(14C) 117.9(7) yes . . .
Pd(1) N(4D) C(13D) 123.8(5) yes . . .
Pd(1) N(4D) C(14D) 119.6(5) yes . . .
C(13D) N(4D) C(14D) 116.5(6) yes . . .
Fe(1) C(1A) C(2A) 68.3(4) yes . . .
Fe(1) C(1A) C(5A) 70.2(4) yes . . .
Fe(1) C(1A) C(6A) 123.9(5) yes . . .
C(2A) C(1A) C(5A) 106.1(8) yes . . .
C(2A) C(1A) C(6A) 129.3(8) yes . . .
C(5A) C(1A) C(6A) 124.5(7) yes . . .
Fe(2) C(1B) C(2B) 69.9(4) yes . . .
Fe(2) C(1B) C(5B) 70.1(5) yes . . .
Fe(2) C(1B) C(6B) 125.9(6) yes . . .
C(2B) C(1B) C(5B) 105.9(8) yes . . .
C(2B) C(1B) C(6B) 126.1(8) yes . . .
C(5B) C(1B) C(6B) 127.9(7) yes . . .
Fe(3) C(1C) C(2C) 67.8(5) yes . . .
Fe(3) C(1C) C(5C) 71.5(5) yes . . .
Fe(3) C(1C) C(6C) 125.0(5) yes . . .
C(2C) C(1C) C(5C) 107.3(9) yes . . .
C(2C) C(1C) C(6C) 124.3(9) yes . . .
C(5C) C(1C) C(6C) 128.4(9) yes . . .
Fe(4) C(1D) C(2D) 70.8(5) yes . . .
Fe(4) C(1D) C(5D) 69.3(5) yes . . .
Fe(4) C(1D) C(6D) 120.3(6) yes . . .
C(2D) C(1D) C(5D) 109.0(7) yes . . .
C(2D) C(1D) C(6D) 122.9(7) yes . . .
C(5D) C(1D) C(6D) 127.7(6) yes . . .
Fe(1) C(2A) C(1A) 70.1(4) yes . . .
Fe(1) C(2A) C(3A) 71.5(6) yes . . .
C(1A) C(2A) C(3A) 108.5(9) yes . . .
Fe(2) C(2B) C(1B) 69.7(5) yes . . .
Fe(2) C(2B) C(3B) 71.6(7) yes . . .
C(1B) C(2B) C(3B) 110.7(9) yes . . .
Fe(3) C(2C) C(1C) 70.1(5) yes . . .
Fe(3) C(2C) C(3C) 71.0(6) yes . . .
C(1C) C(2C) C(3C) 108.8(10) yes . . .
Fe(4) C(2D) C(1D) 67.8(5) yes . . .
Fe(4) C(2D) C(3D) 65.9(7) yes . . .
C(1D) C(2D) C(3D) 104.7(8) yes . . .
Fe(1) C(3A) C(2A) 67.3(5) yes . . .
Fe(1) C(3A) C(4A) 68.9(6) yes . . .
C(2A) C(3A) C(4A) 106.6(9) yes . . .
Fe(2) C(3B) C(2B) 69.0(7) yes . . .
Fe(2) C(3B) C(4B) 69.4(8) yes . . .
C(2B) C(3B) C(4B) 107.6(10) yes . . .
Fe(3) C(3C) C(2C) 67.4(6) yes . . .
Fe(3) C(3C) C(4C) 70.8(6) yes . . .
C(2C) C(3C) C(4C) 107.0(10) yes . . .
Fe(4) C(3D) C(2D) 72.7(7) yes . . .
Fe(4) C(3D) C(4D) 69.6(7) yes . . .
C(2D) C(3D) C(4D) 109.2(9) yes . . .
Fe(1) C(4A) C(3A) 71.5(6) yes . . .
Fe(1) C(4A) C(5A) 70.7(5) yes . . .
C(3A) C(4A) C(5A) 110.5(10) yes . . .
Fe(2) C(4B) C(3B) 70.5(8) yes . . .
Fe(2) C(4B) C(5B) 69.3(7) yes . . .
C(3B) C(4B) C(5B) 107.2(12) yes . . .
Fe(3) C(4C) C(3C) 69.2(6) yes . . .
Fe(3) C(4C) C(5C) 69.4(5) yes . . .
C(3C) C(4C) C(5C) 108.6(10) yes . . .
Fe(4) C(4D) C(3D) 68.1(8) yes . . .
Fe(4) C(4D) C(5D) 71.1(6) yes . . .
C(3D) C(4D) C(5D) 108.2(9) yes . . .
Fe(1) C(5A) C(1A) 68.9(4) yes . . .
Fe(1) C(5A) C(4A) 69.3(5) yes . . .
C(1A) C(5A) C(4A) 108.2(8) yes . . .
Fe(2) C(5B) C(1B) 69.2(5) yes . . .
Fe(2) C(5B) C(4B) 70.1(6) yes . . .
C(1B) C(5B) C(4B) 108.6(9) yes . . .
Fe(3) C(5C) C(1C) 68.6(5) yes . . .
Fe(3) C(5C) C(4C) 69.3(5) yes . . .
C(1C) C(5C) C(4C) 108.4(9) yes . . .
Fe(4) C(5D) C(1D) 69.6(4) yes . . .
Fe(4) C(5D) C(4D) 68.9(6) yes . . .
C(1D) C(5D) C(4D) 108.7(7) yes . . .
O(1A) C(6A) N(1A) 122.0(7) yes . . .
O(1A) C(6A) C(1A) 121.2(7) yes . . .
N(1A) C(6A) C(1A) 116.8(6) yes . . .
O(1B) C(6B) N(1B) 120.3(7) yes . . .
O(1B) C(6B) C(1B) 121.2(6) yes . . .
N(1B) C(6B) C(1B) 118.5(7) yes . . .
O(1C) C(6C) N(1C) 121.3(14) yes . . .
O(1C) C(6C) C(1C) 122.0(11) yes . . .
N(1C) C(6C) C(1C) 116.7(10) yes . . .
O(1D) C(6D) N(1D) 121.5(6) yes . . .
O(1D) C(6D) C(1D) 123.2(6) yes . . .
N(1D) C(6D) C(1D) 115.3(6) yes . . .
N(1A) C(7AA) C(7AB) 110.8(6) yes . . .
N(1A) C(7AA) C(8A) 110.6(6) yes . . .
C(7AB) C(7AA) C(8A) 109.1(6) yes . . .
N(1B) C(7BA) C(7BB) 112.2(7) yes . . .
N(1B) C(7BA) C(8B) 110.4(6) yes . . .
C(7BB) C(7BA) C(8B) 111.8(6) yes . . .
N(1C) C(7CA) C(7CB) 110.8(13) yes . . .
N(1C) C(7CA) C(8C) 111.3(13) yes . . .
C(7CB) C(7CA) C(8C) 114.8(16) yes . . .
N(1D) C(7DA) C(7DB) 108.3(6) yes . . .
N(1D) C(7DA) C(8D) 109.5(5) yes . . .
C(7DB) C(7DA) C(8D) 109.1(6) yes . . .
O(2A) C(8A) N(2A) 121.2(6) yes . . .
O(2A) C(8A) C(7AA) 121.8(6) yes . . .
N(2A) C(8A) C(7AA) 116.9(5) yes . . .
O(2B) C(8B) N(2B) 119.3(7) yes . . .
O(2B) C(8B) C(7BA) 122.5(7) yes . . .
N(2B) C(8B) C(7BA) 118.2(7) yes . . .
O(2C) C(8C) N(2C) 120.4(16) yes . . .
O(2C) C(8C) C(7CA) 119.7(14) yes . . .
N(2C) C(8C) C(7CA) 119.8(15) yes . . .
O(2D) C(8D) N(2D) 120.4(6) yes . . .
O(2D) C(8D) C(7DA) 121.6(6) yes . . .
N(2D) C(8D) C(7DA) 117.8(6) yes . . .
N(2A) C(9AA) C(9AB) 103.1(6) yes . . .
N(2A) C(9AA) C(10A) 116.2(6) yes . . .
C(9AB) C(9AA) C(10A) 107.9(7) yes . . .
C(9AA) C(9AB) C(9AC) 103.8(8) yes . . .
C(9AB) C(9AC) C(9AD) 105.7(9) yes . . .
N(2A) C(9AD) C(9AC) 101.6(7) yes . . .
N(2B) C(9BA) C(9BB) 103.8(9) yes . . .
N(2B) C(9BA) C(10B) 116.3(7) yes . . .
C(9BB) C(9BA) C(10B) 111.5(8) yes . . .
C(9BA) C(9BB) C(9BC) 101.9(12) yes . . .
C(9BB) C(9BC) C(9BD) 109.2(12) yes . . .
N(2B) C(9BD) C(9BC) 98.8(11) yes . . .
N(2C) C(9CA) C(9CB) 102.9(13) yes . . .
N(2C) C(9CA) C(10C) 118.1(10) yes . . .
C(9CB) C(9CA) C(10C) 106.5(14) yes . . .
C(9CA) C(9CB) C(9CC) 107.4(19) yes . . .
C(9CB) C(9CC) C(9CD) 105.1(15) yes . . .
N(2C) C(9CD) C(9CC) 102.8(16) yes . . .
N(2D) C(9DA) C(9DB) 102.7(7) yes . . .
N(2D) C(9DA) C(10D) 114.2(6) yes . . .
C(9DB) C(9DA) C(10D) 108.8(7) yes . . .
C(9DA) C(9DB) C(9DC) 105.0(9) yes . . .
C(9DB) C(9DC) C(9DD) 104.8(11) yes . . .
N(2D) C(9DD) C(9DC) 102.8(9) yes . . .
O(3A) C(10A) N(3A) 124.9(9) yes . . .
O(3A) C(10A) C(9AA) 118.4(9) yes . . .
N(3A) C(10A) C(9AA) 116.5(7) yes . . .
O(3B) C(10B) N(3B) 124.5(8) yes . . .
O(3B) C(10B) C(9BA) 120.8(7) yes . . .
N(3B) C(10B) C(9BA) 114.6(8) yes . . .
O(3C) C(10C) N(3C) 124.4(11) yes . . .
O(3C) C(10C) C(9CA) 121.8(9) yes . . .
N(3C) C(10C) C(9CA) 113.8(10) yes . . .
O(3D) C(10D) N(3D) 124.2(7) yes . . .
O(3D) C(10D) C(9DA) 118.5(7) yes . . .
N(3D) C(10D) C(9DA) 117.2(7) yes . . .
N(3A) C(11A) C(12A) 123.7(8) yes . . .
N(3A) C(11A) C(15A) 119.9(7) yes . . .
C(12A) C(11A) C(15A) 116.3(8) yes . . .
N(3B) C(11B) C(12B) 126.2(7) yes . . .
N(3B) C(11B) C(15B) 115.9(7) yes . . .
C(12B) C(11B) C(15B) 117.8(6) yes . . .
N(3C) C(11C) C(12C) 125.5(7) yes . . .
N(3C) C(11C) C(15C) 117.0(7) yes . . .
C(12C) C(11C) C(15C) 117.6(7) yes . . .
N(3D) C(11D) C(12D) 126.0(7) yes . . .
N(3D) C(11D) C(15D) 117.7(6) yes . . .
C(12D) C(11D) C(15D) 116.2(7) yes . . .
C(11A) C(12A) C(13A) 119.0(9) yes . . .
C(11B) C(12B) C(13B) 118.5(8) yes . . .
C(11C) C(12C) C(13C) 118.7(6) yes . . .
C(11D) C(12D) C(13D) 119.8(8) yes . . .
N(4A) C(13A) C(12A) 124.5(9) yes . . .
N(4B) C(13B) C(12B) 126.4(9) yes . . .
N(4C) C(13C) C(12C) 123.9(7) yes . . .
N(4D) C(13D) C(12D) 126.2(8) yes . . .
N(4A) C(14A) C(15A) 122.5(8) yes . . .
N(4B) C(14B) C(15B) 122.4(7) yes . . .
N(4C) C(14C) C(15C) 124.1(8) yes . . .
N(4D) C(14D) C(15D) 122.2(8) yes . . .
C(11A) C(15A) C(14A) 121.2(7) yes . . .
C(11B) C(15B) C(14B) 119.3(7) yes . . .
C(11C) C(15C) C(14C) 117.8(8) yes . . .
C(11D) C(15D) C(14D) 119.0(7) yes . . .
Fe(1) C(16A) C(17A) 69.6(7) yes . . .
Fe(1) C(16A) C(20A) 69.3(8) yes . . .
C(17A) C(16A) C(20A) 109.4(12) yes . . .
Fe(2) C(16B) C(17B) 67.8(10) yes . . .
Fe(2) C(16B) C(20B) 67.4(9) yes . . .
C(17B) C(16B) C(20B) 107.2(16) yes . . .
Fe(3) C(16C) C(17C) 66.9(8) yes . . .
Fe(3) C(16C) C(20C) 70.8(8) yes . . .
C(17C) C(16C) C(20C) 108.1(15) yes . . .
Fe(4) C(16D) C(17D) 66.8(16) yes . . .
Fe(4) C(16D) C(20D) 66.4(17) yes . . .
C(17D) C(16D) C(20D) 108(2) yes . . .
Fe(1) C(17A) C(16A) 67.8(7) yes . . .
Fe(1) C(17A) C(18A) 68.3(7) yes . . .
C(16A) C(17A) C(18A) 103.2(12) yes . . .
Fe(2) C(17B) C(16B) 70.8(9) yes . . .
Fe(2) C(17B) C(18B) 71.3(9) yes . . .
C(16B) C(17B) C(18B) 107.8(13) yes . . .
Fe(3) C(17C) C(16C) 71.6(7) yes . . .
Fe(3) C(17C) C(18C) 70.5(9) yes . . .
C(16C) C(17C) C(18C) 106.4(15) yes . . .
Fe(4) C(17D) C(16D) 74(2) yes . . .
Fe(4) C(17D) C(18D) 65.9(16) yes . . .
C(16D) C(17D) C(18D) 108(2) yes . . .
Fe(1) C(18A) C(17A) 70.7(6) yes . . .
Fe(1) C(18A) C(19A) 70.5(7) yes . . .
C(17A) C(18A) C(19A) 110.7(13) yes . . .
Fe(2) C(18B) C(17B) 67.5(8) yes . . .
Fe(2) C(18B) C(19B) 69.7(9) yes . . .
C(17B) C(18B) C(19B) 109.0(16) yes . . .
Fe(3) C(18C) C(17C) 67.2(8) yes . . .
Fe(3) C(18C) C(19C) 71.1(11) yes . . .
C(17C) C(18C) C(19C) 108.6(17) yes . . .
Fe(4) C(18D) C(17D) 72.7(15) yes . . .
Fe(4) C(18D) C(19D) 69.0(17) yes . . .
C(17D) C(18D) C(19D) 107(2) yes . . .
Fe(1) C(19A) C(18A) 69.2(7) yes . . .
Fe(1) C(19A) C(20A) 69.7(7) yes . . .
C(18A) C(19A) C(20A) 110.4(14) yes . . .
Fe(2) C(19B) C(18B) 70.5(8) yes . . .
Fe(2) C(19B) C(20B) 66.8(7) yes . . .
C(18B) C(19B) C(20B) 106.9(14) yes . . .
Fe(3) C(19C) C(18C) 68.8(11) yes . . .
Fe(3) C(19C) C(20C) 70.4(9) yes . . .
C(18C) C(19C) C(20C) 108.0(18) yes . . .
Fe(4) C(19D) C(18D) 68.5(14) yes . . .
Fe(4) C(19D) C(20D) 72.1(13) yes . . .
C(18D) C(19D) C(20D) 108(2) yes . . .
Fe(1) C(20A) C(16A) 69.2(7) yes . . .
Fe(1) C(20A) C(19A) 70.4(8) yes . . .
C(16A) C(20A) C(19A) 106.2(14) yes . . .
Fe(2) C(20B) C(16B) 71.8(9) yes . . .
Fe(2) C(20B) C(19B) 71.0(8) yes . . .
C(16B) C(20B) C(19B) 108.6(13) yes . . .
Fe(3) C(20C) C(16C) 68.9(7) yes . . .
Fe(3) C(20C) C(19C) 69.4(10) yes . . .
C(16C) C(20C) C(19C) 108.6(18) yes . . .
Fe(4) C(20D) C(16D) 74.6(17) yes . . .
Fe(4) C(20D) C(19D) 66.6(13) yes . . .
C(16D) C(20D) C(19D) 108(2) yes . . .
F(1) B(1) F(2) 111.4(9) yes . . .
F(1) B(1) F(3) 110.8(8) yes . . .
F(1) B(1) F(4) 108.7(7) yes . . .
F(2) B(1) F(3) 112.5(8) yes . . .
F(2) B(1) F(4) 105.5(9) yes . . .
F(3) B(1) F(4) 107.6(8) yes . . .
F(5) B(2) F(6) 104.9(17) yes . . .
F(5) B(2) F(7) 116(2) yes . . .
F(5) B(2) F(8) 111.7(17) yes . . .
F(6) B(2) F(7) 107.1(16) yes . . .
F(6) B(2) F(8) 110(2) yes . . .
F(7) B(2) F(8) 106.7(16) yes . . .
C(6A) N(1A) H(1) 119.9 no . . .
C(7AA) N(1A) H(1) 119.9 no . . .
C(6B) N(1B) H(3) 119.8 no . . .
C(7BA) N(1B) H(3) 119.8 no . . .
C(6C) N(1C) H(5) 117.8 no . . .
C(7CA) N(1C) H(5) 117.8 no . . .
C(6D) N(1D) H(7) 120.4 no . . .
C(7DA) N(1D) H(7) 120.4 no . . .
C(10A) N(3A) H(2) 117.1 no . . .
C(11A) N(3A) H(2) 117.1 no . . .
C(10B) N(3B) H(4) 117.7 no . . .
C(11B) N(3B) H(4) 117.7 no . . .
C(10C) N(3C) H(6) 117.4 no . . .
C(11C) N(3C) H(6) 117.4 no . . .
C(10D) N(3D) H(8) 117.6 no . . .
C(11D) N(3D) H(8) 117.6 no . . .
Fe(1) C(2A) H(9) 125.8 no . . .
C(1A) C(2A) H(9) 125.7 no . . .
C(3A) C(2A) H(9) 125.7 no . . .
Fe(2) C(2B) H(33) 124.7 no . . .
C(1B) C(2B) H(33) 124.7 no . . .
C(3B) C(2B) H(33) 124.7 no . . .
Fe(3) C(2C) H(57) 125.6 no . . .
C(1C) C(2C) H(57) 125.6 no . . .
C(3C) C(2C) H(57) 125.6 no . . .
Fe(4) C(2D) H(81) 127.6 no . . .
C(1D) C(2D) H(81) 127.6 no . . .
C(3D) C(2D) H(81) 127.6 no . . .
Fe(1) C(3A) H(10) 126.7 no . . .
C(2A) C(3A) H(10) 126.7 no . . .
C(4A) C(3A) H(10) 126.7 no . . .
Fe(2) C(3B) H(34) 126.2 no . . .
C(2B) C(3B) H(34) 126.2 no . . .
C(4B) C(3B) H(34) 126.2 no . . .
Fe(3) C(3C) H(58) 126.5 no . . .
C(2C) C(3C) H(58) 126.5 no . . .
C(4C) C(3C) H(58) 126.5 no . . .
Fe(4) C(3D) H(82) 125.4 no . . .
C(2D) C(3D) H(82) 125.4 no . . .
C(4D) C(3D) H(82) 125.4 no . . .
Fe(1) C(4A) H(11) 124.8 no . . .
C(3A) C(4A) H(11) 124.8 no . . .
C(5A) C(4A) H(11) 124.7 no . . .
Fe(2) C(4B) H(35) 126.4 no . . .
C(3B) C(4B) H(35) 126.4 no . . .
C(5B) C(4B) H(35) 126.4 no . . .
Fe(3) C(4C) H(59) 125.7 no . . .
C(3C) C(4C) H(59) 125.7 no . . .
C(5C) C(4C) H(59) 125.7 no . . .
Fe(4) C(4D) H(83) 125.9 no . . .
C(3D) C(4D) H(83) 125.9 no . . .
C(5D) C(4D) H(83) 125.9 no . . .
Fe(1) C(5A) H(12) 125.9 no . . .
C(1A) C(5A) H(12) 125.9 no . . .
C(4A) C(5A) H(12) 125.9 no . . .
Fe(2) C(5B) H(36) 125.7 no . . .
C(1B) C(5B) H(36) 125.7 no . . .
C(4B) C(5B) H(36) 125.7 no . . .
Fe(3) C(5C) H(60) 125.8 no . . .
C(1C) C(5C) H(60) 125.8 no . . .
C(4C) C(5C) H(60) 125.8 no . . .
Fe(4) C(5D) H(84) 125.6 no . . .
C(1D) C(5D) H(84) 125.6 no . . .
C(4D) C(5D) H(84) 125.6 no . . .
N(1A) C(7AA) H(13) 108.8 no . . .
C(7AB) C(7AA) H(13) 108.8 no . . .
C(8A) C(7AA) H(13) 108.8 no . . .
C(7AA) C(7AB) H(14) 109.5 no . . .
C(7AA) C(7AB) H(15) 109.5 no . . .
C(7AA) C(7AB) H(16) 109.5 no . . .
H(14) C(7AB) H(15) 109.5 no . . .
H(14) C(7AB) H(16) 109.5 no . . .
H(15) C(7AB) H(16) 109.5 no . . .
N(1B) C(7BA) H(37) 107.4 no . . .
C(7BB) C(7BA) H(37) 107.4 no . . .
C(8B) C(7BA) H(37) 107.4 no . . .
C(7BA) C(7BB) H(38) 109.5 no . . .
C(7BA) C(7BB) H(39) 109.5 no . . .
C(7BA) C(7BB) H(40) 109.5 no . . .
H(38) C(7BB) H(39) 109.5 no . . .
H(38) C(7BB) H(40) 109.5 no . . .
H(39) C(7BB) H(40) 109.5 no . . .
N(1C) C(7CA) H(61) 106.4 no . . .
C(7CB) C(7CA) H(61) 106.4 no . . .
C(8C) C(7CA) H(61) 106.4 no . . .
C(7CA) C(7CB) H(62) 109.5 no . . .
C(7CA) C(7CB) H(63) 109.5 no . . .
C(7CA) C(7CB) H(64) 109.5 no . . .
H(62) C(7CB) H(63) 109.5 no . . .
H(62) C(7CB) H(64) 109.5 no . . .
H(63) C(7CB) H(64) 109.5 no . . .
N(1D) C(7DA) H(85) 110.0 no . . .
C(7DB) C(7DA) H(85) 110.0 no . . .
C(8D) C(7DA) H(85) 110.0 no . . .
C(7DA) C(7DB) H(86) 109.5 no . . .
C(7DA) C(7DB) H(87) 109.5 no . . .
C(7DA) C(7DB) H(88) 109.5 no . . .
H(86) C(7DB) H(87) 109.5 no . . .
H(86) C(7DB) H(88) 109.5 no . . .
H(87) C(7DB) H(88) 109.5 no . . .
N(2A) C(9AA) H(17) 109.8 no . . .
C(9AB) C(9AA) H(17) 109.8 no . . .
C(10A) C(9AA) H(17) 109.8 no . . .
C(9AA) C(9AB) H(18) 111.0 no . . .
C(9AA) C(9AB) H(19) 111.0 no . . .
C(9AC) C(9AB) H(18) 111.0 no . . .
C(9AC) C(9AB) H(19) 111.0 no . . .
H(18) C(9AB) H(19) 109.0 no . . .
C(9AB) C(9AC) H(20) 110.6 no . . .
C(9AB) C(9AC) H(21) 110.6 no . . .
C(9AD) C(9AC) H(20) 110.6 no . . .
C(9AD) C(9AC) H(21) 110.6 no . . .
H(20) C(9AC) H(21) 108.7 no . . .
N(2A) C(9AD) H(22) 111.4 no . . .
N(2A) C(9AD) H(23) 111.5 no . . .
C(9AC) C(9AD) H(22) 111.4 no . . .
C(9AC) C(9AD) H(23) 111.5 no . . .
H(22) C(9AD) H(23) 109.3 no . . .
N(2B) C(9BA) H(41) 108.3 no . . .
C(9BB) C(9BA) H(41) 108.3 no . . .
C(10B) C(9BA) H(41) 108.3 no . . .
C(9BA) C(9BB) H(42) 111.4 no . . .
C(9BA) C(9BB) H(43) 111.4 no . . .
C(9BC) C(9BB) H(42) 111.4 no . . .
C(9BC) C(9BB) H(43) 111.4 no . . .
H(42) C(9BB) H(43) 109.2 no . . .
C(9BB) C(9BC) H(44) 109.8 no . . .
C(9BB) C(9BC) H(45) 109.8 no . . .
C(9BD) C(9BC) H(44) 109.8 no . . .
C(9BD) C(9BC) H(45) 109.9 no . . .
H(44) C(9BC) H(45) 108.3 no . . .
N(2B) C(9BD) H(46) 112.0 no . . .
N(2B) C(9BD) H(47) 112.0 no . . .
C(9BC) C(9BD) H(46) 112.0 no . . .
C(9BC) C(9BD) H(47) 112.0 no . . .
H(46) C(9BD) H(47) 109.7 no . . .
N(2C) C(9CA) H(65) 109.6 no . . .
C(9CB) C(9CA) H(65) 109.6 no . . .
C(10C) C(9CA) H(65) 109.6 no . . .
C(9CA) C(9CB) H(66) 110.2 no . . .
C(9CA) C(9CB) H(67) 110.2 no . . .
C(9CC) C(9CB) H(66) 110.2 no . . .
C(9CC) C(9CB) H(67) 110.2 no . . .
H(66) C(9CB) H(67) 108.5 no . . .
C(9CB) C(9CC) H(68) 110.7 no . . .
C(9CB) C(9CC) H(69) 110.7 no . . .
C(9CD) C(9CC) H(68) 110.7 no . . .
C(9CD) C(9CC) H(69) 110.7 no . . .
H(68) C(9CC) H(69) 108.8 no . . .
N(2C) C(9CD) H(70) 111.2 no . . .
N(2C) C(9CD) H(71) 111.2 no . . .
C(9CC) C(9CD) H(70) 111.2 no . . .
C(9CC) C(9CD) H(71) 111.2 no . . .
H(70) C(9CD) H(71) 109.1 no . . .
N(2D) C(9DA) H(89) 110.3 no . . .
C(9DB) C(9DA) H(89) 110.3 no . . .
C(10D) C(9DA) H(89) 110.3 no . . .
C(9DA) C(9DB) H(90) 110.7 no . . .
C(9DA) C(9DB) H(91) 110.7 no . . .
C(9DC) C(9DB) H(90) 110.7 no . . .
C(9DC) C(9DB) H(91) 110.7 no . . .
H(90) C(9DB) H(91) 108.9 no . . .
C(9DB) C(9DC) H(92) 110.8 no . . .
C(9DB) C(9DC) H(93) 110.8 no . . .
C(9DD) C(9DC) H(92) 110.8 no . . .
C(9DD) C(9DC) H(93) 110.8 no . . .
H(92) C(9DC) H(93) 108.9 no . . .
N(2D) C(9DD) H(94) 111.2 no . . .
N(2D) C(9DD) H(95) 111.2 no . . .
C(9DC) C(9DD) H(94) 111.2 no . . .
C(9DC) C(9DD) H(95) 111.2 no . . .
H(94) C(9DD) H(95) 109.1 no . . .
C(11A) C(12A) H(24) 120.5 no . . .
C(13A) C(12A) H(24) 120.5 no . . .
C(11B) C(12B) H(48) 120.8 no . . .
C(13B) C(12B) H(48) 120.8 no . . .
C(11C) C(12C) H(72) 120.7 no . . .
C(13C) C(12C) H(72) 120.7 no . . .
C(11D) C(12D) H(96) 120.1 no . . .
C(13D) C(12D) H(96) 120.1 no . . .
N(4A) C(13A) H(25) 117.7 no . . .
C(12A) C(13A) H(25) 117.7 no . . .
N(4B) C(13B) H(49) 116.8 no . . .
C(12B) C(13B) H(49) 116.8 no . . .
N(4C) C(13C) H(73) 118.0 no . . .
C(12C) C(13C) H(73) 118.0 no . . .
N(4D) C(13D) H(97) 116.9 no . . .
C(12D) C(13D) H(97) 116.9 no . . .
N(4A) C(14A) H(26) 118.8 no . . .
C(15A) C(14A) H(26) 118.7 no . . .
N(4B) C(14B) H(50) 118.8 no . . .
C(15B) C(14B) H(50) 118.8 no . . .
N(4C) C(14C) H(74) 117.9 no . . .
C(15C) C(14C) H(74) 118.0 no . . .
N(4D) C(14D) H(98) 118.9 no . . .
C(15D) C(14D) H(98) 118.9 no . . .
C(11A) C(15A) H(27) 119.4 no . . .
C(14A) C(15A) H(27) 119.4 no . . .
C(11B) C(15B) H(51) 120.4 no . . .
C(14B) C(15B) H(51) 120.4 no . . .
C(11C) C(15C) H(75) 121.1 no . . .
C(14C) C(15C) H(75) 121.1 no . . .
C(11D) C(15D) H(99) 120.5 no . . .
C(14D) C(15D) H(99) 120.5 no . . .
Fe(1) C(16A) H(28) 125.3 no . . .
C(17A) C(16A) H(28) 125.3 no . . .
C(20A) C(16A) H(28) 125.3 no . . .
Fe(2) C(16B) H(52) 126.3 no . . .
C(17B) C(16B) H(52) 126.3 no . . .
C(20B) C(16B) H(52) 126.3 no . . .
Fe(3) C(16C) H(76) 125.9 no . . .
C(17C) C(16C) H(76) 125.9 no . . .
C(20C) C(16C) H(76) 125.9 no . . .
Fe(4) C(16D) H(100) 125.7 no . . .
C(17D) C(16D) H(100) 125.7 no . . .
C(20D) C(16D) H(100) 125.7 no . . .
Fe(1) C(17A) H(29) 128.4 no . . .
C(16A) C(17A) H(29) 128.4 no . . .
C(18A) C(17A) H(29) 128.4 no . . .
Fe(2) C(17B) H(53) 126.0 no . . .
C(16B) C(17B) H(53) 126.0 no . . .
C(18B) C(17B) H(53) 126.0 no . . .
Fe(3) C(17C) H(77) 126.7 no . . .
C(16C) C(17C) H(77) 126.7 no . . .
C(18C) C(17C) H(77) 126.7 no . . .
Fe(4) C(17D) H(101) 125.9 no . . .
C(16D) C(17D) H(101) 125.9 no . . .
C(18D) C(17D) H(101) 125.9 no . . .
Fe(1) C(18A) H(30) 124.6 no . . .
C(17A) C(18A) H(30) 124.6 no . . .
C(19A) C(18A) H(30) 124.7 no . . .
Fe(2) C(18B) H(54) 125.4 no . . .
C(17B) C(18B) H(54) 125.4 no . . .
C(19B) C(18B) H(54) 125.4 no . . .
Fe(3) C(18C) H(78) 125.7 no . . .
C(17C) C(18C) H(78) 125.7 no . . .
C(19C) C(18C) H(78) 125.7 no . . .
Fe(4) C(18D) H(102) 126.3 no . . .
C(17D) C(18D) H(102) 126.3 no . . .
C(19D) C(18D) H(102) 126.2 no . . .
Fe(1) C(19A) H(31) 124.7 no . . .
C(18A) C(19A) H(31) 124.7 no . . .
C(20A) C(19A) H(31) 124.7 no . . .
Fe(2) C(19B) H(55) 126.5 no . . .
C(18B) C(19B) H(55) 126.5 no . . .
C(20B) C(19B) H(55) 126.5 no . . .
Fe(3) C(19C) H(79) 126.0 no . . .
C(18C) C(19C) H(79) 126.0 no . . .
C(20C) C(19C) H(79) 126.0 no . . .
Fe(4) C(19D) H(103) 126.1 no . . .
C(18D) C(19D) H(103) 126.1 no . . .
C(20D) C(19D) H(103) 126.1 no . . .
Fe(1) C(20A) H(32) 126.9 no . . .
C(16A) C(20A) H(32) 126.9 no . . .
C(19A) C(20A) H(32) 126.9 no . . .
Fe(2) C(20B) H(56) 125.7 no . . .
C(16B) C(20B) H(56) 125.6 no . . .
C(19B) C(20B) H(56) 125.7 no . . .
Fe(3) C(20C) H(80) 125.7 no . . .
C(16C) C(20C) H(80) 125.7 no . . .
C(19C) C(20C) H(80) 125.7 no . . .
Fe(4) C(20D) H(104) 125.8 no . . .
C(16D) C(20D) H(104) 125.8 no . . .
C(19D) C(20D) H(104) 125.8 no . . .

loop_
_geom_bond_atom_site_label_1
_geom_bond_atom_site_label_2
_geom_bond_distance
_geom_bond_publ_flag
_geom_bond_site_symmetry_1
_geom_bond_site_symmetry_2
Pd(1) N(4A) 2.020(7) yes . .
Pd(1) N(4B) 1.997(5) yes . .
Pd(1) N(4C) 2.033(6) yes . .
Pd(1) N(4D) 2.025(5) yes . .
Fe(1) C(1A) 2.033(7) yes . .
Fe(1) C(2A) 2.009(9) yes . .
Fe(1) C(3A) 2.064(10) yes . .
Fe(1) C(4A) 2.032(11) yes . .
Fe(1) C(5A) 2.050(7) yes . .
Fe(1) C(16A) 2.016(13) yes . .
Fe(1) C(17A) 2.040(13) yes . .
Fe(1) C(18A) 2.008(11) yes . .
Fe(1) C(19A) 2.025(12) yes . .
Fe(1) C(20A) 2.017(12) yes . .
Fe(2) C(1B) 2.029(8) yes . .
Fe(2) C(2B) 2.031(9) yes . .
Fe(2) C(3B) 2.066(14) yes . .
Fe(2) C(4B) 2.052(14) yes . .
Fe(2) C(5B) 2.042(9) yes . .
Fe(2) C(16B) 2.033(18) yes . .
Fe(2) C(17B) 1.993(15) yes . .
Fe(2) C(18B) 2.044(15) yes . .
Fe(2) C(19B) 2.033(13) yes . .
Fe(2) C(20B) 1.975(11) yes . .
Fe(3) C(1C) 1.998(8) yes . .
Fe(3) C(2C) 1.968(10) yes . .
Fe(3) C(3C) 2.015(10) yes . .
Fe(3) C(4C) 2.034(10) yes . .
Fe(3) C(5C) 2.035(8) yes . .
Fe(3) C(16C) 2.033(12) yes . .
Fe(3) C(17C) 1.971(14) yes . .
Fe(3) C(18C) 2.015(17) yes . .
Fe(3) C(19C) 2.044(19) yes . .
Fe(3) C(20C) 2.058(14) yes . .
Fe(4) C(1D) 2.020(9) yes . .
Fe(4) C(2D) 2.060(11) yes . .
Fe(4) C(3D) 1.969(15) yes . .
Fe(4) C(4D) 1.989(12) yes . .
Fe(4) C(5D) 2.016(9) yes . .
Fe(4) C(16D) 2.14(3) yes . .
Fe(4) C(17D) 2.04(2) yes . .
Fe(4) C(18D) 1.95(3) yes . .
Fe(4) C(19D) 1.96(2) yes . .
Fe(4) C(20D) 2.03(2) yes . .
F(1) B(1) 1.339(10) yes . .
F(2) B(1) 1.299(15) yes . .
F(3) B(1) 1.333(13) yes . .
F(4) B(1) 1.437(11) yes . .
F(5) B(2) 1.31(2) yes . .
F(6) B(2) 1.34(2) yes . .
F(7) B(2) 1.35(2) yes . .
F(8) B(2) 1.36(2) yes . .
O(1A) C(6A) 1.232(9) yes . .
O(1B) C(6B) 1.237(10) yes . .
O(1C) C(6C) 1.235(15) yes . .
O(1D) C(6D) 1.217(9) yes . .
O(2A) C(8A) 1.217(7) yes . .
O(2B) C(8B) 1.231(10) yes . .
O(2C) C(8C) 1.21(2) yes . .
O(2D) C(8D) 1.236(10) yes . .
O(3A) C(10A) 1.189(11) yes . .
O(3B) C(10B) 1.178(14) yes . .
O(3C) C(10C) 1.201(16) yes . .
O(3D) C(10D) 1.177(11) yes . .
N(1A) C(6A) 1.348(11) yes . .
N(1A) C(7AA) 1.447(10) yes . .
N(1B) C(6B) 1.339(9) yes . .
N(1B) C(7BA) 1.446(11) yes . .
N(1C) C(6C) 1.307(17) yes . .
N(1C) C(7CA) 1.46(2) yes . .
N(1D) C(6D) 1.352(8) yes . .
N(1D) C(7DA) 1.463(9) yes . .
N(2A) C(8A) 1.360(8) yes . .
N(2A) C(9AA) 1.452(9) yes . .
N(2A) C(9AD) 1.465(9) yes . .
N(2B) C(8B) 1.382(11) yes . .
N(2B) C(9BA) 1.438(13) yes . .
N(2B) C(9BD) 1.480(14) yes . .
N(2C) C(8C) 1.353(19) yes . .
N(2C) C(9CA) 1.37(2) yes . .
N(2C) C(9CD) 1.48(2) yes . .
N(2D) C(8D) 1.325(9) yes . .
N(2D) C(9DA) 1.474(10) yes . .
N(2D) C(9DD) 1.471(14) yes . .
N(3A) C(10A) 1.390(11) yes . .
N(3A) C(11A) 1.384(11) yes . .
N(3B) C(10B) 1.389(10) yes . .
N(3B) C(11B) 1.399(9) yes . .
N(3C) C(10C) 1.370(12) yes . .
N(3C) C(11C) 1.395(12) yes . .
N(3D) C(10D) 1.372(10) yes . .
N(3D) C(11D) 1.391(9) yes . .
N(4A) C(13A) 1.335(13) yes . .
N(4A) C(14A) 1.341(11) yes . .
N(4B) C(13B) 1.310(11) yes . .
N(4B) C(14B) 1.357(11) yes . .
N(4C) C(13C) 1.302(9) yes . .
N(4C) C(14C) 1.312(10) yes . .
N(4D) C(13D) 1.310(10) yes . .
N(4D) C(14D) 1.294(10) yes . .
C(1A) C(2A) 1.437(11) yes . .
C(1A) C(5A) 1.425(13) yes . .
C(1A) C(6A) 1.467(11) yes . .
C(1B) C(2B) 1.401(12) yes . .
C(1B) C(5B) 1.415(14) yes . .
C(1B) C(6B) 1.481(13) yes . .
C(1C) C(2C) 1.426(16) yes . .
C(1C) C(5C) 1.374(14) yes . .
C(1C) C(6C) 1.501(18) yes . .
C(1D) C(2D) 1.443(11) yes . .
C(1D) C(5D) 1.415(11) yes . .
C(1D) C(6D) 1.497(11) yes . .
C(2A) C(3A) 1.434(17) yes . .
C(2B) C(3B) 1.382(18) yes . .
C(2C) C(3C) 1.414(17) yes . .
C(2D) C(3D) 1.425(16) yes . .
C(3A) C(4A) 1.387(17) yes . .
C(3B) C(4B) 1.411(19) yes . .
C(3C) C(4C) 1.384(18) yes . .
C(3D) C(4D) 1.428(16) yes . .
C(4A) C(5A) 1.397(14) yes . .
C(4B) C(5B) 1.420(18) yes . .
C(4C) C(5C) 1.435(16) yes . .
C(4D) C(5D) 1.370(13) yes . .
C(7AA) C(7AB) 1.485(13) yes . .
C(7AA) C(8A) 1.520(10) yes . .
C(7BA) C(7BB) 1.495(11) yes . .
C(7BA) C(8B) 1.474(12) yes . .
C(7CA) C(7CB) 1.57(2) yes . .
C(7CA) C(8C) 1.53(2) yes . .
C(7DA) C(7DB) 1.534(10) yes . .
C(7DA) C(8D) 1.518(10) yes . .
C(9AA) C(9AB) 1.543(11) yes . .
C(9AA) C(10A) 1.508(12) yes . .
C(9AB) C(9AC) 1.493(16) yes . .
C(9AC) C(9AD) 1.540(15) yes . .
C(9BA) C(9BB) 1.504(17) yes . .
C(9BA) C(10B) 1.549(13) yes . .
C(9BB) C(9BC) 1.40(2) yes . .
C(9BC) C(9BD) 1.50(2) yes . .
C(9CA) C(9CB) 1.581(19) yes . .
C(9CA) C(10C) 1.56(2) yes . .
C(9CB) C(9CC) 1.40(3) yes . .
C(9CC) C(9CD) 1.58(2) yes . .
C(9DA) C(9DB) 1.536(16) yes . .
C(9DA) C(10D) 1.528(11) yes . .
C(9DB) C(9DC) 1.486(19) yes . .
C(9DC) C(9DD) 1.527(16) yes . .
C(11A) C(12A) 1.375(12) yes . .
C(11A) C(15A) 1.397(11) yes . .
C(11B) C(12B) 1.358(12) yes . .
C(11B) C(15B) 1.401(10) yes . .
C(11C) C(12C) 1.370(12) yes . .
C(11C) C(15C) 1.415(11) yes . .
C(11D) C(12D) 1.381(11) yes . .
C(11D) C(15D) 1.368(12) yes . .
C(12A) C(13A) 1.356(18) yes . .
C(12B) C(13B) 1.367(12) yes . .
C(12C) C(13C) 1.377(11) yes . .
C(12D) C(13D) 1.319(11) yes . .
C(14A) C(15A) 1.338(13) yes . .
C(14B) C(15B) 1.381(10) yes . .
C(14C) C(15C) 1.363(12) yes . .
C(14D) C(15D) 1.428(12) yes . .
C(16A) C(17A) 1.47(2) yes . .
C(16A) C(20A) 1.43(2) yes . .
C(16B) C(17B) 1.42(2) yes . .
C(16B) C(20B) 1.40(2) yes . .
C(16C) C(17C) 1.42(2) yes . .
C(16C) C(20C) 1.41(2) yes . .
C(16D) C(17D) 1.41(4) yes . .
C(16D) C(20D) 1.40(4) yes . .
C(17A) C(18A) 1.415(18) yes . .
C(17B) C(18B) 1.42(2) yes . .
C(17C) C(18C) 1.44(2) yes . .
C(17D) C(18D) 1.42(4) yes . .
C(18A) C(19A) 1.39(2) yes . .
C(18B) C(19B) 1.39(2) yes . .
C(18C) C(19C) 1.39(3) yes . .
C(18D) C(19D) 1.42(3) yes . .
C(19A) C(20A) 1.38(2) yes . .
C(19B) C(20B) 1.44(2) yes . .
C(19C) C(20C) 1.41(3) yes . .
C(19D) C(20D) 1.41(3) yes . .
N(1A) H(1) 0.860 no . .
N(1B) H(3) 0.860 no . .
N(1C) H(5) 0.860 no . .
N(1D) H(7) 0.860 no . .
N(3A) H(2) 0.860 no . .
N(3B) H(4) 0.860 no . .
N(3C) H(6) 0.860 no . .
N(3D) H(8) 0.860 no . .
C(2A) H(9) 0.980 no . .
C(2B) H(33) 0.980 no . .
C(2C) H(57) 0.980 no . .
C(2D) H(81) 0.980 no . .
C(3A) H(10) 0.980 no . .
C(3B) H(34) 0.980 no . .
C(3C) H(58) 0.980 no . .
C(3D) H(82) 0.980 no . .
C(4A) H(11) 0.980 no . .
C(4B) H(35) 0.980 no . .
C(4C) H(59) 0.980 no . .
C(4D) H(83) 0.980 no . .
C(5A) H(12) 0.980 no . .
C(5B) H(36) 0.980 no . .
C(5C) H(60) 0.980 no . .
C(5D) H(84) 0.980 no . .
C(7AA) H(13) 0.980 no . .
C(7AB) H(14) 0.960 no . .
C(7AB) H(15) 0.960 no . .
C(7AB) H(16) 0.960 no . .
C(7BA) H(37) 0.980 no . .
C(7BB) H(38) 0.960 no . .
C(7BB) H(39) 0.960 no . .
C(7BB) H(40) 0.960 no . .
C(7CA) H(61) 0.980 no . .
C(7CB) H(62) 0.960 no . .
C(7CB) H(63) 0.960 no . .
C(7CB) H(64) 0.960 no . .
C(7DA) H(85) 0.980 no . .
C(7DB) H(86) 0.960 no . .
C(7DB) H(87) 0.960 no . .
C(7DB) H(88) 0.960 no . .
C(9AA) H(17) 0.980 no . .
C(9AB) H(18) 0.970 no . .
C(9AB) H(19) 0.970 no . .
C(9AC) H(20) 0.970 no . .
C(9AC) H(21) 0.970 no . .
C(9AD) H(22) 0.970 no . .
C(9AD) H(23) 0.970 no . .
C(9BA) H(41) 0.980 no . .
C(9BB) H(42) 0.970 no . .
C(9BB) H(43) 0.970 no . .
C(9BC) H(44) 0.970 no . .
C(9BC) H(45) 0.970 no . .
C(9BD) H(46) 0.970 no . .
C(9BD) H(47) 0.970 no . .
C(9CA) H(65) 0.980 no . .
C(9CB) H(66) 0.970 no . .
C(9CB) H(67) 0.970 no . .
C(9CC) H(68) 0.970 no . .
C(9CC) H(69) 0.970 no . .
C(9CD) H(70) 0.970 no . .
C(9CD) H(71) 0.970 no . .
C(9DA) H(89) 0.980 no . .
C(9DB) H(90) 0.970 no . .
C(9DB) H(91) 0.970 no . .
C(9DC) H(92) 0.970 no . .
C(9DC) H(93) 0.970 no . .
C(9DD) H(94) 0.970 no . .
C(9DD) H(95) 0.970 no . .
C(12A) H(24) 0.930 no . .
C(12B) H(48) 0.930 no . .
C(12C) H(72) 0.930 no . .
C(12D) H(96) 0.930 no . .
C(13A) H(25) 0.930 no . .
C(13B) H(49) 0.930 no . .
C(13C) H(73) 0.930 no . .
C(13D) H(97) 0.930 no . .
C(14A) H(26) 0.930 no . .
C(14B) H(50) 0.930 no . .
C(14C) H(74) 0.930 no . .
C(14D) H(98) 0.930 no . .
C(15A) H(27) 0.930 no . .
C(15B) H(51) 0.930 no . .
C(15C) H(75) 0.930 no . .
C(15D) H(99) 0.930 no . .
C(16A) H(28) 0.980 no . .
C(16B) H(52) 0.980 no . .
C(16C) H(76) 0.980 no . .
C(16D) H(100) 0.980 no . .
C(17A) H(29) 0.980 no . .
C(17B) H(53) 0.980 no . .
C(17C) H(77) 0.980 no . .
C(17D) H(101) 0.980 no . .
C(18A) H(30) 0.980 no . .
C(18B) H(54) 0.980 no . .
C(18C) H(78) 0.980 no . .
C(18D) H(102) 0.980 no . .
C(19A) H(31) 0.980 no . .
C(19B) H(55) 0.980 no . .
C(19C) H(79) 0.980 no . .
C(19D) H(103) 0.980 no . .
C(20A) H(32) 0.980 no . .
C(20B) H(56) 0.980 no . .
C(20C) H(80) 0.980 no . .
C(20D) H(104) 0.980 no . .

loop_
_geom_contact_atom_site_label_1
_geom_contact_atom_site_label_2
_geom_contact_distance
_geom_contact_publ_flag
_geom_contact_site_symmetry_1
_geom_contact_site_symmetry_2
Pd(1) F(1) 3.134(6) ? . .
Pd(1) F(7) 3.313(13) ? . .
F(1) Pd(1) 3.134(6) ? . .
F(1) C(5B) 3.312(12) ? . 2_656
F(1) C(13A) 3.147(12) ? . .
F(1) C(13B) 3.352(11) ? . .
F(1) C(13C) 3.272(11) ? . .
F(2) N(1A) 2.840(11) ? . 2_756
F(2) C(2A) 3.299(18) ? . 2_756
F(2) C(5B) 3.321(14) ? . 2_656
F(2) C(7AA) 3.534(11) ? . 2_756
F(2) C(7AB) 3.220(12) ? . 2_756
F(3) N(1B) 3.089(9) ? . 2_656
F(3) C(5B) 3.512(11) ? . 2_656
F(3) C(7BB) 3.507(14) ? . 2_656
F(4) C(9CC) 3.42(2) ? . 1_655
F(4) C(12D) 3.520(14) ? . .
F(4) C(13A) 3.281(14) ? . .
F(4) C(13D) 2.934(14) ? . .
F(4) C(18D) 3.31(2) ? . 2_757
F(6) C(2D) 3.56(2) ? . .
F(6) C(3D) 3.55(2) ? . .
F(7) Pd(1) 3.313(13) ? . .
F(7) C(14B) 3.483(15) ? . .
F(7) C(14D) 3.287(15) ? . .
F(8) C(14A) 3.53(2) ? . .
F(8) C(14B) 3.46(2) ? . .
O(1A) C(19C) 3.39(2) ? . 1_655
O(1A) C(20C) 3.544(15) ? . 1_655
O(2B) N(1D) 2.993(8) ? . 1_454
O(2B) C(5D) 3.435(9) ? . 1_454
O(2B) C(7AB) 3.475(13) ? . 1_455
O(2B) C(7DB) 3.402(11) ? . 1_454
O(2D) N(1C) 2.819(13) ? . 1_655
O(2D) C(7CA) 3.31(2) ? . 1_655
O(3B) C(7DB) 3.484(14) ? . 1_454
O(3C) C(7BA) 3.354(11) ? . 2_656
N(1A) F(2) 2.840(11) ? . 2_746
N(1B) F(3) 3.089(9) ? . 2_646
N(1C) O(2D) 2.819(13) ? . 1_455
N(1D) O(2B) 2.993(8) ? . 1_656
C(1B) C(7AB) 3.459(11) ? . 1_455
C(1D) C(4C) 3.537(15) ? . 1_655
C(2A) F(2) 3.299(18) ? . 2_746
C(2C) C(9BB) 3.589(13) ? . 1_556
C(2D) F(6) 3.56(2) ? . .
C(3D) F(6) 3.55(2) ? . .
C(4C) C(1D) 3.537(15) ? . 1_455
C(5B) F(1) 3.312(12) ? . 2_646
C(5B) F(2) 3.321(14) ? . 2_646
C(5B) F(3) 3.512(11) ? . 2_646
C(5B) B(1) 3.529(12) ? . 2_646
C(5D) O(2B) 3.435(9) ? . 1_656
C(7AA) F(2) 3.534(11) ? . 2_746
C(7AB) F(2) 3.220(12) ? . 2_746
C(7AB) O(2B) 3.475(13) ? . 1_655
C(7AB) C(1B) 3.459(11) ? . 1_655
C(7BA) O(3C) 3.354(11) ? . 2_646
C(7BB) F(3) 3.507(14) ? . 2_646
C(7CA) O(2D) 3.31(2) ? . 1_455
C(7DB) O(2B) 3.402(11) ? . 1_656
C(7DB) O(3B) 3.484(14) ? . 1_656
C(7DB) C(10B) 3.505(14) ? . 1_656
C(9AB) C(12C) 3.546(11) ? . 1_655
C(9BB) C(2C) 3.589(13) ? . 1_554
C(9CC) F(4) 3.42(2) ? . 1_455
C(10B) C(7DB) 3.505(14) ? . 1_454
C(12C) C(9AB) 3.546(11) ? . 1_455
C(12D) F(4) 3.520(14) ? . .
C(13A) F(1) 3.147(12) ? . .
C(13A) F(4) 3.281(14) ? . .
C(13B) F(1) 3.352(11) ? . .
C(13C) F(1) 3.272(11) ? . .
C(13D) F(4) 2.934(14) ? . .
C(14A) F(8) 3.53(2) ? . .
C(14B) F(7) 3.483(15) ? . .
C(14B) F(8) 3.46(2) ? . .
C(14D) F(7) 3.287(15) ? . .
C(15A) C(17C) 3.460(14) ? . 1_655
C(15A) C(18C) 3.589(19) ? . 1_655
C(17C) C(15A) 3.460(14) ? . 1_455
C(17D) C(20A) 3.56(3) ? . 1_556
C(18C) C(15A) 3.589(19) ? . 1_455
C(18D) F(4) 3.31(2) ? . 2_747
C(19C) O(1A) 3.39(2) ? . 1_455
C(20A) C(17D) 3.56(3) ? . 1_554
C(20C) O(1A) 3.544(15) ? . 1_455
B(1) C(5B) 3.529(12) ? . 2_656
F(1) H(3) 3.573 ? . 2_656
F(1) H(25) 2.317 ? . .
F(1) H(36) 2.414 ? . 2_656
F(1) H(49) 2.539 ? . .
F(1) H(73) 2.498 ? . .
F(1) H(97) 2.943 ? . .
F(2) H(1) 2.103 ? . 2_756
F(2) H(9) 2.413 ? . 2_756
F(2) H(14) 2.555 ? . 2_756
F(2) H(16) 3.286 ? . 2_756
F(2) H(25) 3.426 ? . .
F(2) H(36) 2.838 ? . 2_656
F(2) H(102) 3.275 ? . 2_757
F(3) H(3) 2.282 ? . 2_656
F(3) H(14) 2.781 ? . 2_756
F(3) H(36) 2.754 ? . 2_656
F(3) H(38) 3.318 ? . 2_656
F(3) H(40) 3.012 ? . 2_656
F(3) H(73) 3.206 ? . .
F(3) H(83) 3.237 ? . 2_757
F(3) H(84) 3.031 ? . 2_757
F(3) H(97) 2.689 ? . .
F(3) H(102) 3.515 ? . 2_757
F(4) H(9) 3.564 ? . 2_756
F(4) H(25) 2.454 ? . .
F(4) H(68) 3.215 ? . 1_655
F(4) H(69) 2.801 ? . 1_655
F(4) H(96) 3.441 ? . .
F(4) H(97) 2.314 ? . .
F(4) H(102) 2.359 ? . 2_757
F(5) H(55) 3.482 ? . .
F(5) H(56) 3.439 ? . .
F(5) H(82) 3.526 ? . .
F(5) H(90) 3.283 ? . 2_747
F(5) H(91) 3.459 ? . 2_747
F(6) H(12) 3.573 ? . .
F(6) H(26) 2.798 ? . .
F(6) H(78) 2.826 ? . 1_655
F(6) H(81) 3.028 ? . .
F(6) H(82) 2.969 ? . .
F(6) H(98) 2.901 ? . .
F(7) H(26) 2.958 ? . .
F(7) H(50) 2.669 ? . .
F(7) H(74) 2.974 ? . .
F(7) H(98) 2.443 ? . .
F(8) H(11) 3.087 ? . .
F(8) H(12) 3.293 ? . .
F(8) H(26) 2.624 ? . .
F(8) H(30) 3.259 ? . .
F(8) H(50) 2.821 ? . .
F(8) H(56) 2.853 ? . .
O(1A) H(79) 3.314 ? . 1_655
O(1D) H(60) 3.404 ? . 1_655
O(2A) H(85) 2.783 ? . 1_554
O(2A) H(95) 3.457 ? . 1_554
O(2A) H(101) 3.356 ? . 1_554
O(2B) H(7) 2.142 ? . 1_454
O(2B) H(14) 3.531 ? . 1_455
O(2B) H(15) 2.814 ? . 1_455
O(2B) H(16) 3.584 ? . 1_455
O(2B) H(84) 2.772 ? . 1_454
O(2B) H(86) 2.985 ? . 1_454
O(2B) H(88) 3.109 ? . 1_454
O(2C) H(39) 3.504 ? . 2_656
O(2D) H(5) 2.053 ? . 1_655
O(2D) H(60) 2.816 ? . 1_655
O(2D) H(61) 2.837 ? . 1_655
O(2D) H(62) 3.492 ? . 1_655
O(3A) H(10) 2.636 ? . 2_756
O(3A) H(67) 3.567 ? . 1_655
O(3A) H(94) 3.169 ? . 1_554
O(3B) H(54) 3.395 ? . 2_656
O(3B) H(62) 2.948 ? . 1_554
O(3B) H(88) 2.635 ? . 1_454
O(3C) H(18) 3.582 ? . 1_455
O(3C) H(31) 2.724 ? . 2_656
O(3C) H(37) 2.526 ? . 2_656
O(3C) H(38) 3.289 ? . 2_656
O(3C) H(47) 3.262 ? . 2_656
O(3C) H(52) 3.368 ? . 2_656
O(3D) H(70) 2.797 ? . 1_655
O(3D) H(82) 3.281 ? . 2_757
O(3D) H(103) 2.958 ? . 2_757
N(1A) H(101) 3.359 ? . 1_554
N(1B) H(14) 2.993 ? . 1_455
N(1B) H(15) 3.413 ? . 1_455
N(1B) H(72) 3.107 ? . 2_646
N(1D) H(15) 3.285 ? . 1_556
N(1D) H(16) 3.135 ? . 1_556
N(1D) H(60) 2.933 ? . 1_655
N(2A) H(86) 3.356 ? . 1_554
N(3B) H(86) 3.392 ? . 1_454
N(3B) H(88) 3.180 ? . 1_454
N(3C) H(19) 3.245 ? . 1_455
N(3C) H(38) 3.580 ? . 2_656
N(3D) H(70) 3.459 ? . 1_655
N(4B) H(21) 3.469 ? . 1_455
N(4C) H(20) 3.066 ? . 1_455
C(1B) H(13) 3.270 ? . 1_455
C(1B) H(14) 2.877 ? . 1_455
C(1B) H(15) 3.347 ? . 1_455
C(1C) H(41) 2.894 ? . 1_556
C(1C) H(42) 3.140 ? . 1_556
C(1D) H(59) 2.897 ? . 1_655
C(1D) H(60) 3.134 ? . 1_655
C(2B) H(13) 3.012 ? . 1_455
C(2B) H(22) 3.045 ? . 1_455
C(2C) H(41) 3.283 ? . 1_556
C(2C) H(42) 2.720 ? . 1_556
C(2D) H(59) 3.079 ? . 1_655
C(2D) H(60) 3.596 ? . 1_655
C(2D) H(78) 3.332 ? . 1_655
C(3A) H(93) 3.092 ? . 2_747
C(3B) H(13) 3.061 ? . 1_455
C(3C) H(41) 3.452 ? . 1_556
C(3C) H(42) 3.279 ? . 1_556
C(3D) H(59) 3.195 ? . 1_655
C(3D) H(78) 3.493 ? . 1_655
C(4A) H(90) 3.245 ? . 2_747
C(4A) H(93) 2.929 ? . 2_747
C(4B) H(13) 3.331 ? . 1_455
C(4C) H(41) 3.182 ? . 1_556
C(4D) H(40) 3.039 ? . 1_656
C(4D) H(59) 3.056 ? . 1_655
C(4D) H(96) 3.444 ? . 2_747
C(5B) H(13) 3.419 ? . 1_455
C(5B) H(14) 2.877 ? . 1_455
C(5C) H(7) 3.469 ? . 1_455
C(5C) H(41) 2.810 ? . 1_556
C(5D) H(16) 3.275 ? . 1_556
C(5D) H(40) 2.887 ? . 1_656
C(5D) H(59) 2.875 ? . 1_655
C(6B) H(14) 3.097 ? . 1_455
C(6B) H(15) 3.237 ? . 1_455
C(6C) H(41) 3.557 ? . 1_556
C(6D) H(60) 2.892 ? . 1_655
C(7AB) H(3) 3.502 ? . 1_655
C(7AB) H(7) 3.361 ? . 1_554
C(7AB) H(84) 3.087 ? . 1_554
C(7AB) H(86) 3.238 ? . 1_554
C(7AB) H(101) 3.326 ? . 1_554
C(7BA) H(72) 3.371 ? . 2_646
C(7BB) H(72) 3.402 ? . 2_646
C(7BB) H(84) 3.369 ? . 1_454
C(7DA) H(15) 3.553 ? . 1_556
C(7DA) H(17) 3.478 ? . 1_556
C(7DB) H(15) 3.264 ? . 1_556
C(7DB) H(17) 3.225 ? . 1_556
C(7DB) H(54) 3.571 ? . 2_757
C(8A) H(85) 3.296 ? . 1_554
C(8A) H(86) 3.408 ? . 1_554
C(8B) H(7) 3.325 ? . 1_454
C(8B) H(84) 3.508 ? . 1_454
C(8D) H(5) 3.270 ? . 1_655
C(8D) H(60) 3.559 ? . 1_655
C(9AA) H(87) 3.527 ? . 1_554
C(9AA) H(94) 3.429 ? . 1_554
C(9AB) H(53) 3.276 ? . 2_756
C(9AC) H(53) 3.443 ? . 2_756
C(9AD) H(33) 3.510 ? . 1_655
C(9AD) H(80) 3.418 ? . 1_655
C(9BA) H(88) 3.400 ? . 1_454
C(9BD) H(65) 3.577 ? . 2_646
C(9CB) H(24) 3.376 ? . 1_455
C(9CC) H(102) 3.416 ? . 2_657
C(9DA) H(55) 3.483 ? . 2_757
C(9DB) H(11) 3.065 ? . 2_757
C(9DC) H(11) 3.294 ? . 2_757
C(9DD) H(17) 3.427 ? . 1_556
C(10A) H(94) 3.569 ? . 1_554
C(10B) H(86) 3.536 ? . 1_454
C(10B) H(88) 2.705 ? . 1_454
C(10C) H(19) 3.586 ? . 1_455
C(10C) H(37) 3.341 ? . 2_656
C(10C) H(38) 3.555 ? . 2_656
C(10D) H(70) 3.110 ? . 1_655
C(11C) H(18) 3.505 ? . 1_455
C(11C) H(19) 3.156 ? . 1_455
C(11C) H(20) 3.208 ? . 1_455
C(11C) H(38) 3.261 ? . 2_656
C(11D) H(70) 3.557 ? . 1_655
C(12A) H(67) 3.231 ? . 1_655
C(12A) H(68) 3.120 ? . 1_655
C(12C) H(3) 3.500 ? . 2_656
C(12C) H(18) 3.110 ? . 1_455
C(12C) H(19) 3.413 ? . 1_455
C(12C) H(20) 3.218 ? . 1_455
C(12C) H(38) 2.829 ? . 2_656
C(12C) H(53) 3.588 ? . 2_656
C(12D) H(69) 3.502 ? . 1_655
C(12D) H(83) 3.410 ? . 2_757
C(13A) H(68) 3.067 ? . 1_655
C(13C) H(20) 3.133 ? . 1_455
C(13C) H(38) 3.448 ? . 2_656
C(13C) H(53) 3.496 ? . 2_656
C(14A) H(77) 3.591 ? . 1_655
C(14B) H(20) 3.520 ? . 1_455
C(14B) H(21) 3.295 ? . 1_455
C(14C) H(20) 3.001 ? . 1_455
C(14D) H(77) 3.400 ? . 1_655
C(15B) H(21) 3.425 ? . 1_455
C(15B) H(22) 3.580 ? . 1_455
C(15C) H(20) 3.071 ? . 1_455
C(15D) H(77) 3.309 ? . 1_655
C(16A) H(101) 3.337 ? . 1_554
C(16B) H(18) 3.219 ? . 2_746
C(16C) H(2) 3.453 ? . 1_455
C(16D) H(45) 3.119 ? . 1_556
C(17B) H(18) 2.998 ? . 2_746
C(17B) H(87) 3.303 ? . 2_747
C(17C) H(27) 3.503 ? . 1_455
C(17D) H(16) 3.244 ? . 1_556
C(17D) H(28) 3.318 ? . 1_556
C(17D) H(32) 2.893 ? . 1_556
C(18B) H(87) 3.055 ? . 2_747
C(18C) H(27) 3.277 ? . 1_455
C(18D) H(32) 2.969 ? . 1_556
C(18D) H(69) 3.147 ? . 2_647
C(19B) H(89) 3.076 ? . 2_747
C(19B) H(90) 3.281 ? . 2_747
C(19C) H(27) 3.458 ? . 1_455
C(19D) H(69) 3.410 ? . 2_647
C(20A) H(66) 3.513 ? . 2_646
C(20A) H(101) 3.391 ? . 1_554
C(20B) H(90) 3.044 ? . 2_747
C(20C) H(2) 3.240 ? . 1_455
C(20C) H(23) 3.377 ? . 1_455
C(20D) H(45) 3.096 ? . 1_556
B(1) H(1) 3.365 ? . 2_756
B(1) H(3) 3.288 ? . 2_656
B(1) H(9) 3.425 ? . 2_756
B(1) H(14) 3.148 ? . 2_756
B(1) H(25) 2.852 ? . .
B(1) H(36) 2.745 ? . 2_656
B(1) H(73) 3.376 ? . .
B(1) H(97) 2.787 ? . .
B(1) H(102) 3.254 ? . 2_757
B(2) H(26) 2.971 ? . .
B(2) H(50) 3.318 ? . .
B(2) H(98) 3.238 ? . .
H(1) F(2) 2.103 ? . 2_746
H(1) B(1) 3.365 ? . 2_746
H(1) H(101) 2.916 ? . 1_554
H(2) C(16C) 3.453 ? . 1_655
H(2) C(20C) 3.240 ? . 1_655
H(2) H(80) 3.285 ? . 1_655
H(3) F(1) 3.573 ? . 2_646
H(3) F(3) 2.282 ? . 2_646
H(3) C(7AB) 3.502 ? . 1_455
H(3) C(12C) 3.500 ? . 2_646
H(3) B(1) 3.288 ? . 2_646
H(3) H(14) 2.706 ? . 1_455
H(3) H(15) 3.506 ? . 1_455
H(3) H(72) 2.957 ? . 2_646
H(3) H(73) 3.237 ? . 2_646
H(3) H(84) 3.478 ? . 1_454
H(4) H(86) 3.559 ? . 1_454
H(4) H(88) 3.578 ? . 1_454
H(5) O(2D) 2.053 ? . 1_455
H(5) C(8D) 3.270 ? . 1_455
H(5) H(41) 3.589 ? . 1_556
H(6) H(19) 3.556 ? . 1_455
H(7) O(2B) 2.142 ? . 1_656
H(7) C(5C) 3.469 ? . 1_655
H(7) C(7AB) 3.361 ? . 1_556
H(7) C(8B) 3.325 ? . 1_656
H(7) H(15) 2.887 ? . 1_556
H(7) H(16) 2.970 ? . 1_556
H(7) H(41) 3.371 ? . 1_656
H(7) H(59) 3.584 ? . 1_655
H(7) H(60) 2.933 ? . 1_655
H(9) F(2) 2.413 ? . 2_746
H(9) F(4) 3.564 ? . 2_746
H(9) B(1) 3.425 ? . 2_746
H(10) O(3A) 2.636 ? . 2_746
H(10) H(24) 3.184 ? . 2_746
H(10) H(93) 2.996 ? . 2_747
H(11) F(8) 3.087 ? . .
H(11) C(9DB) 3.065 ? . 2_747
H(11) C(9DC) 3.294 ? . 2_747
H(11) H(90) 2.384 ? . 2_747
H(11) H(91) 3.263 ? . 2_747
H(11) H(93) 2.670 ? . 2_747
H(12) F(6) 3.573 ? . .
H(12) F(8) 3.293 ? . .
H(12) H(78) 3.441 ? . 1_655
H(12) H(79) 3.583 ? . 1_655
H(13) C(1B) 3.270 ? . 1_655
H(13) C(2B) 3.012 ? . 1_655
H(13) C(3B) 3.061 ? . 1_655
H(13) C(4B) 3.331 ? . 1_655
H(13) C(5B) 3.419 ? . 1_655
H(13) H(33) 3.368 ? . 1_655
H(13) H(34) 3.447 ? . 1_655
H(14) F(2) 2.555 ? . 2_746
H(14) F(3) 2.781 ? . 2_746
H(14) O(2B) 3.531 ? . 1_655
H(14) N(1B) 2.993 ? . 1_655
H(14) C(1B) 2.877 ? . 1_655
H(14) C(5B) 2.877 ? . 1_655
H(14) C(6B) 3.097 ? . 1_655
H(14) B(1) 3.148 ? . 2_746
H(14) H(3) 2.706 ? . 1_655
H(14) H(36) 2.940 ? . 1_655
H(14) H(84) 3.014 ? . 1_554
H(15) O(2B) 2.814 ? . 1_655
H(15) N(1B) 3.413 ? . 1_655
H(15) N(1D) 3.285 ? . 1_554
H(15) C(1B) 3.347 ? . 1_655
H(15) C(6B) 3.237 ? . 1_655
H(15) C(7DA) 3.553 ? . 1_554
H(15) C(7DB) 3.264 ? . 1_554
H(15) H(3) 3.506 ? . 1_655
H(15) H(7) 2.887 ? . 1_554
H(15) H(84) 3.193 ? . 1_554
H(15) H(85) 3.472 ? . 1_554
H(15) H(86) 2.406 ? . 1_554
H(16) F(2) 3.286 ? . 2_746
H(16) O(2B) 3.584 ? . 1_655
H(16) N(1D) 3.135 ? . 1_554
H(16) C(5D) 3.275 ? . 1_554
H(16) C(17D) 3.244 ? . 1_554
H(16) H(7) 2.970 ? . 1_554
H(16) H(84) 2.568 ? . 1_554
H(16) H(85) 3.372 ? . 1_554
H(16) H(86) 3.387 ? . 1_554
H(16) H(101) 2.473 ? . 1_554
H(17) C(7DA) 3.478 ? . 1_554
H(17) C(7DB) 3.225 ? . 1_554
H(17) C(9DD) 3.427 ? . 1_554
H(17) H(53) 3.597 ? . 2_756
H(17) H(85) 2.871 ? . 1_554
H(17) H(86) 3.161 ? . 1_554
H(17) H(87) 2.705 ? . 1_554
H(17) H(94) 2.595 ? . 1_554
H(17) H(95) 3.511 ? . 1_554
H(18) O(3C) 3.582 ? . 1_655
H(18) C(11C) 3.505 ? . 1_655
H(18) C(12C) 3.110 ? . 1_655
H(18) C(16B) 3.219 ? . 2_756
H(18) C(17B) 2.998 ? . 2_756
H(18) H(52) 2.960 ? . 2_756
H(18) H(53) 2.488 ? . 2_756
H(18) H(72) 2.970 ? . 1_655
H(19) N(3C) 3.245 ? . 1_655
H(19) C(10C) 3.586 ? . 1_655
H(19) C(11C) 3.156 ? . 1_655
H(19) C(12C) 3.413 ? . 1_655
H(19) H(6) 3.556 ? . 1_655
H(19) H(67) 3.370 ? . 1_655
H(19) H(72) 3.539 ? . 1_655
H(19) H(76) 3.273 ? . 1_655
H(19) H(80) 3.264 ? . 1_655
H(20) N(4C) 3.066 ? . 1_655
H(20) C(11C) 3.208 ? . 1_655
H(20) C(12C) 3.218 ? . 1_655
H(20) C(13C) 3.133 ? . 1_655
H(20) C(14B) 3.520 ? . 1_655
H(20) C(14C) 3.001 ? . 1_655
H(20) C(15C) 3.071 ? . 1_655
H(20) H(50) 3.437 ? . 1_655
H(20) H(74) 3.451 ? . 1_655
H(20) H(75) 3.540 ? . 1_655
H(20) H(80) 3.535 ? . 1_655
H(21) N(4B) 3.469 ? . 1_655
H(21) C(14B) 3.295 ? . 1_655
H(21) C(15B) 3.425 ? . 1_655
H(21) H(50) 3.594 ? . 1_655
H(21) H(53) 2.839 ? . 2_756
H(21) H(86) 3.340 ? . 1_554
H(21) H(87) 3.257 ? . 1_554
H(22) C(2B) 3.045 ? . 1_655
H(22) C(15B) 3.580 ? . 1_655
H(22) H(33) 2.725 ? . 1_655
H(22) H(51) 3.401 ? . 1_655
H(22) H(86) 3.242 ? . 1_554
H(23) C(20C) 3.377 ? . 1_655
H(23) H(33) 3.494 ? . 1_655
H(23) H(34) 3.513 ? . 1_655
H(23) H(80) 2.575 ? . 1_655
H(24) C(9CB) 3.376 ? . 1_655
H(24) H(10) 3.184 ? . 2_756
H(24) H(66) 3.214 ? . 1_655
H(24) H(67) 2.846 ? . 1_655
H(24) H(68) 3.180 ? . 1_655
H(25) F(1) 2.317 ? . .
H(25) F(2) 3.426 ? . .
H(25) F(4) 2.454 ? . .
H(25) B(1) 2.852 ? . .
H(25) H(68) 3.095 ? . 1_655
H(26) F(6) 2.798 ? . .
H(26) F(7) 2.958 ? . .
H(26) F(8) 2.624 ? . .
H(26) B(2) 2.971 ? . .
H(27) C(17C) 3.503 ? . 1_655
H(27) C(18C) 3.277 ? . 1_655
H(27) C(19C) 3.458 ? . 1_655
H(27) H(78) 3.559 ? . 1_655
H(28) C(17D) 3.318 ? . 1_554
H(28) H(101) 2.741 ? . 1_554
H(30) F(8) 3.259 ? . .
H(31) O(3C) 2.724 ? . 2_646
H(31) H(66) 3.191 ? . 2_646
H(32) C(17D) 2.893 ? . 1_554
H(32) C(18D) 2.969 ? . 1_554
H(32) H(66) 2.867 ? . 2_646
H(32) H(101) 2.881 ? . 1_554
H(32) H(102) 2.964 ? . 1_554
H(33) C(9AD) 3.510 ? . 1_455
H(33) H(13) 3.368 ? . 1_455
H(33) H(22) 2.725 ? . 1_455
H(33) H(23) 3.494 ? . 1_455
H(34) H(13) 3.447 ? . 1_455
H(34) H(23) 3.513 ? . 1_455
H(36) F(1) 2.414 ? . 2_646
H(36) F(2) 2.838 ? . 2_646
H(36) F(3) 2.754 ? . 2_646
H(36) B(1) 2.745 ? . 2_646
H(36) H(14) 2.940 ? . 1_455
H(36) H(49) 3.403 ? . 2_646
H(36) H(73) 2.809 ? . 2_646
H(37) O(3C) 2.526 ? . 2_646
H(37) C(10C) 3.341 ? . 2_646
H(37) H(72) 3.084 ? . 2_646
H(38) F(3) 3.318 ? . 2_646
H(38) O(3C) 3.289 ? . 2_646
H(38) N(3C) 3.580 ? . 2_646
H(38) C(10C) 3.555 ? . 2_646
H(38) C(11C) 3.261 ? . 2_646
H(38) C(12C) 2.829 ? . 2_646
H(38) C(13C) 3.448 ? . 2_646
H(38) H(72) 2.655 ? . 2_646
H(39) O(2C) 3.504 ? . 2_646
H(39) H(58) 3.432 ? . 1_554
H(39) H(59) 3.350 ? . 1_554
H(40) F(3) 3.012 ? . 2_646
H(40) C(4D) 3.039 ? . 1_454
H(40) C(5D) 2.887 ? . 1_454
H(40) H(59) 3.213 ? . 1_554
H(40) H(83) 2.792 ? . 1_454
H(40) H(84) 2.492 ? . 1_454
H(41) C(1C) 2.894 ? . 1_554
H(41) C(2C) 3.283 ? . 1_554
H(41) C(3C) 3.452 ? . 1_554
H(41) C(4C) 3.182 ? . 1_554
H(41) C(5C) 2.810 ? . 1_554
H(41) C(6C) 3.557 ? . 1_554
H(41) H(5) 3.589 ? . 1_554
H(41) H(7) 3.371 ? . 1_454
H(41) H(60) 3.131 ? . 1_554
H(41) H(88) 3.059 ? . 1_454
H(42) C(1C) 3.140 ? . 1_554
H(42) C(2C) 2.720 ? . 1_554
H(42) C(3C) 3.279 ? . 1_554
H(42) H(57) 2.692 ? . 1_554
H(45) C(16D) 3.119 ? . 1_554
H(45) C(20D) 3.096 ? . 1_554
H(45) H(100) 3.278 ? . 1_554
H(45) H(104) 3.172 ? . 1_554
H(46) H(65) 3.028 ? . 2_646
H(47) O(3C) 3.262 ? . 2_646
H(47) H(65) 3.270 ? . 2_646
H(48) H(54) 3.089 ? . 2_656
H(49) F(1) 2.539 ? . .
H(49) H(36) 3.403 ? . 2_656
H(49) H(53) 3.530 ? . 2_656
H(50) F(7) 2.669 ? . .
H(50) F(8) 2.821 ? . .
H(50) B(2) 3.318 ? . .
H(50) H(20) 3.437 ? . 1_455
H(50) H(21) 3.594 ? . 1_455
H(51) H(22) 3.401 ? . 1_455
H(52) O(3C) 3.368 ? . 2_646
H(52) H(18) 2.960 ? . 2_746
H(52) H(72) 3.306 ? . 2_646
H(53) C(9AB) 3.276 ? . 2_746
H(53) C(9AC) 3.443 ? . 2_746
H(53) C(12C) 3.588 ? . 2_646
H(53) C(13C) 3.496 ? . 2_646
H(53) H(17) 3.597 ? . 2_746
H(53) H(18) 2.488 ? . 2_746
H(53) H(21) 2.839 ? . 2_746
H(53) H(49) 3.530 ? . 2_646
H(53) H(72) 3.259 ? . 2_646
H(53) H(73) 3.068 ? . 2_646
H(53) H(87) 3.313 ? . 2_747
H(54) O(3B) 3.395 ? . 2_646
H(54) C(7DB) 3.571 ? . 2_747
H(54) H(48) 3.089 ? . 2_646
H(54) H(62) 3.052 ? . 2_647
H(54) H(87) 2.886 ? . 2_747
H(54) H(88) 3.381 ? . 2_747
H(55) F(5) 3.482 ? . .
H(55) C(9DA) 3.483 ? . 2_747
H(55) H(63) 3.572 ? . 2_647
H(55) H(89) 2.622 ? . 2_747
H(55) H(90) 3.250 ? . 2_747
H(56) F(5) 3.439 ? . .
H(56) F(8) 2.853 ? . .
H(56) H(90) 2.778 ? . 2_747
H(57) H(42) 2.692 ? . 1_556
H(58) H(39) 3.432 ? . 1_556
H(59) C(1D) 2.897 ? . 1_455
H(59) C(2D) 3.079 ? . 1_455
H(59) C(3D) 3.195 ? . 1_455
H(59) C(4D) 3.056 ? . 1_455
H(59) C(5D) 2.875 ? . 1_455
H(59) H(7) 3.584 ? . 1_455
H(59) H(39) 3.350 ? . 1_556
H(59) H(40) 3.213 ? . 1_556
H(59) H(83) 3.584 ? . 1_455
H(59) H(84) 3.316 ? . 1_455
H(60) O(1D) 3.404 ? . 1_455
H(60) O(2D) 2.816 ? . 1_455
H(60) N(1D) 2.933 ? . 1_455
H(60) C(1D) 3.134 ? . 1_455
H(60) C(2D) 3.596 ? . 1_455
H(60) C(6D) 2.892 ? . 1_455
H(60) C(8D) 3.559 ? . 1_455
H(60) H(7) 2.933 ? . 1_455
H(60) H(41) 3.131 ? . 1_556
H(61) O(2D) 2.837 ? . 1_455
H(61) H(89) 2.999 ? . 1_455
H(62) O(2D) 3.492 ? . 1_455
H(62) O(3B) 2.948 ? . 1_556
H(62) H(54) 3.052 ? . 2_657
H(63) H(55) 3.572 ? . 2_657
H(65) C(9BD) 3.577 ? . 2_656
H(65) H(46) 3.028 ? . 2_656
H(65) H(47) 3.270 ? . 2_656
H(66) C(20A) 3.513 ? . 2_656
H(66) H(24) 3.214 ? . 1_455
H(66) H(31) 3.191 ? . 2_656
H(66) H(32) 2.867 ? . 2_656
H(66) H(102) 3.296 ? . 2_657
H(67) O(3A) 3.567 ? . 1_455
H(67) C(12A) 3.231 ? . 1_455
H(67) H(19) 3.370 ? . 1_455
H(67) H(24) 2.846 ? . 1_455
H(68) F(4) 3.215 ? . 1_455
H(68) C(12A) 3.120 ? . 1_455
H(68) C(13A) 3.067 ? . 1_455
H(68) H(24) 3.180 ? . 1_455
H(68) H(25) 3.095 ? . 1_455
H(69) F(4) 2.801 ? . 1_455
H(69) C(12D) 3.502 ? . 1_455
H(69) C(18D) 3.147 ? . 2_657
H(69) C(19D) 3.410 ? . 2_657
H(69) H(96) 3.393 ? . 1_455
H(69) H(102) 2.501 ? . 2_657
H(69) H(103) 3.063 ? . 2_657
H(70) O(3D) 2.797 ? . 1_455
H(70) N(3D) 3.459 ? . 1_455
H(70) C(10D) 3.110 ? . 1_455
H(70) C(11D) 3.557 ? . 1_455
H(70) H(103) 3.393 ? . 2_657
H(72) N(1B) 3.107 ? . 2_656
H(72) C(7BA) 3.371 ? . 2_656
H(72) C(7BB) 3.402 ? . 2_656
H(72) H(3) 2.957 ? . 2_656
H(72) H(18) 2.970 ? . 1_455
H(72) H(19) 3.539 ? . 1_455
H(72) H(37) 3.084 ? . 2_656
H(72) H(38) 2.655 ? . 2_656
H(72) H(52) 3.306 ? . 2_656
H(72) H(53) 3.259 ? . 2_656
H(73) F(1) 2.498 ? . .
H(73) F(3) 3.206 ? . .
H(73) B(1) 3.376 ? . .
H(73) H(3) 3.237 ? . 2_656
H(73) H(36) 2.809 ? . 2_656
H(73) H(53) 3.068 ? . 2_656
H(74) F(7) 2.974 ? . .
H(74) H(20) 3.451 ? . 1_455
H(75) H(20) 3.540 ? . 1_455
H(76) H(19) 3.273 ? . 1_455
H(77) C(14A) 3.591 ? . 1_455
H(77) C(14D) 3.400 ? . 1_455
H(77) C(15D) 3.309 ? . 1_455
H(77) H(81) 3.481 ? . 1_455
H(77) H(98) 3.448 ? . 1_455
H(77) H(99) 3.279 ? . 1_455
H(78) F(6) 2.826 ? . 1_455
H(78) C(2D) 3.332 ? . 1_455
H(78) C(3D) 3.493 ? . 1_455
H(78) H(12) 3.441 ? . 1_455
H(78) H(27) 3.559 ? . 1_455
H(78) H(81) 3.097 ? . 1_455
H(78) H(82) 3.369 ? . 1_455
H(79) O(1A) 3.314 ? . 1_455
H(79) H(12) 3.583 ? . 1_455
H(80) C(9AD) 3.418 ? . 1_455
H(80) H(2) 3.285 ? . 1_455
H(80) H(19) 3.264 ? . 1_455
H(80) H(20) 3.535 ? . 1_455
H(80) H(23) 2.575 ? . 1_455
H(81) F(6) 3.028 ? . .
H(81) H(77) 3.481 ? . 1_655
H(81) H(78) 3.097 ? . 1_655
H(82) F(5) 3.526 ? . .
H(82) F(6) 2.969 ? . .
H(82) O(3D) 3.281 ? . 2_747
H(82) H(78) 3.369 ? . 1_655
H(82) H(91) 3.316 ? . 2_747
H(83) F(3) 3.237 ? . 2_747
H(83) C(12D) 3.410 ? . 2_747
H(83) H(40) 2.792 ? . 1_656
H(83) H(59) 3.584 ? . 1_655
H(83) H(96) 2.597 ? . 2_747
H(83) H(97) 3.360 ? . 2_747
H(84) F(3) 3.031 ? . 2_747
H(84) O(2B) 2.772 ? . 1_656
H(84) C(7AB) 3.087 ? . 1_556
H(84) C(7BB) 3.369 ? . 1_656
H(84) C(8B) 3.508 ? . 1_656
H(84) H(3) 3.478 ? . 1_656
H(84) H(14) 3.014 ? . 1_556
H(84) H(15) 3.193 ? . 1_556
H(84) H(16) 2.568 ? . 1_556
H(84) H(40) 2.492 ? . 1_656
H(84) H(59) 3.316 ? . 1_655
H(85) O(2A) 2.783 ? . 1_556
H(85) C(8A) 3.296 ? . 1_556
H(85) H(15) 3.472 ? . 1_556
H(85) H(16) 3.372 ? . 1_556
H(85) H(17) 2.871 ? . 1_556
H(86) O(2B) 2.985 ? . 1_656
H(86) N(2A) 3.356 ? . 1_556
H(86) N(3B) 3.392 ? . 1_656
H(86) C(7AB) 3.238 ? . 1_556
H(86) C(8A) 3.408 ? . 1_556
H(86) C(10B) 3.536 ? . 1_656
H(86) H(4) 3.559 ? . 1_656
H(86) H(15) 2.406 ? . 1_556
H(86) H(16) 3.387 ? . 1_556
H(86) H(17) 3.161 ? . 1_556
H(86) H(21) 3.340 ? . 1_556
H(86) H(22) 3.242 ? . 1_556
H(87) C(9AA) 3.527 ? . 1_556
H(87) C(17B) 3.303 ? . 2_757
H(87) C(18B) 3.055 ? . 2_757
H(87) H(17) 2.705 ? . 1_556
H(87) H(21) 3.257 ? . 1_556
H(87) H(53) 3.313 ? . 2_757
H(87) H(54) 2.886 ? . 2_757
H(88) O(2B) 3.109 ? . 1_656
H(88) O(3B) 2.635 ? . 1_656
H(88) N(3B) 3.180 ? . 1_656
H(88) C(9BA) 3.400 ? . 1_656
H(88) C(10B) 2.705 ? . 1_656
H(88) H(4) 3.578 ? . 1_656
H(88) H(41) 3.059 ? . 1_656
H(88) H(54) 3.381 ? . 2_757
H(89) C(19B) 3.076 ? . 2_757
H(89) H(55) 2.622 ? . 2_757
H(89) H(61) 2.999 ? . 1_655
H(90) F(5) 3.283 ? . 2_757
H(90) C(4A) 3.245 ? . 2_757
H(90) C(19B) 3.281 ? . 2_757
H(90) C(20B) 3.044 ? . 2_757
H(90) H(11) 2.384 ? . 2_757
H(90) H(55) 3.250 ? . 2_757
H(90) H(56) 2.778 ? . 2_757
H(91) F(5) 3.459 ? . 2_757
H(91) H(11) 3.263 ? . 2_757
H(91) H(82) 3.316 ? . 2_757
H(93) C(3A) 3.092 ? . 2_757
H(93) C(4A) 2.929 ? . 2_757
H(93) H(10) 2.996 ? . 2_757
H(93) H(11) 2.670 ? . 2_757
H(94) O(3A) 3.169 ? . 1_556
H(94) C(9AA) 3.429 ? . 1_556
H(94) C(10A) 3.569 ? . 1_556
H(94) H(17) 2.595 ? . 1_556
H(95) O(2A) 3.457 ? . 1_556
H(95) H(17) 3.511 ? . 1_556
H(96) F(4) 3.441 ? . .
H(96) C(4D) 3.444 ? . 2_757
H(96) H(69) 3.393 ? . 1_655
H(96) H(83) 2.597 ? . 2_757
H(97) F(1) 2.943 ? . .
H(97) F(3) 2.689 ? . .
H(97) F(4) 2.314 ? . .
H(97) B(1) 2.787 ? . .
H(97) H(83) 3.360 ? . 2_757
H(98) F(6) 2.901 ? . .
H(98) F(7) 2.443 ? . .
H(98) B(2) 3.238 ? . .
H(98) H(77) 3.448 ? . 1_655
H(99) H(77) 3.279 ? . 1_655
H(100) H(45) 3.278 ? . 1_556
H(101) O(2A) 3.356 ? . 1_556
H(101) N(1A) 3.359 ? . 1_556
H(101) C(7AB) 3.326 ? . 1_556
H(101) C(16A) 3.337 ? . 1_556
H(101) C(20A) 3.391 ? . 1_556
H(101) H(1) 2.916 ? . 1_556
H(101) H(16) 2.473 ? . 1_556
H(101) H(28) 2.741 ? . 1_556
H(101) H(32) 2.881 ? . 1_556
H(102) F(2) 3.275 ? . 2_747
H(102) F(3) 3.515 ? . 2_747
H(102) F(4) 2.359 ? . 2_747
H(102) C(9CC) 3.416 ? . 2_647
H(102) B(1) 3.254 ? . 2_747
H(102) H(32) 2.964 ? . 1_556
H(102) H(66) 3.296 ? . 2_647
H(102) H(69) 2.501 ? . 2_647
H(103) O(3D) 2.958 ? . 2_747
H(103) H(69) 3.063 ? . 2_647
H(103) H(70) 3.393 ? . 2_647
H(104) H(45) 3.172 ? . 1_556

loop_
_geom_torsion_atom_site_label_1
_geom_torsion_atom_site_label_2
_geom_torsion_atom_site_label_3
_geom_torsion_atom_site_label_4
_geom_torsion
_geom_torsion_publ_flag
_geom_torsion_site_symmetry_1
_geom_torsion_site_symmetry_2
_geom_torsion_site_symmetry_3
_geom_torsion_site_symmetry_4
N(4A) Pd(1) N(4B) C(13B) -73.9(7) ? . . . .
N(4A) Pd(1) N(4B) C(14B) 96.6(6) ? . . . .
N(4B) Pd(1) N(4A) C(13A) 97.1(7) ? . . . .
N(4B) Pd(1) N(4A) C(14A) -77.4(6) ? . . . .
N(4A) Pd(1) N(4C) C(13C) 16(2) ? . . . .
N(4A) Pd(1) N(4C) C(14C) -159(2) ? . . . .
N(4C) Pd(1) N(4A) C(13A) 10(2) ? . . . .
N(4C) Pd(1) N(4A) C(14A) -164.1(19) ? . . . .
N(4A) Pd(1) N(4D) C(13D) 100.5(7) ? . . . .
N(4A) Pd(1) N(4D) C(14D) -76.5(8) ? . . . .
N(4D) Pd(1) N(4A) C(13A) -85.5(7) ? . . . .
N(4D) Pd(1) N(4A) C(14A) 100.0(6) ? . . . .
N(4B) Pd(1) N(4C) C(13C) -70.4(5) ? . . . .
N(4B) Pd(1) N(4C) C(14C) 114.2(6) ? . . . .
N(4C) Pd(1) N(4B) C(13B) 100.1(7) ? . . . .
N(4C) Pd(1) N(4B) C(14B) -89.3(6) ? . . . .
N(4B) Pd(1) N(4D) C(13D) 179(4) ? . . . .
N(4B) Pd(1) N(4D) C(14D) 2(3) ? . . . .
N(4D) Pd(1) N(4B) C(13B) -152(5) ? . . . .
N(4D) Pd(1) N(4B) C(14B) 18(6) ? . . . .
N(4C) Pd(1) N(4D) C(13D) -73.6(7) ? . . . .
N(4C) Pd(1) N(4D) C(14D) 109.4(8) ? . . . .
N(4D) Pd(1) N(4C) C(13C) 112.0(5) ? . . . .
N(4D) Pd(1) N(4C) C(14C) -63.3(6) ? . . . .
C(1A) Fe(1) C(2A) C(3A) 118.5(8) ? . . . .
C(2A) Fe(1) C(1A) C(5A) -117.5(7) ? . . . .
C(2A) Fe(1) C(1A) C(6A) 123.6(10) ? . . . .
C(1A) Fe(1) C(3A) C(2A) -38.6(5) ? . . . .
C(1A) Fe(1) C(3A) C(4A) 80.9(6) ? . . . .
C(3A) Fe(1) C(1A) C(2A) 38.2(6) ? . . . .
C(3A) Fe(1) C(1A) C(5A) -79.2(6) ? . . . .
C(3A) Fe(1) C(1A) C(6A) 161.9(8) ? . . . .
C(1A) Fe(1) C(4A) C(3A) -83.2(6) ? . . . .
C(1A) Fe(1) C(4A) C(5A) 37.4(5) ? . . . .
C(4A) Fe(1) C(1A) C(2A) 80.8(6) ? . . . .
C(4A) Fe(1) C(1A) C(5A) -36.7(5) ? . . . .
C(4A) Fe(1) C(1A) C(6A) -155.6(8) ? . . . .
C(1A) Fe(1) C(5A) C(4A) -120.3(8) ? . . . .
C(5A) Fe(1) C(1A) C(2A) 117.5(7) ? . . . .
C(5A) Fe(1) C(1A) C(6A) -118.9(9) ? . . . .
C(1A) Fe(1) C(16A) C(17A) -115.9(6) ? . . . .
C(1A) Fe(1) C(16A) C(20A) 122.8(8) ? . . . .
C(16A) Fe(1) C(1A) C(2A) -117.1(7) ? . . . .
C(16A) Fe(1) C(1A) C(5A) 125.4(6) ? . . . .
C(16A) Fe(1) C(1A) C(6A) 6.5(8) ? . . . .
C(1A) Fe(1) C(17A) C(16A) 82.8(7) ? . . . .
C(1A) Fe(1) C(17A) C(18A) -161.9(7) ? . . . .
C(17A) Fe(1) C(1A) C(2A) -161.8(7) ? . . . .
C(17A) Fe(1) C(1A) C(5A) 80.8(7) ? . . . .
C(17A) Fe(1) C(1A) C(6A) -38.1(9) ? . . . .
C(1A) Fe(1) C(18A) C(17A) 42.4(17) ? . . . .
C(1A) Fe(1) C(18A) C(19A) 163.8(11) ? . . . .
C(18A) Fe(1) C(1A) C(2A) 167.6(12) ? . . . .
C(18A) Fe(1) C(1A) C(5A) 50.1(14) ? . . . .
C(18A) Fe(1) C(1A) C(6A) -68.8(15) ? . . . .
C(1A) Fe(1) C(19A) C(18A) -159.5(14) ? . . . .
C(1A) Fe(1) C(19A) C(20A) -37(2) ? . . . .
C(19A) Fe(1) C(1A) C(2A) -46.8(19) ? . . . .
C(19A) Fe(1) C(1A) C(5A) -164.3(17) ? . . . .
C(19A) Fe(1) C(1A) C(6A) 76.8(19) ? . . . .
C(1A) Fe(1) C(20A) C(16A) -76.6(9) ? . . . .
C(1A) Fe(1) C(20A) C(19A) 166.5(9) ? . . . .
C(20A) Fe(1) C(1A) C(2A) -74.6(8) ? . . . .
C(20A) Fe(1) C(1A) C(5A) 167.9(7) ? . . . .
C(20A) Fe(1) C(1A) C(6A) 49.0(10) ? . . . .
C(2A) Fe(1) C(3A) C(4A) 119.5(8) ? . . . .
C(3A) Fe(1) C(2A) C(1A) -118.5(8) ? . . . .
C(2A) Fe(1) C(4A) C(3A) -38.2(6) ? . . . .
C(2A) Fe(1) C(4A) C(5A) 82.4(6) ? . . . .
C(4A) Fe(1) C(2A) C(1A) -81.8(6) ? . . . .
C(4A) Fe(1) C(2A) C(3A) 36.7(6) ? . . . .
C(2A) Fe(1) C(5A) C(1A) 39.3(5) ? . . . .
C(2A) Fe(1) C(5A) C(4A) -81.0(7) ? . . . .
C(5A) Fe(1) C(2A) C(1A) -38.6(5) ? . . . .
C(5A) Fe(1) C(2A) C(3A) 79.9(6) ? . . . .
C(2A) Fe(1) C(16A) C(17A) -159.3(5) ? . . . .
C(2A) Fe(1) C(16A) C(20A) 79.3(8) ? . . . .
C(16A) Fe(1) C(2A) C(1A) 81.3(7) ? . . . .
C(16A) Fe(1) C(2A) C(3A) -160.2(6) ? . . . .
C(2A) Fe(1) C(17A) C(16A) 50.8(15) ? . . . .
C(2A) Fe(1) C(17A) C(18A) 166.2(11) ? . . . .
C(17A) Fe(1) C(2A) C(1A) 43.7(15) ? . . . .
C(17A) Fe(1) C(2A) C(3A) 162.2(12) ? . . . .
C(2A) Fe(1) C(18A) C(17A) -163.4(14) ? . . . .
C(2A) Fe(1) C(18A) C(19A) -42(2) ? . . . .
C(18A) Fe(1) C(2A) C(1A) -164.8(15) ? . . . .
C(18A) Fe(1) C(2A) C(3A) -46.3(19) ? . . . .
C(2A) Fe(1) C(19A) C(18A) 164.6(8) ? . . . .
C(2A) Fe(1) C(19A) C(20A) -72.9(12) ? . . . .
C(19A) Fe(1) C(2A) C(1A) 163.6(7) ? . . . .
C(19A) Fe(1) C(2A) C(3A) -77.9(9) ? . . . .
C(2A) Fe(1) C(20A) C(16A) -118.4(8) ? . . . .
C(2A) Fe(1) C(20A) C(19A) 124.7(10) ? . . . .
C(20A) Fe(1) C(2A) C(1A) 124.0(7) ? . . . .
C(20A) Fe(1) C(2A) C(3A) -117.5(7) ? . . . .
C(3A) Fe(1) C(4A) C(5A) 120.6(9) ? . . . .
C(4A) Fe(1) C(3A) C(2A) -119.5(8) ? . . . .
C(3A) Fe(1) C(5A) C(1A) 83.9(6) ? . . . .
C(3A) Fe(1) C(5A) C(4A) -36.4(7) ? . . . .
C(5A) Fe(1) C(3A) C(2A) -82.7(6) ? . . . .
C(5A) Fe(1) C(3A) C(4A) 36.8(6) ? . . . .
C(3A) Fe(1) C(16A) C(17A) 166.8(9) ? . . . .
C(3A) Fe(1) C(16A) C(20A) 45.5(14) ? . . . .
C(16A) Fe(1) C(3A) C(2A) 46.8(12) ? . . . .
C(16A) Fe(1) C(3A) C(4A) 166.3(10) ? . . . .
C(3A) Fe(1) C(17A) C(16A) -164.7(11) ? . . . .
C(3A) Fe(1) C(17A) C(18A) -49.4(17) ? . . . .
C(17A) Fe(1) C(3A) C(2A) -159.8(11) ? . . . .
C(17A) Fe(1) C(3A) C(4A) -40.3(15) ? . . . .
C(3A) Fe(1) C(18A) C(17A) 161.5(8) ? . . . .
C(3A) Fe(1) C(18A) C(19A) -77.1(11) ? . . . .
C(18A) Fe(1) C(3A) C(2A) 163.3(6) ? . . . .
C(18A) Fe(1) C(3A) C(4A) -77.2(8) ? . . . .
C(3A) Fe(1) C(19A) C(18A) 122.0(9) ? . . . .
C(3A) Fe(1) C(19A) C(20A) -115.5(10) ? . . . .
C(19A) Fe(1) C(3A) C(2A) 121.8(7) ? . . . .
C(19A) Fe(1) C(3A) C(4A) -118.7(7) ? . . . .
C(3A) Fe(1) C(20A) C(16A) -160.8(7) ? . . . .
C(3A) Fe(1) C(20A) C(19A) 82.3(11) ? . . . .
C(20A) Fe(1) C(3A) C(2A) 79.8(7) ? . . . .
C(20A) Fe(1) C(3A) C(4A) -160.7(7) ? . . . .
C(4A) Fe(1) C(5A) C(1A) 120.3(8) ? . . . .
C(5A) Fe(1) C(4A) C(3A) -120.6(9) ? . . . .
C(4A) Fe(1) C(16A) C(17A) -43.5(18) ? . . . .
C(4A) Fe(1) C(16A) C(20A) -164.9(15) ? . . . .
C(16A) Fe(1) C(4A) C(3A) -161.5(14) ? . . . .
C(16A) Fe(1) C(4A) C(5A) -41.0(19) ? . . . .
C(4A) Fe(1) C(17A) C(16A) 165.6(6) ? . . . .
C(4A) Fe(1) C(17A) C(18A) -79.0(9) ? . . . .
C(17A) Fe(1) C(4A) C(3A) 164.4(6) ? . . . .
C(17A) Fe(1) C(4A) C(5A) -75.1(7) ? . . . .
C(4A) Fe(1) C(18A) C(17A) 120.6(8) ? . . . .
C(4A) Fe(1) C(18A) C(19A) -118.0(9) ? . . . .
C(18A) Fe(1) C(4A) C(3A) 121.7(7) ? . . . .
C(18A) Fe(1) C(4A) C(5A) -117.7(7) ? . . . .
C(4A) Fe(1) C(19A) C(18A) 80.8(10) ? . . . .
C(4A) Fe(1) C(19A) C(20A) -156.7(9) ? . . . .
C(19A) Fe(1) C(4A) C(3A) 79.5(9) ? . . . .
C(19A) Fe(1) C(4A) C(5A) -160.0(7) ? . . . .
C(4A) Fe(1) C(20A) C(16A) 169.3(11) ? . . . .
C(4A) Fe(1) C(20A) C(19A) 52.5(18) ? . . . .
C(20A) Fe(1) C(4A) C(3A) 42.6(16) ? . . . .
C(20A) Fe(1) C(4A) C(5A) 163.2(12) ? . . . .
C(5A) Fe(1) C(16A) C(17A) -74.8(7) ? . . . .
C(5A) Fe(1) C(16A) C(20A) 163.8(7) ? . . . .
C(16A) Fe(1) C(5A) C(1A) -73.7(7) ? . . . .
C(16A) Fe(1) C(5A) C(4A) 166.0(7) ? . . . .
C(5A) Fe(1) C(17A) C(16A) 125.2(6) ? . . . .
C(5A) Fe(1) C(17A) C(18A) -119.5(8) ? . . . .
C(17A) Fe(1) C(5A) C(1A) -116.8(6) ? . . . .
C(17A) Fe(1) C(5A) C(4A) 122.9(7) ? . . . .
C(5A) Fe(1) C(18A) C(17A) 78.6(9) ? . . . .
C(5A) Fe(1) C(18A) C(19A) -160.1(9) ? . . . .
C(18A) Fe(1) C(5A) C(1A) -158.8(6) ? . . . .
C(18A) Fe(1) C(5A) C(4A) 80.9(8) ? . . . .
C(5A) Fe(1) C(19A) C(18A) 47.0(19) ? . . . .
C(5A) Fe(1) C(19A) C(20A) 169.6(12) ? . . . .
C(19A) Fe(1) C(5A) C(1A) 167.4(14) ? . . . .
C(19A) Fe(1) C(5A) C(4A) 47.1(16) ? . . . .
C(5A) Fe(1) C(20A) C(16A) -49(2) ? . . . .
C(5A) Fe(1) C(20A) C(19A) -166.1(15) ? . . . .
C(20A) Fe(1) C(5A) C(1A) -35(2) ? . . . .
C(20A) Fe(1) C(5A) C(4A) -155.8(18) ? . . . .
C(16A) Fe(1) C(17A) C(18A) 115.3(11) ? . . . .
C(17A) Fe(1) C(16A) C(20A) -121.3(10) ? . . . .
C(16A) Fe(1) C(18A) C(17A) -41.1(9) ? . . . .
C(16A) Fe(1) C(18A) C(19A) 80.2(10) ? . . . .
C(18A) Fe(1) C(16A) C(17A) 39.5(7) ? . . . .
C(18A) Fe(1) C(16A) C(20A) -81.8(9) ? . . . .
C(16A) Fe(1) C(19A) C(18A) -82.8(10) ? . . . .
C(16A) Fe(1) C(19A) C(20A) 39.8(10) ? . . . .
C(19A) Fe(1) C(16A) C(17A) 83.1(7) ? . . . .
C(19A) Fe(1) C(16A) C(20A) -38.2(9) ? . . . .
C(16A) Fe(1) C(20A) C(19A) -116.9(13) ? . . . .
C(20A) Fe(1) C(16A) C(17A) 121.3(10) ? . . . .
C(17A) Fe(1) C(18A) C(19A) 121.4(13) ? . . . .
C(18A) Fe(1) C(17A) C(16A) -115.3(11) ? . . . .
C(17A) Fe(1) C(19A) C(18A) -36.7(9) ? . . . .
C(17A) Fe(1) C(19A) C(20A) 85.8(11) ? . . . .
C(19A) Fe(1) C(17A) C(16A) -79.1(8) ? . . . .
C(19A) Fe(1) C(17A) C(18A) 36.2(9) ? . . . .
C(17A) Fe(1) C(20A) C(16A) 37.6(8) ? . . . .
C(17A) Fe(1) C(20A) C(19A) -79.3(10) ? . . . .
C(20A) Fe(1) C(17A) C(16A) -36.7(7) ? . . . .
C(20A) Fe(1) C(17A) C(18A) 78.6(9) ? . . . .
C(18A) Fe(1) C(19A) C(20A) 122.6(15) ? . . . .
C(19A) Fe(1) C(18A) C(17A) -121.4(13) ? . . . .
C(18A) Fe(1) C(20A) C(16A) 81.1(9) ? . . . .
C(18A) Fe(1) C(20A) C(19A) -35.8(10) ? . . . .
C(20A) Fe(1) C(18A) C(17A) -85.9(10) ? . . . .
C(20A) Fe(1) C(18A) C(19A) 35.5(10) ? . . . .
C(19A) Fe(1) C(20A) C(16A) 116.9(13) ? . . . .
C(20A) Fe(1) C(19A) C(18A) -122.6(15) ? . . . .
C(1B) Fe(2) C(2B) C(3B) 121.3(8) ? . . . .
C(2B) Fe(2) C(1B) C(5B) -116.3(9) ? . . . .
C(2B) Fe(2) C(1B) C(6B) 120.7(9) ? . . . .
C(1B) Fe(2) C(3B) C(2B) -36.7(5) ? . . . .
C(1B) Fe(2) C(3B) C(4B) 82.7(7) ? . . . .
C(3B) Fe(2) C(1B) C(2B) 35.8(6) ? . . . .
C(3B) Fe(2) C(1B) C(5B) -80.4(7) ? . . . .
C(3B) Fe(2) C(1B) C(6B) 156.5(8) ? . . . .
C(1B) Fe(2) C(4B) C(3B) -80.7(7) ? . . . .
C(1B) Fe(2) C(4B) C(5B) 37.3(7) ? . . . .
C(4B) Fe(2) C(1B) C(2B) 79.1(7) ? . . . .
C(4B) Fe(2) C(1B) C(5B) -37.2(7) ? . . . .
C(4B) Fe(2) C(1B) C(6B) -160.2(8) ? . . . .
C(1B) Fe(2) C(5B) C(4B) -120.1(10) ? . . . .
C(5B) Fe(2) C(1B) C(2B) 116.3(9) ? . . . .
C(5B) Fe(2) C(1B) C(6B) -123.0(9) ? . . . .
C(1B) Fe(2) C(16B) C(17B) -121.8(8) ? . . . .
C(1B) Fe(2) C(16B) C(20B) 117.1(9) ? . . . .
C(16B) Fe(2) C(1B) C(2B) -124.1(7) ? . . . .
C(16B) Fe(2) C(1B) C(5B) 119.6(7) ? . . . .
C(16B) Fe(2) C(1B) C(6B) -3.4(8) ? . . . .
C(1B) Fe(2) C(17B) C(16B) 79.7(9) ? . . . .
C(1B) Fe(2) C(17B) C(18B) -162.9(8) ? . . . .
C(17B) Fe(2) C(1B) C(2B) -167.9(8) ? . . . .
C(17B) Fe(2) C(1B) C(5B) 75.8(9) ? . . . .
C(17B) Fe(2) C(1B) C(6B) -47.2(9) ? . . . .
C(1B) Fe(2) C(18B) C(17B) 50(2) ? . . . .
C(1B) Fe(2) C(18B) C(19B) 172.0(17) ? . . . .
C(18B) Fe(2) C(1B) C(2B) 154(2) ? . . . .
C(18B) Fe(2) C(1B) C(5B) 37(2) ? . . . .
C(18B) Fe(2) C(1B) C(6B) -86(2) ? . . . .
C(1B) Fe(2) C(19B) C(18B) -173.4(14) ? . . . .
C(1B) Fe(2) C(19B) C(20B) -54.2(19) ? . . . .
C(19B) Fe(2) C(1B) C(2B) -40.1(17) ? . . . .
C(19B) Fe(2) C(1B) C(5B) -156.4(15) ? . . . .
C(19B) Fe(2) C(1B) C(6B) 80.6(17) ? . . . .
C(1B) Fe(2) C(20B) C(16B) -83.2(10) ? . . . .
C(1B) Fe(2) C(20B) C(19B) 158.8(8) ? . . . .
C(20B) Fe(2) C(1B) C(2B) -80.4(9) ? . . . .
C(20B) Fe(2) C(1B) C(5B) 163.3(9) ? . . . .
C(20B) Fe(2) C(1B) C(6B) 40.3(10) ? . . . .
C(2B) Fe(2) C(3B) C(4B) 119.3(9) ? . . . .
C(3B) Fe(2) C(2B) C(1B) -121.3(8) ? . . . .
C(2B) Fe(2) C(4B) C(3B) -37.0(6) ? . . . .
C(2B) Fe(2) C(4B) C(5B) 81.0(7) ? . . . .
C(4B) Fe(2) C(2B) C(1B) -83.7(6) ? . . . .
C(4B) Fe(2) C(2B) C(3B) 37.6(6) ? . . . .
C(2B) Fe(2) C(5B) C(1B) 39.1(6) ? . . . .
C(2B) Fe(2) C(5B) C(4B) -81.0(8) ? . . . .
C(5B) Fe(2) C(2B) C(1B) -39.4(6) ? . . . .
C(5B) Fe(2) C(2B) C(3B) 81.9(7) ? . . . .
C(2B) Fe(2) C(16B) C(17B) -164.0(7) ? . . . .
C(2B) Fe(2) C(16B) C(20B) 74.9(11) ? . . . .
C(16B) Fe(2) C(2B) C(1B) 77.0(8) ? . . . .
C(16B) Fe(2) C(2B) C(3B) -161.7(7) ? . . . .
C(2B) Fe(2) C(17B) C(16B) 51(2) ? . . . .
C(2B) Fe(2) C(17B) C(18B) 168.4(16) ? . . . .
C(17B) Fe(2) C(2B) C(1B) 37(2) ? . . . .
C(17B) Fe(2) C(2B) C(3B) 158.2(18) ? . . . .
C(2B) Fe(2) C(18B) C(17B) -172.4(11) ? . . . .
C(2B) Fe(2) C(18B) C(19B) -50(2) ? . . . .
C(18B) Fe(2) C(2B) C(1B) -161.1(13) ? . . . .
C(18B) Fe(2) C(2B) C(3B) -39.8(16) ? . . . .
C(2B) Fe(2) C(19B) C(18B) 157.4(11) ? . . . .
C(2B) Fe(2) C(19B) C(20B) -83.4(10) ? . . . .
C(19B) Fe(2) C(2B) C(1B) 163.6(7) ? . . . .
C(19B) Fe(2) C(2B) C(3B) -75.1(8) ? . . . .
C(2B) Fe(2) C(20B) C(16B) -125.6(9) ? . . . .
C(2B) Fe(2) C(20B) C(19B) 116.5(9) ? . . . .
C(20B) Fe(2) C(2B) C(1B) 118.8(9) ? . . . .
C(20B) Fe(2) C(2B) C(3B) -119.9(9) ? . . . .
C(3B) Fe(2) C(4B) C(5B) 118.0(11) ? . . . .
C(4B) Fe(2) C(3B) C(2B) -119.3(9) ? . . . .
C(3B) Fe(2) C(5B) C(1B) 82.1(7) ? . . . .
C(3B) Fe(2) C(5B) C(4B) -38.0(8) ? . . . .
C(5B) Fe(2) C(3B) C(2B) -80.8(6) ? . . . .
C(5B) Fe(2) C(3B) C(4B) 38.5(7) ? . . . .
C(3B) Fe(2) C(16B) C(17B) 157.8(14) ? . . . .
C(3B) Fe(2) C(16B) C(20B) 37(2) ? . . . .
C(16B) Fe(2) C(3B) C(2B) 51.0(18) ? . . . .
C(16B) Fe(2) C(3B) C(4B) 170.3(16) ? . . . .
C(3B) Fe(2) C(17B) C(16B) -163.1(10) ? . . . .
C(3B) Fe(2) C(17B) C(18B) -45.7(16) ? . . . .
C(17B) Fe(2) C(3B) C(2B) -165.5(11) ? . . . .
C(17B) Fe(2) C(3B) C(4B) -46.2(14) ? . . . .
C(3B) Fe(2) C(18B) C(17B) 159.8(9) ? . . . .
C(3B) Fe(2) C(18B) C(19B) -78.2(12) ? . . . .
C(18B) Fe(2) C(3B) C(2B) 161.7(6) ? . . . .
C(18B) Fe(2) C(3B) C(4B) -79.0(9) ? . . . .
C(3B) Fe(2) C(19B) C(18B) 117.9(11) ? . . . .
C(3B) Fe(2) C(19B) C(20B) -122.9(10) ? . . . .
C(19B) Fe(2) C(3B) C(2B) 121.2(7) ? . . . .
C(19B) Fe(2) C(3B) C(4B) -119.5(9) ? . . . .
C(3B) Fe(2) C(20B) C(16B) -166.7(9) ? . . . .
C(3B) Fe(2) C(20B) C(19B) 75.3(11) ? . . . .
C(20B) Fe(2) C(3B) C(2B) 78.8(9) ? . . . .
C(20B) Fe(2) C(3B) C(4B) -161.9(9) ? . . . .
C(4B) Fe(2) C(5B) C(1B) 120.1(10) ? . . . .
C(5B) Fe(2) C(4B) C(3B) -118.0(11) ? . . . .
C(4B) Fe(2) C(16B) C(17B) -39(2) ? . . . .
C(4B) Fe(2) C(16B) C(20B) -160.3(15) ? . . . .
C(16B) Fe(2) C(4B) C(3B) -171.6(15) ? . . . .
C(16B) Fe(2) C(4B) C(5B) -54(2) ? . . . .
C(4B) Fe(2) C(17B) C(16B) 164.2(8) ? . . . .
C(4B) Fe(2) C(17B) C(18B) -78.4(10) ? . . . .
C(17B) Fe(2) C(4B) C(3B) 159.4(8) ? . . . .
C(17B) Fe(2) C(4B) C(5B) -82.7(9) ? . . . .
C(4B) Fe(2) C(18B) C(17B) 118.8(10) ? . . . .
C(4B) Fe(2) C(18B) C(19B) -119.2(11) ? . . . .
C(18B) Fe(2) C(4B) C(3B) 117.4(8) ? . . . .
C(18B) Fe(2) C(4B) C(5B) -124.6(8) ? . . . .
C(4B) Fe(2) C(19B) C(18B) 77.3(13) ? . . . .
C(4B) Fe(2) C(19B) C(20B) -163.5(9) ? . . . .
C(19B) Fe(2) C(4B) C(3B) 77.0(10) ? . . . .
C(19B) Fe(2) C(4B) C(5B) -165.1(8) ? . . . .
C(4B) Fe(2) C(20B) C(16B) 160.1(16) ? . . . .
C(4B) Fe(2) C(20B) C(19B) 42(2) ? . . . .
C(20B) Fe(2) C(4B) C(3B) 45(2) ? . . . .
C(20B) Fe(2) C(4B) C(5B) 163.4(15) ? . . . .
C(5B) Fe(2) C(16B) C(17B) -78.6(10) ? . . . .
C(5B) Fe(2) C(16B) C(20B) 160.4(9) ? . . . .
C(16B) Fe(2) C(5B) C(1B) -81.0(8) ? . . . .
C(16B) Fe(2) C(5B) C(4B) 158.9(9) ? . . . .
C(5B) Fe(2) C(17B) C(16B) 121.4(8) ? . . . .
C(5B) Fe(2) C(17B) C(18B) -121.2(9) ? . . . .
C(17B) Fe(2) C(5B) C(1B) -124.1(7) ? . . . .
C(17B) Fe(2) C(5B) C(4B) 115.8(9) ? . . . .
C(5B) Fe(2) C(18B) C(17B) 78.5(11) ? . . . .
C(5B) Fe(2) C(18B) C(19B) -159.5(9) ? . . . .
C(18B) Fe(2) C(5B) C(1B) -166.8(8) ? . . . .
C(18B) Fe(2) C(5B) C(4B) 73.1(11) ? . . . .
C(5B) Fe(2) C(19B) C(18B) 51(2) ? . . . .
C(5B) Fe(2) C(19B) C(20B) 170.0(14) ? . . . .
C(19B) Fe(2) C(5B) C(1B) 156.4(15) ? . . . .
C(19B) Fe(2) C(5B) C(4B) 36.3(19) ? . . . .
C(5B) Fe(2) C(20B) C(16B) -51.4(19) ? . . . .
C(5B) Fe(2) C(20B) C(19B) -169.4(14) ? . . . .
C(20B) Fe(2) C(5B) C(1B) -42.9(18) ? . . . .
C(20B) Fe(2) C(5B) C(4B) -162.9(16) ? . . . .
C(16B) Fe(2) C(17B) C(18B) 117.4(13) ? . . . .
C(17B) Fe(2) C(16B) C(20B) -121.1(14) ? . . . .
C(16B) Fe(2) C(18B) C(17B) -39.1(9) ? . . . .
C(16B) Fe(2) C(18B) C(19B) 82.9(11) ? . . . .
C(18B) Fe(2) C(16B) C(17B) 38.9(9) ? . . . .
C(18B) Fe(2) C(16B) C(20B) -82.2(11) ? . . . .
C(16B) Fe(2) C(19B) C(18B) -81.1(12) ? . . . .
C(16B) Fe(2) C(19B) C(20B) 38.2(10) ? . . . .
C(19B) Fe(2) C(16B) C(17B) 81.7(10) ? . . . .
C(19B) Fe(2) C(16B) C(20B) -39.4(11) ? . . . .
C(16B) Fe(2) C(20B) C(19B) -118.0(14) ? . . . .
C(20B) Fe(2) C(16B) C(17B) 121.1(14) ? . . . .
C(17B) Fe(2) C(18B) C(19B) 122.0(16) ? . . . .
C(18B) Fe(2) C(17B) C(16B) -117.4(13) ? . . . .
C(17B) Fe(2) C(19B) C(18B) -36.6(12) ? . . . .
C(17B) Fe(2) C(19B) C(20B) 82.6(11) ? . . . .
C(19B) Fe(2) C(17B) C(16B) -81.9(9) ? . . . .
C(19B) Fe(2) C(17B) C(18B) 35.5(10) ? . . . .
C(17B) Fe(2) C(20B) C(16B) 37.1(10) ? . . . .
C(17B) Fe(2) C(20B) C(19B) -80.9(10) ? . . . .
C(20B) Fe(2) C(17B) C(16B) -36.6(10) ? . . . .
C(20B) Fe(2) C(17B) C(18B) 80.7(11) ? . . . .
C(18B) Fe(2) C(19B) C(20B) 119.2(15) ? . . . .
C(19B) Fe(2) C(18B) C(17B) -122.0(16) ? . . . .
C(18B) Fe(2) C(20B) C(16B) 81.2(11) ? . . . .
C(18B) Fe(2) C(20B) C(19B) -36.8(10) ? . . . .
C(20B) Fe(2) C(18B) C(17B) -83.1(12) ? . . . .
C(20B) Fe(2) C(18B) C(19B) 38.9(12) ? . . . .
C(19B) Fe(2) C(20B) C(16B) 118.0(14) ? . . . .
C(20B) Fe(2) C(19B) C(18B) -119.2(15) ? . . . .
C(1C) Fe(3) C(2C) C(3C) 119.2(9) ? . . . .
C(2C) Fe(3) C(1C) C(5C) -118.3(8) ? . . . .
C(2C) Fe(3) C(1C) C(6C) 117.2(11) ? . . . .
C(1C) Fe(3) C(3C) C(2C) -38.5(6) ? . . . .
C(1C) Fe(3) C(3C) C(4C) 80.2(6) ? . . . .
C(3C) Fe(3) C(1C) C(2C) 38.0(7) ? . . . .
C(3C) Fe(3) C(1C) C(5C) -80.3(6) ? . . . .
C(3C) Fe(3) C(1C) C(6C) 155.2(10) ? . . . .
C(1C) Fe(3) C(4C) C(3C) -84.2(6) ? . . . .
C(1C) Fe(3) C(4C) C(5C) 36.2(5) ? . . . .
C(4C) Fe(3) C(1C) C(2C) 80.8(7) ? . . . .
C(4C) Fe(3) C(1C) C(5C) -37.5(6) ? . . . .
C(4C) Fe(3) C(1C) C(6C) -162.0(10) ? . . . .
C(1C) Fe(3) C(5C) C(4C) -120.6(8) ? . . . .
C(5C) Fe(3) C(1C) C(2C) 118.3(8) ? . . . .
C(5C) Fe(3) C(1C) C(6C) -124.5(11) ? . . . .
C(1C) Fe(3) C(16C) C(17C) -116.3(9) ? . . . .
C(1C) Fe(3) C(16C) C(20C) 123.2(10) ? . . . .
C(16C) Fe(3) C(1C) C(2C) -113.3(8) ? . . . .
C(16C) Fe(3) C(1C) C(5C) 128.4(7) ? . . . .
C(16C) Fe(3) C(1C) C(6C) 3.9(10) ? . . . .
C(1C) Fe(3) C(17C) C(16C) 84.0(9) ? . . . .
C(1C) Fe(3) C(17C) C(18C) -160.3(10) ? . . . .
C(17C) Fe(3) C(1C) C(2C) -157.7(8) ? . . . .
C(17C) Fe(3) C(1C) C(5C) 84.0(8) ? . . . .
C(17C) Fe(3) C(1C) C(6C) -40.5(11) ? . . . .
C(1C) Fe(3) C(18C) C(17C) 51(2) ? . . . .
C(1C) Fe(3) C(18C) C(19C) 171.5(13) ? . . . .
C(18C) Fe(3) C(1C) C(2C) 164.4(17) ? . . . .
C(18C) Fe(3) C(1C) C(5C) 46.0(19) ? . . . .
C(18C) Fe(3) C(1C) C(6C) -78(2) ? . . . .
C(1C) Fe(3) C(19C) C(18C) -170.2(15) ? . . . .
C(1C) Fe(3) C(19C) C(20C) -51(2) ? . . . .
C(19C) Fe(3) C(1C) C(2C) -32.8(19) ? . . . .
C(19C) Fe(3) C(1C) C(5C) -151.1(17) ? . . . .
C(19C) Fe(3) C(1C) C(6C) 84(2) ? . . . .
C(1C) Fe(3) C(20C) C(16C) -77.5(11) ? . . . .
C(1C) Fe(3) C(20C) C(19C) 161.8(12) ? . . . .
C(20C) Fe(3) C(1C) C(2C) -71.2(10) ? . . . .
C(20C) Fe(3) C(1C) C(5C) 170.5(9) ? . . . .
C(20C) Fe(3) C(1C) C(6C) 46.0(12) ? . . . .
C(2C) Fe(3) C(3C) C(4C) 118.7(9) ? . . . .
C(3C) Fe(3) C(2C) C(1C) -119.2(9) ? . . . .
C(2C) Fe(3) C(4C) C(3C) -38.8(6) ? . . . .
C(2C) Fe(3) C(4C) C(5C) 81.7(6) ? . . . .
C(4C) Fe(3) C(2C) C(1C) -81.8(6) ? . . . .
C(4C) Fe(3) C(2C) C(3C) 37.3(7) ? . . . .
C(2C) Fe(3) C(5C) C(1C) 39.4(6) ? . . . .
C(2C) Fe(3) C(5C) C(4C) -81.2(7) ? . . . .
C(5C) Fe(3) C(2C) C(1C) -37.3(6) ? . . . .
C(5C) Fe(3) C(2C) C(3C) 81.9(7) ? . . . .
C(2C) Fe(3) C(16C) C(17C) -161.7(9) ? . . . .
C(2C) Fe(3) C(16C) C(20C) 77.8(11) ? . . . .
C(16C) Fe(3) C(2C) C(1C) 86.7(7) ? . . . .
C(16C) Fe(3) C(2C) C(3C) -154.1(7) ? . . . .
C(2C) Fe(3) C(17C) C(16C) 43.7(19) ? . . . .
C(2C) Fe(3) C(17C) C(18C) 159.4(14) ? . . . .
C(17C) Fe(3) C(2C) C(1C) 54.9(16) ? . . . .
C(17C) Fe(3) C(2C) C(3C) 174.0(14) ? . . . .
C(2C) Fe(3) C(18C) C(17C) -158.2(15) ? . . . .
C(2C) Fe(3) C(18C) C(19C) -38(2) ? . . . .
C(18C) Fe(3) C(2C) C(1C) -164.5(18) ? . . . .
C(18C) Fe(3) C(2C) C(3C) -45(2) ? . . . .
C(2C) Fe(3) C(19C) C(18C) 164.6(10) ? . . . .
C(2C) Fe(3) C(19C) C(20C) -76.1(13) ? . . . .
C(19C) Fe(3) C(2C) C(1C) 168.1(8) ? . . . .
C(19C) Fe(3) C(2C) C(3C) -72.7(10) ? . . . .
C(2C) Fe(3) C(20C) C(16C) -118.7(9) ? . . . .
C(2C) Fe(3) C(20C) C(19C) 120.6(13) ? . . . .
C(20C) Fe(3) C(2C) C(1C) 127.7(8) ? . . . .
C(20C) Fe(3) C(2C) C(3C) -113.2(9) ? . . . .
C(3C) Fe(3) C(4C) C(5C) 120.5(8) ? . . . .
C(4C) Fe(3) C(3C) C(2C) -118.7(9) ? . . . .
C(3C) Fe(3) C(5C) C(1C) 84.2(6) ? . . . .
C(3C) Fe(3) C(5C) C(4C) -36.4(6) ? . . . .
C(5C) Fe(3) C(3C) C(2C) -81.1(7) ? . . . .
C(5C) Fe(3) C(3C) C(4C) 37.6(6) ? . . . .
C(3C) Fe(3) C(16C) C(17C) 158.6(11) ? . . . .
C(3C) Fe(3) C(16C) C(20C) 38.1(16) ? . . . .
C(16C) Fe(3) C(3C) C(2C) 56.5(13) ? . . . .
C(16C) Fe(3) C(3C) C(4C) 175.2(10) ? . . . .
C(3C) Fe(3) C(17C) C(16C) -148.8(16) ? . . . .
C(3C) Fe(3) C(17C) C(18C) -33(2) ? . . . .
C(17C) Fe(3) C(3C) C(2C) -172.7(17) ? . . . .
C(17C) Fe(3) C(3C) C(4C) -54(2) ? . . . .
C(3C) Fe(3) C(18C) C(17C) 168.2(9) ? . . . .
C(3C) Fe(3) C(18C) C(19C) -71.1(13) ? . . . .
C(18C) Fe(3) C(3C) C(2C) 161.9(9) ? . . . .
C(18C) Fe(3) C(3C) C(4C) -79.4(10) ? . . . .
C(3C) Fe(3) C(19C) C(18C) 124.1(11) ? . . . .
C(3C) Fe(3) C(19C) C(20C) -116.6(12) ? . . . .
C(19C) Fe(3) C(3C) C(2C) 123.2(10) ? . . . .
C(19C) Fe(3) C(3C) C(4C) -118.1(10) ? . . . .
C(3C) Fe(3) C(20C) C(16C) -161.7(8) ? . . . .
C(3C) Fe(3) C(20C) C(19C) 77.6(14) ? . . . .
C(20C) Fe(3) C(3C) C(2C) 83.0(9) ? . . . .
C(20C) Fe(3) C(3C) C(4C) -158.3(8) ? . . . .
C(4C) Fe(3) C(5C) C(1C) 120.6(8) ? . . . .
C(5C) Fe(3) C(4C) C(3C) -120.5(8) ? . . . .
C(4C) Fe(3) C(16C) C(17C) -35(2) ? . . . .
C(4C) Fe(3) C(16C) C(20C) -156(2) ? . . . .
C(16C) Fe(3) C(4C) C(3C) -170(2) ? . . . .
C(16C) Fe(3) C(4C) C(5C) -50(2) ? . . . .
C(4C) Fe(3) C(17C) C(16C) 170.5(7) ? . . . .
C(4C) Fe(3) C(17C) C(18C) -73.8(12) ? . . . .
C(17C) Fe(3) C(4C) C(3C) 161.0(8) ? . . . .
C(17C) Fe(3) C(4C) C(5C) -78.5(9) ? . . . .
C(4C) Fe(3) C(18C) C(17C) 126.8(10) ? . . . .
C(4C) Fe(3) C(18C) C(19C) -112.5(11) ? . . . .
C(18C) Fe(3) C(4C) C(3C) 118.4(8) ? . . . .
C(18C) Fe(3) C(4C) C(5C) -121.1(8) ? . . . .
C(4C) Fe(3) C(19C) C(18C) 84.3(12) ? . . . .
C(4C) Fe(3) C(19C) C(20C) -156.4(10) ? . . . .
C(19C) Fe(3) C(4C) C(3C) 76.2(11) ? . . . .
C(19C) Fe(3) C(4C) C(5C) -163.3(10) ? . . . .
C(4C) Fe(3) C(20C) C(16C) 168.6(10) ? . . . .
C(4C) Fe(3) C(20C) C(19C) 48(2) ? . . . .
C(20C) Fe(3) C(4C) C(3C) 43.5(15) ? . . . .
C(20C) Fe(3) C(4C) C(5C) 164.0(12) ? . . . .
C(5C) Fe(3) C(16C) C(17C) -75.9(10) ? . . . .
C(5C) Fe(3) C(16C) C(20C) 163.7(9) ? . . . .
C(16C) Fe(3) C(5C) C(1C) -72.5(8) ? . . . .
C(16C) Fe(3) C(5C) C(4C) 166.9(8) ? . . . .
C(5C) Fe(3) C(17C) C(16C) 126.8(8) ? . . . .
C(5C) Fe(3) C(17C) C(18C) -117.5(11) ? . . . .
C(17C) Fe(3) C(5C) C(1C) -115.8(7) ? . . . .
C(17C) Fe(3) C(5C) C(4C) 123.6(8) ? . . . .
C(5C) Fe(3) C(18C) C(17C) 84.2(11) ? . . . .
C(5C) Fe(3) C(18C) C(19C) -155.1(10) ? . . . .
C(18C) Fe(3) C(5C) C(1C) -161.4(8) ? . . . .
C(18C) Fe(3) C(5C) C(4C) 78.0(9) ? . . . .
C(5C) Fe(3) C(19C) C(18C) 57(2) ? . . . .
C(5C) Fe(3) C(19C) C(20C) 176.7(13) ? . . . .
C(19C) Fe(3) C(5C) C(1C) 158.0(18) ? . . . .
C(19C) Fe(3) C(5C) C(4C) 37(2) ? . . . .
C(5C) Fe(3) C(20C) C(16C) -54(2) ? . . . .
C(5C) Fe(3) C(20C) C(19C) -175(2) ? . . . .
C(20C) Fe(3) C(5C) C(1C) -30(2) ? . . . .
C(20C) Fe(3) C(5C) C(4C) -150(2) ? . . . .
C(16C) Fe(3) C(17C) C(18C) 115.7(14) ? . . . .
C(17C) Fe(3) C(16C) C(20C) -120.5(14) ? . . . .
C(16C) Fe(3) C(18C) C(17C) -39.8(10) ? . . . .
C(16C) Fe(3) C(18C) C(19C) 80.9(12) ? . . . .
C(18C) Fe(3) C(16C) C(17C) 40.6(11) ? . . . .
C(18C) Fe(3) C(16C) C(20C) -79.9(12) ? . . . .
C(16C) Fe(3) C(19C) C(18C) -82.6(12) ? . . . .
C(16C) Fe(3) C(19C) C(20C) 36.7(12) ? . . . .
C(19C) Fe(3) C(16C) C(17C) 83.8(13) ? . . . .
C(19C) Fe(3) C(16C) C(20C) -36.7(13) ? . . . .
C(16C) Fe(3) C(20C) C(19C) -120.7(17) ? . . . .
C(20C) Fe(3) C(16C) C(17C) 120.5(14) ? . . . .
C(17C) Fe(3) C(18C) C(19C) 120.7(16) ? . . . .
C(18C) Fe(3) C(17C) C(16C) -115.7(14) ? . . . .
C(17C) Fe(3) C(19C) C(18C) -38.1(12) ? . . . .
C(17C) Fe(3) C(19C) C(20C) 81.3(13) ? . . . .
C(19C) Fe(3) C(17C) C(16C) -79.6(11) ? . . . .
C(19C) Fe(3) C(17C) C(18C) 36.1(13) ? . . . .
C(17C) Fe(3) C(20C) C(16C) 37.6(10) ? . . . .
C(17C) Fe(3) C(20C) C(19C) -83.1(14) ? . . . .
C(20C) Fe(3) C(17C) C(16C) -36.6(9) ? . . . .
C(20C) Fe(3) C(17C) C(18C) 79.1(12) ? . . . .
C(18C) Fe(3) C(19C) C(20C) 119.3(17) ? . . . .
C(19C) Fe(3) C(18C) C(17C) -120.7(16) ? . . . .
C(18C) Fe(3) C(20C) C(16C) 83.3(11) ? . . . .
C(18C) Fe(3) C(20C) C(19C) -37.4(14) ? . . . .
C(20C) Fe(3) C(18C) C(17C) -83.3(12) ? . . . .
C(20C) Fe(3) C(18C) C(19C) 37.5(12) ? . . . .
C(19C) Fe(3) C(20C) C(16C) 120.7(17) ? . . . .
C(20C) Fe(3) C(19C) C(18C) -119.3(17) ? . . . .
C(1D) Fe(4) C(2D) C(3D) 118.9(9) ? . . . .
C(2D) Fe(4) C(1D) C(5D) -120.0(8) ? . . . .
C(2D) Fe(4) C(1D) C(6D) 117.5(8) ? . . . .
C(1D) Fe(4) C(3D) C(2D) -38.2(6) ? . . . .
C(1D) Fe(4) C(3D) C(4D) 80.7(6) ? . . . .
C(3D) Fe(4) C(1D) C(2D) 38.2(6) ? . . . .
C(3D) Fe(4) C(1D) C(5D) -81.8(6) ? . . . .
C(3D) Fe(4) C(1D) C(6D) 155.7(7) ? . . . .
C(1D) Fe(4) C(4D) C(3D) -82.3(7) ? . . . .
C(1D) Fe(4) C(4D) C(5D) 37.3(5) ? . . . .
C(4D) Fe(4) C(1D) C(2D) 83.6(6) ? . . . .
C(4D) Fe(4) C(1D) C(5D) -36.4(5) ? . . . .
C(4D) Fe(4) C(1D) C(6D) -158.9(7) ? . . . .
C(1D) Fe(4) C(5D) C(4D) -120.7(8) ? . . . .
C(5D) Fe(4) C(1D) C(2D) 120.0(8) ? . . . .
C(5D) Fe(4) C(1D) C(6D) -122.5(8) ? . . . .
C(1D) Fe(4) C(16D) C(17D) -108.1(16) ? . . . .
C(1D) Fe(4) C(16D) C(20D) 128.1(15) ? . . . .
C(16D) Fe(4) C(1D) C(2D) -104.8(11) ? . . . .
C(16D) Fe(4) C(1D) C(5D) 135.2(10) ? . . . .
C(16D) Fe(4) C(1D) C(6D) 12.7(11) ? . . . .
C(1D) Fe(4) C(17D) C(16D) 87.6(15) ? . . . .
C(1D) Fe(4) C(17D) C(18D) -153.5(10) ? . . . .
C(17D) Fe(4) C(1D) C(2D) -146.4(11) ? . . . .
C(17D) Fe(4) C(1D) C(5D) 93.6(11) ? . . . .
C(17D) Fe(4) C(1D) C(6D) -28.9(11) ? . . . .
C(1D) Fe(4) C(18D) C(17D) 50.8(19) ? . . . .
C(1D) Fe(4) C(18D) C(19D) 167.9(13) ? . . . .
C(18D) Fe(4) C(1D) C(2D) 179.2(12) ? . . . .
C(18D) Fe(4) C(1D) C(5D) 59.2(16) ? . . . .
C(18D) Fe(4) C(1D) C(6D) -63.3(16) ? . . . .
C(1D) Fe(4) C(19D) C(18D) -151(3) ? . . . .
C(1D) Fe(4) C(19D) C(20D) -33(4) ? . . . .
C(19D) Fe(4) C(1D) C(2D) -39(3) ? . . . .
C(19D) Fe(4) C(1D) C(5D) -159(3) ? . . . .
C(19D) Fe(4) C(1D) C(6D) 78(3) ? . . . .
C(1D) Fe(4) C(20D) C(16D) -70.4(18) ? . . . .
C(1D) Fe(4) C(20D) C(19D) 171.1(13) ? . . . .
C(20D) Fe(4) C(1D) C(2D) -66.3(11) ? . . . .
C(20D) Fe(4) C(1D) C(5D) 173.7(10) ? . . . .
C(20D) Fe(4) C(1D) C(6D) 51.3(11) ? . . . .
C(2D) Fe(4) C(3D) C(4D) 118.9(10) ? . . . .
C(3D) Fe(4) C(2D) C(1D) -118.9(9) ? . . . .
C(2D) Fe(4) C(4D) C(3D) -38.0(7) ? . . . .
C(2D) Fe(4) C(4D) C(5D) 81.7(6) ? . . . .
C(4D) Fe(4) C(2D) C(1D) -80.1(6) ? . . . .
C(4D) Fe(4) C(2D) C(3D) 38.8(7) ? . . . .
C(2D) Fe(4) C(5D) C(1D) 37.7(5) ? . . . .
C(2D) Fe(4) C(5D) C(4D) -83.0(7) ? . . . .
C(5D) Fe(4) C(2D) C(1D) -37.4(5) ? . . . .
C(5D) Fe(4) C(2D) C(3D) 81.5(7) ? . . . .
C(2D) Fe(4) C(16D) C(17D) -152.0(16) ? . . . .
C(2D) Fe(4) C(16D) C(20D) 84.2(16) ? . . . .
C(16D) Fe(4) C(2D) C(1D) 91.0(10) ? . . . .
C(16D) Fe(4) C(2D) C(3D) -150.1(10) ? . . . .
C(2D) Fe(4) C(17D) C(16D) 48.4(19) ? . . . .
C(2D) Fe(4) C(17D) C(18D) 167.3(10) ? . . . .
C(17D) Fe(4) C(2D) C(1D) 60.1(12) ? . . . .
C(17D) Fe(4) C(2D) C(3D) 179.0(11) ? . . . .
C(2D) Fe(4) C(18D) C(17D) -132(4) ? . . . .
C(2D) Fe(4) C(18D) C(19D) -15(5) ? . . . .
C(18D) Fe(4) C(2D) C(1D) -177(3) ? . . . .
C(18D) Fe(4) C(2D) C(3D) -59(4) ? . . . .
C(2D) Fe(4) C(19D) C(18D) 176.7(12) ? . . . .
C(2D) Fe(4) C(19D) C(20D) -65.1(18) ? . . . .
C(19D) Fe(4) C(2D) C(1D) 169.5(10) ? . . . .
C(19D) Fe(4) C(2D) C(3D) -71.7(12) ? . . . .
C(2D) Fe(4) C(20D) C(16D) -109.0(16) ? . . . .
C(2D) Fe(4) C(20D) C(19D) 132.5(14) ? . . . .
C(20D) Fe(4) C(2D) C(1D) 131.3(9) ? . . . .
C(20D) Fe(4) C(2D) C(3D) -109.8(10) ? . . . .
C(3D) Fe(4) C(4D) C(5D) 119.6(9) ? . . . .
C(4D) Fe(4) C(3D) C(2D) -118.9(10) ? . . . .
C(3D) Fe(4) C(5D) C(1D) 82.0(6) ? . . . .
C(3D) Fe(4) C(5D) C(4D) -38.7(7) ? . . . .
C(5D) Fe(4) C(3D) C(2D) -82.2(6) ? . . . .
C(5D) Fe(4) C(3D) C(4D) 36.7(6) ? . . . .
C(3D) Fe(4) C(16D) C(17D) 173.0(16) ? . . . .
C(3D) Fe(4) C(16D) C(20D) 49(2) ? . . . .
C(16D) Fe(4) C(3D) C(2D) 53.2(16) ? . . . .
C(16D) Fe(4) C(3D) C(4D) 172.1(13) ? . . . .
C(3D) Fe(4) C(17D) C(16D) -138(6) ? . . . .
C(3D) Fe(4) C(17D) C(18D) -19(6) ? . . . .
C(17D) Fe(4) C(3D) C(2D) -174(6) ? . . . .
C(17D) Fe(4) C(3D) C(4D) -55(6) ? . . . .
C(3D) Fe(4) C(18D) C(17D) 177.3(10) ? . . . .
C(3D) Fe(4) C(18D) C(19D) -65.6(17) ? . . . .
C(18D) Fe(4) C(3D) C(2D) 168.5(9) ? . . . .
C(18D) Fe(4) C(3D) C(4D) -72.7(11) ? . . . .
C(3D) Fe(4) C(19D) C(18D) 135.7(14) ? . . . .
C(3D) Fe(4) C(19D) C(20D) -106.2(15) ? . . . .
C(19D) Fe(4) C(3D) C(2D) 128.3(9) ? . . . .
C(19D) Fe(4) C(3D) C(4D) -112.8(9) ? . . . .
C(3D) Fe(4) C(20D) C(16D) -151.7(15) ? . . . .
C(3D) Fe(4) C(20D) C(19D) 89.8(16) ? . . . .
C(20D) Fe(4) C(3D) C(2D) 84.6(11) ? . . . .
C(20D) Fe(4) C(3D) C(4D) -156.5(10) ? . . . .
C(4D) Fe(4) C(5D) C(1D) 120.7(8) ? . . . .
C(5D) Fe(4) C(4D) C(3D) -119.6(9) ? . . . .
C(4D) Fe(4) C(16D) C(17D) -44(5) ? . . . .
C(4D) Fe(4) C(16D) C(20D) -168(4) ? . . . .
C(16D) Fe(4) C(4D) C(3D) -149(5) ? . . . .
C(16D) Fe(4) C(4D) C(5D) -29(5) ? . . . .
C(4D) Fe(4) C(17D) C(16D) 171.5(12) ? . . . .
C(4D) Fe(4) C(17D) C(18D) -69.6(14) ? . . . .
C(17D) Fe(4) C(4D) C(3D) 173.1(15) ? . . . .
C(17D) Fe(4) C(4D) C(5D) -67.3(15) ? . . . .
C(4D) Fe(4) C(18D) C(17D) 133.9(11) ? . . . .
C(4D) Fe(4) C(18D) C(19D) -109.0(14) ? . . . .
C(18D) Fe(4) C(4D) C(3D) 131.5(10) ? . . . .
C(18D) Fe(4) C(4D) C(5D) -108.9(9) ? . . . .
C(4D) Fe(4) C(19D) C(18D) 91.0(15) ? . . . .
C(4D) Fe(4) C(19D) C(20D) -150.8(13) ? . . . .
C(19D) Fe(4) C(4D) C(3D) 85.2(11) ? . . . .
C(19D) Fe(4) C(4D) C(5D) -155.1(9) ? . . . .
C(4D) Fe(4) C(20D) C(16D) 176.5(15) ? . . . .
C(4D) Fe(4) C(20D) C(19D) 58(2) ? . . . .
C(20D) Fe(4) C(4D) C(3D) 45.9(19) ? . . . .
C(20D) Fe(4) C(4D) C(5D) 165.5(17) ? . . . .
C(5D) Fe(4) C(16D) C(17D) -69.4(19) ? . . . .
C(5D) Fe(4) C(16D) C(20D) 166.8(13) ? . . . .
C(16D) Fe(4) C(5D) C(1D) -65.1(12) ? . . . .
C(16D) Fe(4) C(5D) C(4D) 174.3(12) ? . . . .
C(5D) Fe(4) C(17D) C(16D) 132.1(14) ? . . . .
C(5D) Fe(4) C(17D) C(18D) -109.0(11) ? . . . .
C(17D) Fe(4) C(5D) C(1D) -104.5(13) ? . . . .
C(17D) Fe(4) C(5D) C(4D) 134.8(13) ? . . . .
C(5D) Fe(4) C(18D) C(17D) 90.4(12) ? . . . .
C(5D) Fe(4) C(18D) C(19D) -152.5(13) ? . . . .
C(18D) Fe(4) C(5D) C(1D) -149.5(10) ? . . . .
C(18D) Fe(4) C(5D) C(4D) 89.9(11) ? . . . .
C(5D) Fe(4) C(19D) C(18D) 57(2) ? . . . .
C(5D) Fe(4) C(19D) C(20D) 175.4(14) ? . . . .
C(19D) Fe(4) C(5D) C(1D) 170.5(17) ? . . . .
C(19D) Fe(4) C(5D) C(4D) 49.9(19) ? . . . .
C(5D) Fe(4) C(20D) C(16D) -51(4) ? . . . .
C(5D) Fe(4) C(20D) C(19D) -170(3) ? . . . .
C(20D) Fe(4) C(5D) C(1D) -24(3) ? . . . .
C(20D) Fe(4) C(5D) C(4D) -144(3) ? . . . .
C(16D) Fe(4) C(17D) C(18D) 118.9(19) ? . . . .
C(17D) Fe(4) C(16D) C(20D) -124(2) ? . . . .
C(16D) Fe(4) C(18D) C(17D) -36.8(14) ? . . . .
C(16D) Fe(4) C(18D) C(19D) 80.3(16) ? . . . .
C(18D) Fe(4) C(16D) C(17D) 38.7(17) ? . . . .
C(18D) Fe(4) C(16D) C(20D) -85.1(17) ? . . . .
C(16D) Fe(4) C(19D) C(18D) -81.3(17) ? . . . .
C(16D) Fe(4) C(19D) C(20D) 36.9(16) ? . . . .
C(19D) Fe(4) C(16D) C(17D) 84.8(18) ? . . . .
C(19D) Fe(4) C(16D) C(20D) -39.0(16) ? . . . .
C(16D) Fe(4) C(20D) C(19D) -119(2) ? . . . .
C(20D) Fe(4) C(16D) C(17D) 124(2) ? . . . .
C(17D) Fe(4) C(18D) C(19D) 117.1(19) ? . . . .
C(18D) Fe(4) C(17D) C(16D) -118.9(19) ? . . . .
C(17D) Fe(4) C(19D) C(18D) -38.9(17) ? . . . .
C(17D) Fe(4) C(19D) C(20D) 79.2(18) ? . . . .
C(19D) Fe(4) C(17D) C(16D) -79.0(16) ? . . . .
C(19D) Fe(4) C(17D) C(18D) 39.9(12) ? . . . .
C(17D) Fe(4) C(20D) C(16D) 34.7(19) ? . . . .
C(17D) Fe(4) C(20D) C(19D) -83.8(19) ? . . . .
C(20D) Fe(4) C(17D) C(16D) -34.5(16) ? . . . .
C(20D) Fe(4) C(17D) C(18D) 84.5(14) ? . . . .
C(18D) Fe(4) C(19D) C(20D) 118(2) ? . . . .
C(19D) Fe(4) C(18D) C(17D) -117.1(19) ? . . . .
C(18D) Fe(4) C(20D) C(16D) 79.2(18) ? . . . .
C(18D) Fe(4) C(20D) C(19D) -39.4(16) ? . . . .
C(20D) Fe(4) C(18D) C(17D) -78.8(14) ? . . . .
C(20D) Fe(4) C(18D) C(19D) 38.3(15) ? . . . .
C(19D) Fe(4) C(20D) C(16D) 119(2) ? . . . .
C(20D) Fe(4) C(19D) C(18D) -118(2) ? . . . .
C(6A) N(1A) C(7AA) C(7AB) -176.9(6) ? . . . .
C(6A) N(1A) C(7AA) C(8A) -55.8(7) ? . . . .
C(7AA) N(1A) C(6A) O(1A) 9.6(10) ? . . . .
C(7AA) N(1A) C(6A) C(1A) -172.1(6) ? . . . .
C(6B) N(1B) C(7BA) C(7BB) 178.2(7) ? . . . .
C(6B) N(1B) C(7BA) C(8B) -56.3(8) ? . . . .
C(7BA) N(1B) C(6B) O(1B) 1.6(11) ? . . . .
C(7BA) N(1B) C(6B) C(1B) -179.9(5) ? . . . .
C(6C) N(1C) C(7CA) C(7CB) -81.0(18) ? . . . .
C(6C) N(1C) C(7CA) C(8C) 48.1(17) ? . . . .
C(7CA) N(1C) C(6C) O(1C) -3.7(15) ? . . . .
C(7CA) N(1C) C(6C) C(1C) 174.9(10) ? . . . .
C(6D) N(1D) C(7DA) C(7DB) -173.5(7) ? . . . .
C(6D) N(1D) C(7DA) C(8D) -54.7(9) ? . . . .
C(7DA) N(1D) C(6D) O(1D) 9.7(12) ? . . . .
C(7DA) N(1D) C(6D) C(1D) -172.1(7) ? . . . .
C(8A) N(2A) C(9AA) C(9AB) 178.2(7) ? . . . .
C(8A) N(2A) C(9AA) C(10A) 60.4(9) ? . . . .
C(9AA) N(2A) C(8A) O(2A) -0.9(11) ? . . . .
C(9AA) N(2A) C(8A) C(7AA) 175.7(7) ? . . . .
C(8A) N(2A) C(9AD) C(9AC) 160.2(9) ? . . . .
C(9AD) N(2A) C(8A) O(2A) -172.0(8) ? . . . .
C(9AD) N(2A) C(8A) C(7AA) 4.6(12) ? . . . .
C(9AA) N(2A) C(9AD) C(9AC) -11.2(11) ? . . . .
C(9AD) N(2A) C(9AA) C(9AB) -9.7(10) ? . . . .
C(9AD) N(2A) C(9AA) C(10A) -127.5(7) ? . . . .
C(8B) N(2B) C(9BA) C(9BB) -162.1(6) ? . . . .
C(8B) N(2B) C(9BA) C(10B) 75.1(9) ? . . . .
C(9BA) N(2B) C(8B) O(2B) -2.6(9) ? . . . .
C(9BA) N(2B) C(8B) C(7BA) 176.5(6) ? . . . .
C(8B) N(2B) C(9BD) C(9BC) -175.8(8) ? . . . .
C(9BD) N(2B) C(8B) O(2B) -177.3(7) ? . . . .
C(9BD) N(2B) C(8B) C(7BA) 1.7(10) ? . . . .
C(9BA) N(2B) C(9BD) C(9BC) 9.0(9) ? . . . .
C(9BD) N(2B) C(9BA) C(9BB) 13.3(8) ? . . . .
C(9BD) N(2B) C(9BA) C(10B) -109.5(9) ? . . . .
C(8C) N(2C) C(9CA) C(9CB) -173.7(15) ? . . . .
C(8C) N(2C) C(9CA) C(10C) 69.4(18) ? . . . .
C(9CA) N(2C) C(8C) O(2C) -6(2) ? . . . .
C(9CA) N(2C) C(8C) C(7CA) 175.7(15) ? . . . .
C(8C) N(2C) C(9CD) C(9CC) 157.8(15) ? . . . .
C(9CD) N(2C) C(8C) O(2C) -161.6(16) ? . . . .
C(9CD) N(2C) C(8C) C(7CA) 20(2) ? . . . .
C(9CA) N(2C) C(9CD) C(9CC) 0.8(19) ? . . . .
C(9CD) N(2C) C(9CA) C(9CB) -16.1(18) ? . . . .
C(9CD) N(2C) C(9CA) C(10C) -133.0(13) ? . . . .
C(8D) N(2D) C(9DA) C(9DB) -169.7(6) ? . . . .
C(8D) N(2D) C(9DA) C(10D) 72.7(9) ? . . . .
C(9DA) N(2D) C(8D) O(2D) -3.8(9) ? . . . .
C(9DA) N(2D) C(8D) C(7DA) 173.1(5) ? . . . .
C(8D) N(2D) C(9DD) C(9DC) -169.2(7) ? . . . .
C(9DD) N(2D) C(8D) O(2D) 178.6(6) ? . . . .
C(9DD) N(2D) C(8D) C(7DA) -4.5(10) ? . . . .
C(9DA) N(2D) C(9DD) C(9DC) 13.1(9) ? . . . .
C(9DD) N(2D) C(9DA) C(9DB) 8.3(8) ? . . . .
C(9DD) N(2D) C(9DA) C(10D) -109.4(8) ? . . . .
C(10A) N(3A) C(11A) C(12A) -14.6(11) ? . . . .
C(10A) N(3A) C(11A) C(15A) 166.0(6) ? . . . .
C(11A) N(3A) C(10A) O(3A) 1.4(12) ? . . . .
C(11A) N(3A) C(10A) C(9AA) 176.3(6) ? . . . .
C(10B) N(3B) C(11B) C(12B) -9.0(13) ? . . . .
C(10B) N(3B) C(11B) C(15B) 174.5(7) ? . . . .
C(11B) N(3B) C(10B) O(3B) -6.8(14) ? . . . .
C(11B) N(3B) C(10B) C(9BA) 170.9(7) ? . . . .
C(10C) N(3C) C(11C) C(12C) -0.1(11) ? . . . .
C(10C) N(3C) C(11C) C(15C) 179.9(6) ? . . . .
C(11C) N(3C) C(10C) O(3C) 5.6(14) ? . . . .
C(11C) N(3C) C(10C) C(9CA) -175.3(8) ? . . . .
C(10D) N(3D) C(11D) C(12D) -25.0(15) ? . . . .
C(10D) N(3D) C(11D) C(15D) 159.5(9) ? . . . .
C(11D) N(3D) C(10D) O(3D) 0.9(16) ? . . . .
C(11D) N(3D) C(10D) C(9DA) 178.7(8) ? . . . .
Pd(1) N(4A) C(13A) C(12A) -175.8(8) ? . . . .
Pd(1) N(4A) C(14A) C(15A) 174.8(5) ? . . . .
C(13A) N(4A) C(14A) C(15A) 0.2(7) ? . . . .
C(14A) N(4A) C(13A) C(12A) -0.8(11) ? . . . .
Pd(1) N(4B) C(13B) C(12B) 168.1(8) ? . . . .
Pd(1) N(4B) C(14B) C(15B) -167.2(6) ? . . . .
C(13B) N(4B) C(14B) C(15B) 4.2(12) ? . . . .
C(14B) N(4B) C(13B) C(12B) -2.7(14) ? . . . .
Pd(1) N(4C) C(13C) C(12C) -175.0(5) ? . . . .
Pd(1) N(4C) C(14C) C(15C) 175.2(5) ? . . . .
C(13C) N(4C) C(14C) C(15C) -0.1(8) ? . . . .
C(14C) N(4C) C(13C) C(12C) 0.6(10) ? . . . .
Pd(1) N(4D) C(13D) C(12D) -174.7(9) ? . . . .
Pd(1) N(4D) C(14D) C(15D) 173.8(8) ? . . . .
C(13D) N(4D) C(14D) C(15D) -3.5(16) ? . . . .
C(14D) N(4D) C(13D) C(12D) 2.5(16) ? . . . .
Fe(1) C(1A) C(2A) C(3A) -61.5(6) ? . . . .
Fe(1) C(1A) C(5A) C(4A) 58.2(6) ? . . . .
Fe(1) C(1A) C(6A) O(1A) 96.3(8) ? . . . .
Fe(1) C(1A) C(6A) N(1A) -82.0(8) ? . . . .
C(2A) C(1A) C(5A) Fe(1) -59.1(5) ? . . . .
C(2A) C(1A) C(5A) C(4A) -0.9(9) ? . . . .
C(5A) C(1A) C(2A) Fe(1) 60.4(5) ? . . . .
C(5A) C(1A) C(2A) C(3A) -1.1(9) ? . . . .
C(2A) C(1A) C(6A) O(1A) -175.2(7) ? . . . .
C(2A) C(1A) C(6A) N(1A) 6.5(11) ? . . . .
C(6A) C(1A) C(2A) Fe(1) -116.8(8) ? . . . .
C(6A) C(1A) C(2A) C(3A) -178.3(7) ? . . . .
C(5A) C(1A) C(6A) O(1A) 8.1(11) ? . . . .
C(5A) C(1A) C(6A) N(1A) -170.2(6) ? . . . .
C(6A) C(1A) C(5A) Fe(1) 118.2(7) ? . . . .
C(6A) C(1A) C(5A) C(4A) 176.5(7) ? . . . .
Fe(2) C(1B) C(2B) C(3B) -60.1(8) ? . . . .
Fe(2) C(1B) C(5B) C(4B) 59.1(8) ? . . . .
Fe(2) C(1B) C(6B) O(1B) -77.1(9) ? . . . .
Fe(2) C(1B) C(6B) N(1B) 104.4(7) ? . . . .
C(2B) C(1B) C(5B) Fe(2) -61.1(6) ? . . . .
C(2B) C(1B) C(5B) C(4B) -2.0(11) ? . . . .
C(5B) C(1B) C(2B) Fe(2) 61.3(6) ? . . . .
C(5B) C(1B) C(2B) C(3B) 1.2(11) ? . . . .
C(2B) C(1B) C(6B) O(1B) 13.1(13) ? . . . .
C(2B) C(1B) C(6B) N(1B) -165.4(8) ? . . . .
C(6B) C(1B) C(2B) Fe(2) -120.4(8) ? . . . .
C(6B) C(1B) C(2B) C(3B) 179.5(9) ? . . . .
C(5B) C(1B) C(6B) O(1B) -169.0(8) ? . . . .
C(5B) C(1B) C(6B) N(1B) 12.6(13) ? . . . .
C(6B) C(1B) C(5B) Fe(2) 120.6(8) ? . . . .
C(6B) C(1B) C(5B) C(4B) 179.8(7) ? . . . .
Fe(3) C(1C) C(2C) C(3C) -60.7(6) ? . . . .
Fe(3) C(1C) C(5C) C(4C) 58.0(5) ? . . . .
Fe(3) C(1C) C(6C) O(1C) -76.9(11) ? . . . .
Fe(3) C(1C) C(6C) N(1C) 104.4(9) ? . . . .
C(2C) C(1C) C(5C) Fe(3) -58.6(5) ? . . . .
C(2C) C(1C) C(5C) C(4C) -0.5(9) ? . . . .
C(5C) C(1C) C(2C) Fe(3) 61.0(5) ? . . . .
C(5C) C(1C) C(2C) C(3C) 0.3(8) ? . . . .
C(2C) C(1C) C(6C) O(1C) 8.4(12) ? . . . .
C(2C) C(1C) C(6C) N(1C) -170.2(8) ? . . . .
C(6C) C(1C) C(2C) Fe(3) -118.2(7) ? . . . .
C(6C) C(1C) C(2C) C(3C) -178.9(7) ? . . . .
C(5C) C(1C) C(6C) O(1C) -170.5(8) ? . . . .
C(5C) C(1C) C(6C) N(1C) 10.8(12) ? . . . .
C(6C) C(1C) C(5C) Fe(3) 120.5(8) ? . . . .
C(6C) C(1C) C(5C) C(4C) 178.6(7) ? . . . .
Fe(4) C(1D) C(2D) C(3D) -55.7(9) ? . . . .
Fe(4) C(1D) C(5D) C(4D) 58.0(8) ? . . . .
Fe(4) C(1D) C(6D) O(1D) -64.5(10) ? . . . .
Fe(4) C(1D) C(6D) N(1D) 117.5(7) ? . . . .
C(2D) C(1D) C(5D) Fe(4) -59.9(7) ? . . . .
C(2D) C(1D) C(5D) C(4D) -1.9(12) ? . . . .
C(5D) C(1D) C(2D) Fe(4) 59.0(7) ? . . . .
C(5D) C(1D) C(2D) C(3D) 3.2(13) ? . . . .
C(2D) C(1D) C(6D) O(1D) 21.2(14) ? . . . .
C(2D) C(1D) C(6D) N(1D) -156.9(9) ? . . . .
C(6D) C(1D) C(2D) Fe(4) -114.2(9) ? . . . .
C(6D) C(1D) C(2D) C(3D) -170.0(10) ? . . . .
C(5D) C(1D) C(6D) O(1D) -150.7(9) ? . . . .
C(5D) C(1D) C(6D) N(1D) 31.2(13) ? . . . .
C(6D) C(1D) C(5D) Fe(4) 112.9(9) ? . . . .
C(6D) C(1D) C(5D) C(4D) 170.9(10) ? . . . .
Fe(1) C(2A) C(3A) C(4A) -58.0(7) ? . . . .
C(1A) C(2A) C(3A) Fe(1) 60.6(5) ? . . . .
C(1A) C(2A) C(3A) C(4A) 2.6(10) ? . . . .
Fe(2) C(2B) C(3B) C(4B) -58.9(9) ? . . . .
C(1B) C(2B) C(3B) Fe(2) 58.9(7) ? . . . .
C(1B) C(2B) C(3B) C(4B) 0.0(13) ? . . . .
Fe(3) C(2C) C(3C) C(4C) -60.0(7) ? . . . .
C(1C) C(2C) C(3C) Fe(3) 60.1(6) ? . . . .
C(1C) C(2C) C(3C) C(4C) 0.1(8) ? . . . .
Fe(4) C(2D) C(3D) C(4D) -60.3(10) ? . . . .
C(1D) C(2D) C(3D) Fe(4) 57.0(8) ? . . . .
C(1D) C(2D) C(3D) C(4D) -3.4(15) ? . . . .
Fe(1) C(3A) C(4A) C(5A) -60.2(7) ? . . . .
C(2A) C(3A) C(4A) Fe(1) 56.9(6) ? . . . .
C(2A) C(3A) C(4A) C(5A) -3.2(11) ? . . . .
Fe(2) C(3B) C(4B) C(5B) -59.9(9) ? . . . .
C(2B) C(3B) C(4B) Fe(2) 58.6(9) ? . . . .
C(2B) C(3B) C(4B) C(5B) -1.3(14) ? . . . .
Fe(3) C(3C) C(4C) C(5C) -58.3(6) ? . . . .
C(2C) C(3C) C(4C) Fe(3) 57.9(6) ? . . . .
C(2C) C(3C) C(4C) C(5C) -0.4(10) ? . . . .
Fe(4) C(3D) C(4D) C(5D) -60.0(9) ? . . . .
C(2D) C(3D) C(4D) Fe(4) 62.3(10) ? . . . .
C(2D) C(3D) C(4D) C(5D) 2.3(16) ? . . . .
Fe(1) C(4A) C(5A) C(1A) -58.0(5) ? . . . .
C(3A) C(4A) C(5A) Fe(1) 60.6(7) ? . . . .
C(3A) C(4A) C(5A) C(1A) 2.6(10) ? . . . .
Fe(2) C(4B) C(5B) C(1B) -58.6(7) ? . . . .
C(3B) C(4B) C(5B) Fe(2) 60.6(9) ? . . . .
C(3B) C(4B) C(5B) C(1B) 2.0(14) ? . . . .
Fe(3) C(4C) C(5C) C(1C) -57.6(5) ? . . . .
C(3C) C(4C) C(5C) Fe(3) 58.3(7) ? . . . .
C(3C) C(4C) C(5C) C(1C) 0.6(10) ? . . . .
Fe(4) C(4D) C(5D) C(1D) -58.4(7) ? . . . .
C(3D) C(4D) C(5D) Fe(4) 58.1(10) ? . . . .
C(3D) C(4D) C(5D) C(1D) -0.2(10) ? . . . .
N(1A) C(7AA) C(8A) O(2A) -54.3(9) ? . . . .
N(1A) C(7AA) C(8A) N(2A) 129.2(6) ? . . . .
C(7AB) C(7AA) C(8A) O(2A) 67.8(9) ? . . . .
C(7AB) C(7AA) C(8A) N(2A) -108.8(7) ? . . . .
N(1B) C(7BA) C(8B) O(2B) -46.3(8) ? . . . .
N(1B) C(7BA) C(8B) N(2B) 134.6(6) ? . . . .
C(7BB) C(7BA) C(8B) O(2B) 79.4(10) ? . . . .
C(7BB) C(7BA) C(8B) N(2B) -99.7(8) ? . . . .
N(1C) C(7CA) C(8C) O(2C) -133.4(16) ? . . . .
N(1C) C(7CA) C(8C) N(2C) 45(2) ? . . . .
C(7CB) C(7CA) C(8C) O(2C) -6(2) ? . . . .
C(7CB) C(7CA) C(8C) N(2C) 171.9(16) ? . . . .
N(1D) C(7DA) C(8D) O(2D) -51.1(8) ? . . . .
N(1D) C(7DA) C(8D) N(2D) 132.0(6) ? . . . .
C(7DB) C(7DA) C(8D) O(2D) 67.2(8) ? . . . .
C(7DB) C(7DA) C(8D) N(2D) -109.7(7) ? . . . .
N(2A) C(9AA) C(9AB) C(9AC) 27.3(10) ? . . . .
N(2A) C(9AA) C(10A) O(3A) -163.5(7) ? . . . .
N(2A) C(9AA) C(10A) N(3A) 21.3(9) ? . . . .
C(9AB) C(9AA) C(10A) O(3A) 81.4(10) ? . . . .
C(9AB) C(9AA) C(10A) N(3A) -93.9(8) ? . . . .
C(10A) C(9AA) C(9AB) C(9AC) 150.7(9) ? . . . .
C(9AA) C(9AB) C(9AC) C(9AD) -35.0(12) ? . . . .
C(9AB) C(9AC) C(9AD) N(2A) 28.5(12) ? . . . .
N(2B) C(9BA) C(9BB) C(9BC) -31.6(11) ? . . . .
N(2B) C(9BA) C(10B) O(3B) -176.8(9) ? . . . .
N(2B) C(9BA) C(10B) N(3B) 5.5(11) ? . . . .
C(9BB) C(9BA) C(10B) O(3B) 64.5(12) ? . . . .
C(9BB) C(9BA) C(10B) N(3B) -113.3(9) ? . . . .
C(10B) C(9BA) C(9BB) C(9BC) 94.4(12) ? . . . .
C(9BA) C(9BB) C(9BC) C(9BD) 39.6(14) ? . . . .
C(9BB) C(9BC) C(9BD) N(2B) -30.7(13) ? . . . .
N(2C) C(9CA) C(9CB) C(9CC) 28(2) ? . . . .
N(2C) C(9CA) C(10C) O(3C) -169.5(10) ? . . . .
N(2C) C(9CA) C(10C) N(3C) 11.4(15) ? . . . .
C(9CB) C(9CA) C(10C) O(3C) 75.6(15) ? . . . .
C(9CB) C(9CA) C(10C) N(3C) -103.5(13) ? . . . .
C(10C) C(9CA) C(9CB) C(9CC) 152.4(15) ? . . . .
C(9CA) C(9CB) C(9CC) C(9CD) -27(2) ? . . . .
C(9CB) C(9CC) C(9CD) N(2C) 17(2) ? . . . .
N(2D) C(9DA) C(9DB) C(9DC) -27.0(9) ? . . . .
N(2D) C(9DA) C(10D) O(3D) -173.0(10) ? . . . .
N(2D) C(9DA) C(10D) N(3D) 9.0(12) ? . . . .
C(9DB) C(9DA) C(10D) O(3D) 72.9(13) ? . . . .
C(9DB) C(9DA) C(10D) N(3D) -105.1(9) ? . . . .
C(10D) C(9DA) C(9DB) C(9DC) 94.4(9) ? . . . .
C(9DA) C(9DB) C(9DC) C(9DD) 35.8(10) ? . . . .
C(9DB) C(9DC) C(9DD) N(2D) -29.9(10) ? . . . .
N(3A) C(11A) C(12A) C(13A) 179.7(6) ? . . . .
N(3A) C(11A) C(15A) C(14A) 179.8(5) ? . . . .
C(12A) C(11A) C(15A) C(14A) 0.3(9) ? . . . .
C(15A) C(11A) C(12A) C(13A) -0.8(13) ? . . . .
N(3B) C(11B) C(12B) C(13B) -175.7(8) ? . . . .
N(3B) C(11B) C(15B) C(14B) 177.6(7) ? . . . .
C(12B) C(11B) C(15B) C(14B) 0.8(12) ? . . . .
C(15B) C(11B) C(12B) C(13B) 0.7(11) ? . . . .
N(3C) C(11C) C(12C) C(13C) 178.0(7) ? . . . .
N(3C) C(11C) C(15C) C(14C) -177.6(6) ? . . . .
C(12C) C(11C) C(15C) C(14C) 2.4(10) ? . . . .
C(15C) C(11C) C(12C) C(13C) -1.9(10) ? . . . .
N(3D) C(11D) C(12D) C(13D) -177.0(9) ? . . . .
N(3D) C(11D) C(15D) C(14D) 176.3(9) ? . . . .
C(12D) C(11D) C(15D) C(14D) 0.4(11) ? . . . .
C(15D) C(11D) C(12D) C(13D) -1.4(15) ? . . . .
C(11A) C(12A) C(13A) N(4A) 1.1(16) ? . . . .
C(11B) C(12B) C(13B) N(4B) 0.3(13) ? . . . .
C(11C) C(12C) C(13C) N(4C) 0.5(11) ? . . . .
C(11D) C(12D) C(13D) N(4D) 0.0(17) ? . . . .
N(4A) C(14A) C(15A) C(11A) 0.0(10) ? . . . .
N(4B) C(14B) C(15B) C(11B) -3.5(13) ? . . . .
N(4C) C(14C) C(15C) C(11C) -1.4(11) ? . . . .
N(4D) C(14D) C(15D) C(11D) 2.2(17) ? . . . .
Fe(1) C(16A) C(17A) C(18A) -59.6(8) ? . . . .
Fe(1) C(16A) C(20A) C(19A) 61.0(9) ? . . . .
C(17A) C(16A) C(20A) Fe(1) -58.1(8) ? . . . .
C(17A) C(16A) C(20A) C(19A) 2.9(14) ? . . . .
C(20A) C(16A) C(17A) Fe(1) 57.9(8) ? . . . .
C(20A) C(16A) C(17A) C(18A) -1.8(13) ? . . . .
Fe(2) C(16B) C(17B) C(18B) -62.1(11) ? . . . .
Fe(2) C(16B) C(20B) C(19B) 61.8(10) ? . . . .
C(17B) C(16B) C(20B) Fe(2) -56.1(11) ? . . . .
C(17B) C(16B) C(20B) C(19B) 5.7(17) ? . . . .
C(20B) C(16B) C(17B) Fe(2) 55.9(10) ? . . . .
C(20B) C(16B) C(17B) C(18B) -6.2(17) ? . . . .
Fe(3) C(16C) C(17C) C(18C) -62.3(10) ? . . . .
Fe(3) C(16C) C(20C) C(19C) 58.1(11) ? . . . .
C(17C) C(16C) C(20C) Fe(3) -56.5(8) ? . . . .
C(17C) C(16C) C(20C) C(19C) 1.6(15) ? . . . .
C(20C) C(16C) C(17C) Fe(3) 58.9(8) ? . . . .
C(20C) C(16C) C(17C) C(18C) -3.4(14) ? . . . .
Fe(4) C(16D) C(17D) C(18D) -57.2(19) ? . . . .
Fe(4) C(16D) C(20D) C(19D) 58.2(19) ? . . . .
C(17D) C(16D) C(20D) Fe(4) -53(2) ? . . . .
C(17D) C(16D) C(20D) C(19D) 5(3) ? . . . .
C(20D) C(16D) C(17D) Fe(4) 53(2) ? . . . .
C(20D) C(16D) C(17D) C(18D) -4(3) ? . . . .
Fe(1) C(17A) C(18A) C(19A) -59.3(9) ? . . . .
C(16A) C(17A) C(18A) Fe(1) 59.3(7) ? . . . .
C(16A) C(17A) C(18A) C(19A) -0.1(12) ? . . . .
Fe(2) C(17B) C(18B) C(19B) -57.3(12) ? . . . .
C(16B) C(17B) C(18B) Fe(2) 61.7(11) ? . . . .
C(16B) C(17B) C(18B) C(19B) 4.5(19) ? . . . .
Fe(3) C(17C) C(18C) C(19C) -59.1(13) ? . . . .
C(16C) C(17C) C(18C) Fe(3) 63.0(8) ? . . . .
C(16C) C(17C) C(18C) C(19C) 3.9(17) ? . . . .
Fe(4) C(17D) C(18D) C(19D) -61(2) ? . . . .
C(16D) C(17D) C(18D) Fe(4) 62(2) ? . . . .
C(16D) C(17D) C(18D) C(19D) 2(3) ? . . . .
Fe(1) C(18A) C(19A) C(20A) -57.5(10) ? . . . .
C(17A) C(18A) C(19A) Fe(1) 59.5(9) ? . . . .
C(17A) C(18A) C(19A) C(20A) 2.0(16) ? . . . .
Fe(2) C(18B) C(19B) C(20B) -57.0(10) ? . . . .
C(17B) C(18B) C(19B) Fe(2) 56.0(11) ? . . . .
C(17B) C(18B) C(19B) C(20B) -1.0(19) ? . . . .
Fe(3) C(18C) C(19C) C(20C) -59.8(12) ? . . . .
C(17C) C(18C) C(19C) Fe(3) 56.8(11) ? . . . .
C(17C) C(18C) C(19C) C(20C) -3(2) ? . . . .
Fe(4) C(18D) C(19D) C(20D) -61.7(19) ? . . . .
C(17D) C(18D) C(19D) Fe(4) 63.0(18) ? . . . .
C(17D) C(18D) C(19D) C(20D) 1(2) ? . . . .
Fe(1) C(19A) C(20A) C(16A) -60.2(8) ? . . . .
C(18A) C(19A) C(20A) Fe(1) 57.2(10) ? . . . .
C(18A) C(19A) C(20A) C(16A) -3.0(16) ? . . . .
Fe(2) C(19B) C(20B) C(16B) -62.3(10) ? . . . .
C(18B) C(19B) C(20B) Fe(2) 59.3(11) ? . . . .
C(18B) C(19B) C(20B) C(16B) -3.0(18) ? . . . .
Fe(3) C(19C) C(20C) C(16C) -57.9(9) ? . . . .
C(18C) C(19C) C(20C) Fe(3) 58.8(13) ? . . . .
C(18C) C(19C) C(20C) C(16C) 0.9(19) ? . . . .
Fe(4) C(19D) C(20D) C(16D) -63(2) ? . . . .
C(18D) C(19D) C(20D) Fe(4) 59.5(19) ? . . . .
C(18D) C(19D) C(20D) C(16D) -4(3) ? . . . .
